data_7214909
loop_
_publ_author_name
'Thu\'ery, Pierre'

_publ_section_title
;
 Supramolecular assemblies built from lanthanide ammoniocarboxylates and
 cucurbit[6]uril
;
_journal_issue 23
_journal_name_full CrystEngComm
_journal_page_first 8128
_journal_paper_doi 10.1039/c2ce25915j
_journal_volume 14
_journal_year 2012
_chemical_absolute_configuration ad
_chemical_formula_sum 'C164 H312 Dy5 N115 O163 S4'
_chemical_formula_weight 7444.03
_space_group_IT_number 3
_symmetry_cell_setting monoclinic
_symmetry_space_group_name_Hall 'P 2y'
_symmetry_space_group_name_H-M 'P 1 2 1'
_atom_sites_solution_hydrogens geom
_atom_sites_solution_primary direct
_atom_sites_solution_secondary difmap
_audit_creation_method SHELXL-97
_cell_angle_alpha 90.00
_cell_angle_beta 93.6325(6)
_cell_angle_gamma 90.00
_cell_formula_units_Z 2
_cell_length_a 25.4155(2)
_cell_length_b 18.8099(2)
_cell_length_c 29.8228(3)
_cell_measurement_reflns_used 417600
_cell_measurement_temperature 150(2)
_cell_measurement_theta_max 25.68
_cell_measurement_theta_min 2.94
_cell_volume 14228.5(2)
_computing_cell_refinement 'HKL2000 (Otwinowski & Minor, 1997)'
_computing_data_collection 'COLLECT (Nonius, 1998)'
_computing_data_reduction 'HKL2000 (Otwinowski & Minor, 1997)'
_computing_molecular_graphics 'SHELXTL (Sheldrick, 2008)'
_computing_publication_material 'SHELXTL (Sheldrick, 2008); PLATON (Spek, 2003)'
_computing_structure_refinement 'SHELXL-97 (Sheldrick, 2008)'
_computing_structure_solution 'SHELXS-97 (Sheldrick, 2008)'
_diffrn_ambient_temperature 150(2)
_diffrn_measured_fraction_theta_full 0.996
_diffrn_measured_fraction_theta_max 0.996
_diffrn_measurement_device_type 'Nonius Kappa-CCD area-detector diffractometer'
_diffrn_measurement_method 'two \f and six \w scans with 1\% steps (1154 frames)'
_diffrn_radiation_monochromator graphite
_diffrn_radiation_source 'fine-focus sealed tube'
_diffrn_radiation_type MoK\a
_diffrn_radiation_wavelength 0.71073
_diffrn_reflns_av_R_equivalents 0.0316
_diffrn_reflns_av_sigmaI/netI 0.0355
_diffrn_reflns_limit_h_max 30
_diffrn_reflns_limit_h_min -30
_diffrn_reflns_limit_k_max 22
_diffrn_reflns_limit_k_min -22
_diffrn_reflns_limit_l_max 36
_diffrn_reflns_limit_l_min -36
_diffrn_reflns_number 417600
_diffrn_reflns_theta_full 25.68
_diffrn_reflns_theta_max 25.68
_diffrn_reflns_theta_min 2.94
_diffrn_standards_decay_% 0
_diffrn_standards_interval_time 0
_diffrn_standards_number 0
_exptl_absorpt_coefficient_mu 1.458
_exptl_absorpt_correction_T_max 0.804
_exptl_absorpt_correction_T_min 0.621
_exptl_absorpt_correction_type multi-scan
_exptl_absorpt_process_details 'SCALEPACK (Otwinowski & Minor, 1997)'
_exptl_crystal_colour colourless
_exptl_crystal_density_diffrn 1.738
_exptl_crystal_density_method 'not measured'
_exptl_crystal_description irregular
_exptl_crystal_F_000 7598
_exptl_crystal_size_max 0.20
_exptl_crystal_size_mid 0.17
_exptl_crystal_size_min 0.15
_refine_diff_density_max 2.962
_refine_diff_density_min -2.938
_refine_diff_density_rms 0.175
_refine_ls_abs_structure_details 'Flack H D (1983), Acta Cryst. A39, 876-881'
_refine_ls_abs_structure_Flack 0.058(6)
_refine_ls_extinction_method none
_refine_ls_goodness_of_fit_ref 1.046
_refine_ls_hydrogen_treatment constr
_refine_ls_matrix_type fullcycle
_refine_ls_number_parameters 4077
_refine_ls_number_reflns 53848
_refine_ls_number_restraints 415
_refine_ls_restrained_S_all 1.060
_refine_ls_R_factor_all 0.0707
_refine_ls_R_factor_gt 0.0666
_refine_ls_shift/su_max 0.006
_refine_ls_shift/su_mean 0.000
_refine_ls_structure_factor_coef Fsqd
_refine_ls_weighting_details 'calc w=1/[\s^2^(Fo^2^)+(0.1256P)^2^+64.3314P] where P=(Fo^2^+2Fc^2^)/3'
_refine_ls_weighting_scheme calc
_refine_ls_wR_factor_gt 0.1868
_refine_ls_wR_factor_ref 0.1901
_reflns_number_gt 50057
_reflns_number_total 53848
_reflns_threshold_expression >2sigma(I)
_cod_data_source_file c2ce25915j.txt
_cod_data_source_block 4
_cod_original_sg_symbol_H-M 'P 2'
_cod_database_code 7214909

loop_
_symmetry_equiv_pos_as_xyz
'x, y, z'
'-x, y, -z'

loop_
_atom_site_label
_atom_site_type_symbol
_atom_site_fract_x
_atom_site_fract_y
_atom_site_fract_z
_atom_site_U_iso_or_equiv
_atom_site_adp_type
_atom_site_occupancy
_atom_site_symmetry_multiplicity
_atom_site_calc_flag
_atom_site_refinement_flags
Dy1 Dy 0.744342(16) 0.70782(2) -0.129893(12) 0.02824(9) Uani 1 1 d .
S1 S 0.75775(16) 0.71677(16) 0.10503(9) 0.0641(9) Uani 1 1 d .
O1 O 0.7408(2) 0.7973(3) -0.07704(19) 0.0313(13) Uani 1 1 d .
O2 O 0.8235(2) 0.8403(4) -0.0617(2) 0.0348(14) Uani 1 1 d .
O3 O 0.8139(3) 0.7859(3) -0.14364(18) 0.0318(13) Uani 1 1 d .
O4 O 0.7275(3) 0.7491(4) -0.20479(19) 0.0404(15) Uani 1 1 d .
O5 O 0.6560(2) 0.7490(3) -0.13181(19) 0.0337(13) Uani 1 1 d .
O6 O 0.7011(3) 0.6443(3) -0.07203(19) 0.0363(15) Uani 1 1 d .
O7 O 0.8099(3) 0.6632(4) -0.0770(2) 0.0416(16) Uani 1 1 d .
O8 O 0.8050(3) 0.6396(4) -0.1710(2) 0.0382(15) Uani 1 1 d .
O9 O 0.6971(3) 0.6089(3) -0.1655(2) 0.0402(16) Uani 1 1 d .
O49 O 0.6294(3) 0.8553(4) 0.0495(2) 0.0376(15) Uani 1 1 d .
O50 O 0.6426(3) 0.7677(4) 0.2454(2) 0.0430(16) Uani 1 1 d .
O51 O 0.7276(3) 0.9738(3) 0.06429(18) 0.0316(13) Uani 1 1 d .
O52 O 0.7456(3) 0.8698(3) 0.2584(2) 0.0351(14) Uani 1 1 d .
O53 O 0.8618(3) 0.9087(3) 0.0475(2) 0.0322(14) Uani 1 1 d .
O54 O 0.8693(3) 0.8005(3) 0.24244(19) 0.0333(14) Uani 1 1 d .
O55 O 0.8758(2) 0.7147(4) 0.01698(19) 0.0354(13) Uani 1 1 d .
O56 O 0.9010(3) 0.6297(4) 0.2168(2) 0.0437(17) Uani 1 1 d .
O57 O 0.7722(3) 0.6034(3) 0.0004(2) 0.0372(15) Uani 1 1 d .
O58 O 0.7962(4) 0.5224(5) 0.1983(2) 0.061(2) Uani 1 1 d .
O59 O 0.6503(3) 0.6721(4) 0.0139(2) 0.0427(16) Uani 1 1 d .
O60 O 0.6686(3) 0.5926(4) 0.2134(2) 0.0472(18) Uani 1 1 d .
N1 N 0.7059(3) 0.8793(4) -0.0124(2) 0.0280(15) Uani 1 1 d .
H1A H 0.6933 0.8898 0.0144 0.034 Uiso 1 1 d R
H1B H 0.7030 0.9196 -0.0248 0.034 Uiso 1 1 d R
H1C H 0.6779 0.8449 -0.0179 0.034 Uiso 1 1 d R
N7 N 0.5857(3) 0.7881(4) 0.1006(2) 0.0358(18) Uani 1 1 d .
N8 N 0.6152(3) 0.8972(4) 0.1205(2) 0.0327(17) Uani 1 1 d .
N9 N 0.6149(4) 0.8617(4) 0.2001(3) 0.0394(19) Uani 1 1 d .
N10 N 0.5922(3) 0.7534(4) 0.1786(2) 0.0373(18) Uani 1 1 d .
N11 N 0.6860(3) 0.9833(4) 0.1306(2) 0.0309(16) Uani 1 1 d .
N12 N 0.7735(3) 0.9906(3) 0.1328(2) 0.0269(15) Uani 1 1 d .
N13 N 0.7801(3) 0.9517(4) 0.2107(2) 0.0298(16) Uani 1 1 d .
N14 N 0.6938(3) 0.9368(4) 0.2076(2) 0.0315(16) Uani 1 1 d .
N15 N 0.8598(3) 0.9428(4) 0.1206(2) 0.0307(16) Uani 1 1 d .
N16 N 0.9118(3) 0.8523(4) 0.1035(2) 0.0318(16) Uani 1 1 d .
N17 N 0.9200(3) 0.8163(4) 0.1824(2) 0.0342(17) Uani 1 1 d .
N18 N 0.8654(3) 0.9015(4) 0.1987(2) 0.0290(15) Uani 1 1 d .
N19 N 0.9266(3) 0.7300(4) 0.0833(2) 0.0293(16) Uani 1 1 d .
N20 N 0.9027(4) 0.6214(4) 0.0639(2) 0.0361(18) Uani 1 1 d .
N21 N 0.9087(4) 0.5893(4) 0.1429(2) 0.0376(18) Uani 1 1 d .
N22 N 0.9413(3) 0.6940(4) 0.1620(2) 0.0347(17) Uani 1 1 d .
N23 N 0.8273(4) 0.5426(4) 0.0527(2) 0.0374(19) Uani 1 1 d .
N24 N 0.7411(4) 0.5243(4) 0.0507(3) 0.0399(19) Uani 1 1 d .
N25 N 0.7503(3) 0.4968(5) 0.1315(3) 0.043(2) Uani 1 1 d U
N26 N 0.8358(4) 0.5065(4) 0.1320(3) 0.043(2) Uani 1 1 d .
N27 N 0.6543(4) 0.5758(4) 0.0623(3) 0.042(2) Uani 1 1 d .
N28 N 0.6039(4) 0.6657(5) 0.0775(3) 0.045(2) Uani 1 1 d .
N29 N 0.6080(4) 0.6333(4) 0.1571(2) 0.0387(19) Uani 1 1 d .
N30 N 0.6637(4) 0.5472(4) 0.1412(3) 0.044(2) Uani 1 1 d .
C1 C 0.7768(4) 0.8285(4) -0.0520(3) 0.0300(19) Uani 1 1 d .
C2 C 0.7585(4) 0.8499(5) -0.0062(3) 0.0296(18) Uani 1 1 d .
H2 H 0.7823 0.8862 0.0071 0.036 Uiso 1 1 calc R
C3 C 0.7604(4) 0.7839(5) 0.0241(3) 0.037(2) Uani 1 1 d .
H3A H 0.7327 0.7515 0.0134 0.045 Uiso 1 1 calc R
H3B H 0.7939 0.7600 0.0213 0.045 Uiso 1 1 calc R
C4 C 0.7540(4) 0.7999(5) 0.0732(3) 0.038(2) Uani 1 1 d .
H4D H 0.7203 0.8227 0.0766 0.046 Uiso 1 1 calc R
H4E H 0.7817 0.8320 0.0845 0.046 Uiso 1 1 calc R
C5 C 0.7429(6) 0.7499(7) 0.1594(3) 0.062(3) Uani 1 1 d .
H5A H 0.7614 0.7937 0.1653 0.094 Uiso 1 1 calc R
H5B H 0.7536 0.7156 0.1820 0.094 Uiso 1 1 calc R
H5C H 0.7056 0.7580 0.1600 0.094 Uiso 1 1 calc R
C21 C 0.6124(4) 0.8481(5) 0.0861(3) 0.0308(19) Uani 1 1 d .
C22 C 0.5665(4) 0.7970(5) 0.1450(3) 0.035(2) Uani 1 1 d .
H22 H 0.5281 0.7923 0.1446 0.042 Uiso 1 1 calc R
C23 C 0.5847(4) 0.8725(6) 0.1584(3) 0.041(2) Uani 1 1 d .
H23 H 0.5545 0.9037 0.1624 0.049 Uiso 1 1 calc R
C24 C 0.6209(4) 0.7921(5) 0.2119(3) 0.037(2) Uani 1 1 d .
C25 C 0.6332(4) 0.9684(5) 0.1130(3) 0.0331(19) Uani 1 1 d .
H25A H 0.6311 0.9774 0.0809 0.040 Uiso 1 1 calc R
H25B H 0.6094 1.0013 0.1265 0.040 Uiso 1 1 calc R
C26 C 0.6447(4) 0.9172(5) 0.2254(3) 0.035(2) Uani 1 1 d .
H26A H 0.6228 0.9593 0.2265 0.042 Uiso 1 1 calc R
H26B H 0.6518 0.9009 0.2560 0.042 Uiso 1 1 calc R
C27 C 0.7280(4) 0.9811(4) 0.1052(3) 0.0303(19) Uani 1 1 d .
C28 C 0.7011(4) 0.9954(4) 0.1775(3) 0.0289(18) Uani 1 1 d .
H28 H 0.6843 1.0385 0.1883 0.035 Uiso 1 1 calc R
C29 C 0.7619(4) 1.0047(4) 0.1789(3) 0.0283(18) Uani 1 1 d .
H29 H 0.7727 1.0526 0.1884 0.034 Uiso 1 1 calc R
C30 C 0.7406(4) 0.9152(4) 0.2279(3) 0.0288(18) Uani 1 1 d .
C31 C 0.8240(4) 1.0018(4) 0.1152(3) 0.0321(19) Uani 1 1 d .
H31A H 0.8403 1.0430 0.1300 0.038 Uiso 1 1 calc R
H31B H 0.8188 1.0128 0.0835 0.038 Uiso 1 1 calc R
C32 C 0.8346(3) 0.9437(5) 0.2271(3) 0.0295(18) Uani 1 1 d .
H32A H 0.8504 0.9905 0.2303 0.035 Uiso 1 1 calc R
H32B H 0.8356 0.9221 0.2567 0.035 Uiso 1 1 calc R
C33 C 0.8763(3) 0.9021(4) 0.0865(3) 0.0267(18) Uani 1 1 d .
C34 C 0.8927(4) 0.9306(5) 0.1620(3) 0.035(2) Uani 1 1 d .
H34 H 0.9126 0.9734 0.1712 0.041 Uiso 1 1 calc R
C35 C 0.9296(3) 0.8701(5) 0.1495(3) 0.0287(18) Uani 1 1 d .
H35 H 0.9666 0.8854 0.1515 0.034 Uiso 1 1 calc R
C36 C 0.8844(3) 0.8350(4) 0.2119(3) 0.0256(17) Uani 1 1 d .
C37 C 0.9399(4) 0.8032(5) 0.0758(3) 0.034(2) Uani 1 1 d .
H37A H 0.9319 0.8147 0.0444 0.041 Uiso 1 1 calc R
H37B H 0.9775 0.8095 0.0822 0.041 Uiso 1 1 calc R
C38 C 0.9548(4) 0.7543(5) 0.1901(3) 0.0320(19) Uani 1 1 d .
H38A H 0.9907 0.7685 0.1851 0.038 Uiso 1 1 calc R
H38B H 0.9540 0.7400 0.2213 0.038 Uiso 1 1 calc R
C39 C 0.8982(4) 0.6907(5) 0.0515(3) 0.033(2) Uani 1 1 d .
C40 C 0.9553(4) 0.6859(5) 0.1158(3) 0.032(2) Uani 1 1 d .
H40 H 0.9934 0.6901 0.1133 0.039 Uiso 1 1 calc R
C41 C 0.9358(4) 0.6108(5) 0.1040(3) 0.040(2) Uani 1 1 d .
H41 H 0.9652 0.5788 0.0987 0.048 Uiso 1 1 calc R
C42 C 0.9155(4) 0.6380(6) 0.1765(3) 0.043(2) Uani 1 1 d .
C43 C 0.8768(5) 0.5644(5) 0.0377(3) 0.041(2) Uani 1 1 d .
H43A H 0.8717 0.5799 0.0067 0.049 Uiso 1 1 calc R
H43B H 0.9002 0.5235 0.0383 0.049 Uiso 1 1 calc R
C44 C 0.8917(5) 0.5187(6) 0.1501(3) 0.048(3) Uani 1 1 d .
H44A H 0.8944 0.5087 0.1821 0.057 Uiso 1 1 calc R
H44B H 0.9149 0.4860 0.1357 0.057 Uiso 1 1 calc R
C45 C 0.7795(4) 0.5617(4) 0.0321(3) 0.034(2) Uani 1 1 d .
C46 C 0.8211(5) 0.4859(5) 0.0855(3) 0.040(2) Uani 1 1 d .
H46 H 0.8385 0.4419 0.0771 0.048 Uiso 1 1 calc R
C47 C 0.7621(5) 0.4772(5) 0.0853(3) 0.041(2) Uani 1 1 d .
H47 H 0.7518 0.4280 0.0786 0.050 Uiso 1 1 calc R
C48 C 0.7961(5) 0.5104(5) 0.1578(4) 0.049(3) Uani 1 1 d .
C49 C 0.6863(5) 0.5315(6) 0.0363(3) 0.045(2) Uani 1 1 d .
H49A H 0.6843 0.5497 0.0058 0.054 Uiso 1 1 calc R
H49B H 0.6709 0.4844 0.0353 0.054 Uiso 1 1 calc R
C50 C 0.7013(5) 0.4890(6) 0.1519(4) 0.053(3) Uani 1 1 d .
H50A H 0.7081 0.4866 0.1843 0.064 Uiso 1 1 calc R
H50B H 0.6852 0.4444 0.1421 0.064 Uiso 1 1 calc R
C51 C 0.6386(5) 0.6418(6) 0.0478(3) 0.047(3) Uani 1 1 d .
C52 C 0.6304(5) 0.5510(5) 0.1013(3) 0.042(2) Uani 1 1 d .
H52 H 0.6115 0.5062 0.0955 0.050 Uiso 1 1 calc R
C53 C 0.5910(5) 0.6143(5) 0.1107(3) 0.046(3) Uani 1 1 d .
H53 H 0.5539 0.5996 0.1075 0.056 Uiso 1 1 calc R
C54 C 0.6482(4) 0.5913(5) 0.1750(3) 0.037(2) Uani 1 1 d .
C55 C 0.5710(4) 0.7297(5) 0.0698(3) 0.041(2) Uani 1 1 d .
H55A H 0.5741 0.7458 0.0392 0.050 Uiso 1 1 calc R
H55B H 0.5345 0.7172 0.0731 0.050 Uiso 1 1 calc R
C56 C 0.5792(5) 0.6798(5) 0.1839(3) 0.042(2) Uani 1 1 d .
H56A H 0.5859 0.6668 0.2153 0.051 Uiso 1 1 calc R
H56B H 0.5419 0.6733 0.1763 0.051 Uiso 1 1 calc R
Dy2 Dy 0.764026(16) 1.23978(2) 0.124303(11) 0.02652(8) Uani 1 1 d .
S2 S 0.73648(12) 1.23585(15) -0.12015(8) 0.0490(6) Uani 1 1 d .
O10 O 0.7590(3) 1.1553(3) 0.06743(19) 0.0325(14) Uani 1 1 d .
O11 O 0.8381(3) 1.1315(3) 0.04306(19) 0.0350(14) Uani 1 1 d .
O12 O 0.8508(3) 1.1893(3) 0.1263(2) 0.0366(14) Uani 1 1 d .
O13 O 0.7833(3) 1.1990(3) 0.19896(19) 0.0344(14) Uani 1 1 d .
O14 O 0.6958(2) 1.1574(3) 0.13734(19) 0.0307(13) Uani 1 1 d .
O15 O 0.6960(2) 1.2864(3) 0.07365(19) 0.0322(13) Uani 1 1 d .
O16 O 0.8074(3) 1.3011(3) 0.06701(19) 0.0313(13) Uani 1 1 d .
O17 O 0.8128(3) 1.3358(3) 0.16019(19) 0.0311(13) Uani 1 1 d .
O18 O 0.7041(3) 1.3066(3) 0.1652(2) 0.0398(15) Uani 1 1 d .
O61 O 0.6366(3) 1.0154(3) -0.0589(2) 0.0346(14) Uani 1 1 d .
O62 O 0.6114(3) 1.1386(4) -0.2493(2) 0.0434(16) Uani 1 1 d .
O63 O 0.6316(3) 1.2086(4) -0.0261(2) 0.0445(17) Uani 1 1 d .
O64 O 0.5813(3) 1.3127(4) -0.2147(2) 0.052(2) Uani 1 1 d .
O65 O 0.7308(3) 1.3429(4) -0.0031(2) 0.0388(15) Uani 1 1 d .
O66 O 0.6820(3) 1.4244(5) -0.1993(2) 0.056(2) Uani 1 1 d .
O67 O 0.8502(3) 1.2919(3) -0.0202(2) 0.0379(15) Uani 1 1 d .
O68 O 0.8027(3) 1.3538(4) -0.2194(2) 0.0393(15) Uani 1 1 d .
O69 O 0.8575(2) 1.1006(3) -0.0586(2) 0.0310(13) Uani 1 1 d .
O70 O 0.8363(3) 1.1793(4) -0.2592(2) 0.0405(16) Uani 1 1 d .
O71 O 0.7489(2) 0.9743(3) -0.07785(18) 0.0293(13) Uani 1 1 d .
O72 O 0.7355(3) 1.0759(3) -0.2679(2) 0.0374(15) Uani 1 1 d .
N2 N 0.7069(3) 1.0864(4) 0.0022(2) 0.0284(15) Uani 1 1 d .
H2A H 0.7079 1.0605 0.0198 0.034 Uiso 1 1 d R
H2B H 0.6936 1.0737 -0.0170 0.034 Uiso 1 1 d R
H2C H 0.6934 1.1291 0.0146 0.034 Uiso 1 1 d R
N31 N 0.6252(3) 0.9855(4) -0.1331(2) 0.0315(16) Uani 1 1 d .
N32 N 0.5803(3) 1.0772(4) -0.1101(2) 0.0372(18) Uani 1 1 d .
N33 N 0.5641(3) 1.1212(5) -0.1860(3) 0.0389(19) Uani 1 1 d .
N34 N 0.6161(3) 1.0329(5) -0.2096(2) 0.0408(19) Uani 1 1 d .
N35 N 0.5683(3) 1.1988(4) -0.0850(3) 0.0388(19) Uani 1 1 d .
N36 N 0.5986(3) 1.3063(4) -0.0667(3) 0.0390(19) Uani 1 1 d .
N37 N 0.5755(4) 1.3515(5) -0.1416(3) 0.046(2) Uani 1 1 d .
N38 N 0.5503(3) 1.2406(5) -0.1612(3) 0.0419(18) Uani 1 1 d .
N39 N 0.6687(3) 1.3956(4) -0.0527(2) 0.0358(18) Uani 1 1 d .
N40 N 0.7513(4) 1.4272(4) -0.0546(2) 0.0373(18) Uani 1 1 d .
N41 N 0.7327(4) 1.4484(4) -0.1348(3) 0.040(2) Uani 1 1 d .
N42 N 0.6477(4) 1.4348(5) -0.1305(3) 0.041(2) Uani 1 1 d .
N43 N 0.8375(4) 1.3827(4) -0.0713(2) 0.0367(18) Uani 1 1 d .
N44 N 0.8884(3) 1.2909(4) -0.0894(2) 0.0333(17) Uani 1 1 d .
N45 N 0.8704(3) 1.3174(4) -0.1683(3) 0.0321(16) Uani 1 1 d .
N46 N 0.8196(3) 1.4074(4) -0.1512(2) 0.0347(17) Uani 1 1 d .
N47 N 0.8911(3) 1.1693(4) -0.1140(2) 0.0302(16) Uani 1 1 d .
N48 N 0.8654(3) 1.0596(4) -0.1300(2) 0.0275(15) Uani 1 1 d .
N49 N 0.8592(3) 1.0895(4) -0.2100(3) 0.0367(18) Uani 1 1 d .
N50 N 0.8857(3) 1.1973(4) -0.1943(2) 0.0356(18) Uani 1 1 d .
N51 N 0.7944(3) 0.9744(4) -0.1433(3) 0.0347(17) Uani 1 1 d .
N52 N 0.7108(3) 0.9359(4) -0.1460(2) 0.0315(16) Uani 1 1 d .
N53 N 0.7023(3) 0.9910(4) -0.2209(3) 0.0322(16) Uani 1 1 d .
N54 N 0.7894(3) 1.0036(4) -0.2227(2) 0.0309(16) Uani 1 1 d .
C6 C 0.7882(4) 1.1348(4) 0.0389(2) 0.0264(17) Uani 1 1 d .
C7 C 0.7595(3) 1.1115(4) -0.0068(3) 0.0262(17) Uani 1 1 d .
H7 H 0.7793 1.0728 -0.0199 0.031 Uiso 1 1 calc R
C8 C 0.7579(4) 1.1757(4) -0.0387(3) 0.0279(17) Uani 1 1 d .
H8A H 0.7370 1.2131 -0.0261 0.033 Uiso 1 1 calc R
H8B H 0.7934 1.1937 -0.0407 0.033 Uiso 1 1 calc R
C9 C 0.7348(4) 1.1580(5) -0.0856(3) 0.0303(18) Uani 1 1 d .
H9A H 0.6988 1.1417 -0.0842 0.036 Uiso 1 1 calc R
H9B H 0.7551 1.1203 -0.0984 0.036 Uiso 1 1 calc R
C10 C 0.7291(8) 1.1949(9) -0.1750(4) 0.101(6) Uani 1 1 d .
H10A H 0.7384 1.1456 -0.1726 0.151 Uiso 1 1 calc R
H10B H 0.7518 1.2182 -0.1949 0.151 Uiso 1 1 calc R
H10C H 0.6931 1.1993 -0.1866 0.151 Uiso 1 1 calc R
C57 C 0.6152(4) 1.0252(5) -0.0974(3) 0.0325(19) Uani 1 1 d .
C58 C 0.5892(4) 1.0050(5) -0.1727(3) 0.037(2) Uani 1 1 d .
H58 H 0.5667 0.9647 -0.1823 0.044 Uiso 1 1 calc R
C59 C 0.5567(4) 1.0653(6) -0.1560(3) 0.036(2) Uani 1 1 d .
H59 H 0.5194 1.0522 -0.1557 0.043 Uiso 1 1 calc R
C60 C 0.5992(4) 1.1029(5) -0.2190(3) 0.036(2) Uani 1 1 d .
C61 C 0.5564(4) 1.1246(6) -0.0785(3) 0.040(2) Uani 1 1 d .
H61A H 0.5185 1.1183 -0.0813 0.048 Uiso 1 1 calc R
H61B H 0.5685 1.1110 -0.0482 0.048 Uiso 1 1 calc R
C62 C 0.5322(4) 1.1839(6) -0.1913(3) 0.041(2) Uani 1 1 d .
H62A H 0.4961 1.1720 -0.1856 0.049 Uiso 1 1 calc R
H62B H 0.5327 1.2004 -0.2220 0.049 Uiso 1 1 calc R
C63 C 0.6031(4) 1.2341(5) -0.0558(3) 0.037(2) Uani 1 1 d .
C64 C 0.5378(4) 1.2458(6) -0.1139(3) 0.038(2) Uani 1 1 d .
H64 H 0.4999 1.2410 -0.1103 0.045 Uiso 1 1 calc R
C65 C 0.5594(4) 1.3227(6) -0.0992(3) 0.042(3) Uani 1 1 d .
H65 H 0.5318 1.3517 -0.0869 0.051 Uiso 1 1 calc R
C66 C 0.5711(4) 1.3038(6) -0.1775(4) 0.045(3) Uani 1 1 d .
C67 C 0.6228(4) 1.3615(5) -0.0370(3) 0.039(2) Uani 1 1 d .
H67A H 0.5965 1.3976 -0.0324 0.047 Uiso 1 1 calc R
H67B H 0.6324 1.3400 -0.0081 0.047 Uiso 1 1 calc R
C68 C 0.5924(4) 1.4208(5) -0.1461(4) 0.045(3) Uani 1 1 d .
H68A H 0.5699 1.4516 -0.1297 0.054 Uiso 1 1 calc R
H68B H 0.5879 1.4338 -0.1776 0.054 Uiso 1 1 calc R
C69 C 0.7170(4) 1.3833(5) -0.0348(3) 0.035(2) Uani 1 1 d .
C70 C 0.6669(4) 1.4519(5) -0.0849(3) 0.041(2) Uani 1 1 d .
H70 H 0.6476 1.4926 -0.0737 0.050 Uiso 1 1 calc R
C71 C 0.7253(4) 1.4717(5) -0.0893(3) 0.036(2) Uani 1 1 d U
H71 H 0.7323 1.5225 -0.0847 0.044 Uiso 1 1 calc R
C72 C 0.6870(5) 1.4332(6) -0.1595(3) 0.048(3) Uani 1 1 d .
C73 C 0.8089(4) 1.4288(5) -0.0436(3) 0.037(2) Uani 1 1 d .
H73A H 0.8216 1.4771 -0.0470 0.045 Uiso 1 1 calc R
H73B H 0.8159 1.4152 -0.0124 0.045 Uiso 1 1 calc R
C74 C 0.7810(4) 1.4643(5) -0.1564(3) 0.042(2) Uani 1 1 d .
H74A H 0.7726 1.4727 -0.1881 0.051 Uiso 1 1 calc R
H74B H 0.7963 1.5076 -0.1435 0.051 Uiso 1 1 calc R
C75 C 0.8568(4) 1.3174(5) -0.0559(3) 0.036(2) Uani 1 1 d .
C76 C 0.8591(4) 1.4034(5) -0.1132(3) 0.038(2) Uani 1 1 d .
H76 H 0.8800 1.4471 -0.1100 0.045 Uiso 1 1 calc R
C77 C 0.8929(4) 1.3396(5) -0.1252(3) 0.0321(19) Uani 1 1 d .
H77 H 0.9297 1.3540 -0.1273 0.038 Uiso 1 1 calc R
C78 C 0.8278(4) 1.3586(5) -0.1839(3) 0.034(2) Uani 1 1 d .
C79 C 0.9144(3) 1.2237(5) -0.0845(3) 0.034(2) Uani 1 1 d .
H79A H 0.9131 1.2080 -0.0536 0.041 Uiso 1 1 calc R
H79B H 0.9511 1.2296 -0.0907 0.041 Uiso 1 1 calc R
C80 C 0.8966(4) 1.2726(5) -0.1993(3) 0.0316(19) Uani 1 1 d .
H80A H 0.9344 1.2801 -0.1950 0.038 Uiso 1 1 calc R
H80B H 0.8858 1.2868 -0.2298 0.038 Uiso 1 1 calc R
C81 C 0.8703(3) 1.1081(5) -0.0974(3) 0.0306(19) Uani 1 1 d .
C82 C 0.9108(4) 1.1549(5) -0.1572(3) 0.037(2) Uani 1 1 d .
H82 H 0.9493 1.1586 -0.1563 0.045 Uiso 1 1 calc R
C83 C 0.8922(4) 1.0804(5) -0.1705(3) 0.033(2) Uani 1 1 d .
H83 H 0.9219 1.0489 -0.1756 0.040 Uiso 1 1 calc R
C84 C 0.8587(4) 1.1571(5) -0.2250(3) 0.0315(19) Uani 1 1 d .
C85 C 0.8462(4) 0.9877(5) -0.1231(3) 0.0300(18) Uani 1 1 d .
H85A H 0.8706 0.9543 -0.1353 0.036 Uiso 1 1 calc R
H85B H 0.8460 0.9788 -0.0911 0.036 Uiso 1 1 calc R
C86 C 0.8394(4) 1.0273(5) -0.2359(3) 0.038(2) Uani 1 1 d .
H86A H 0.8364 1.0395 -0.2676 0.045 Uiso 1 1 calc R
H86B H 0.8647 0.9889 -0.2319 0.045 Uiso 1 1 calc R
C87 C 0.7514(4) 0.9631(5) -0.1181(3) 0.0314(19) Uani 1 1 d .
C88 C 0.7847(4) 0.9481(4) -0.1884(3) 0.0303(19) Uani 1 1 d .
H88 H 0.8055 0.9057 -0.1943 0.036 Uiso 1 1 calc R
C89 C 0.7240(4) 0.9331(5) -0.1918(3) 0.036(2) Uani 1 1 d .
H89 H 0.7160 0.8863 -0.2051 0.043 Uiso 1 1 calc R
C90 C 0.7419(4) 1.0275(5) -0.2391(3) 0.0322(19) Uani 1 1 d .
C91 C 0.6576(4) 0.9246(5) -0.1322(3) 0.036(2) Uani 1 1 d .
H91A H 0.6407 0.8889 -0.1516 0.043 Uiso 1 1 calc R
H91B H 0.6598 0.9057 -0.1019 0.043 Uiso 1 1 calc R
C92 C 0.6491(4) 0.9949(5) -0.2382(3) 0.036(2) Uani 1 1 d .
H92A H 0.6355 0.9470 -0.2424 0.044 Uiso 1 1 calc R
H92B H 0.6479 1.0179 -0.2673 0.044 Uiso 1 1 calc R
Dy3 Dy 0.748454(15) 0.74331(2) 0.369132(11) 0.02615(8) Uani 1 1 d .
S3 S 0.75785(15) 0.73470(15) 0.61226(9) 0.0583(8) Uani 1 1 d .
O19 O 0.7532(3) 0.6575(4) 0.4239(2) 0.0369(15) Uani 1 1 d .
O20 O 0.6734(2) 0.6298(3) 0.4456(2) 0.0305(13) Uani 1 1 d .
O21 O 0.8191(3) 0.6649(3) 0.3566(2) 0.0340(14) Uani 1 1 d .
O22 O 0.7310(3) 0.7051(3) 0.29410(19) 0.0350(14) Uani 1 1 d .
O23 O 0.6629(3) 0.6937(3) 0.3645(2) 0.0346(14) Uani 1 1 d .
O24 O 0.7009(3) 0.7994(3) 0.4266(2) 0.0343(14) Uani 1 1 d .
O25 O 0.8123(2) 0.7949(4) 0.42229(19) 0.0367(15) Uani 1 1 d .
O26 O 0.8063(3) 0.8161(3) 0.3280(2) 0.0357(14) Uani 1 1 d .
O27 O 0.6987(3) 0.8393(3) 0.3361(2) 0.0336(14) Uani 1 1 d .
O73 O 0.8732(3) 0.7080(4) 0.5245(2) 0.0370(14) Uani 1 1 d .
O74 O 0.9134(3) 0.8142(4) 0.7165(2) 0.0450(18) Uani 1 1 d .
O75 O 0.8687(3) 0.5196(3) 0.5550(2) 0.0325(14) Uani 1 1 d .
O76 O 0.8775(3) 0.6403(4) 0.7459(2) 0.0417(16) Uani 1 1 d .
O77 O 0.7510(2) 0.4779(3) 0.56733(19) 0.0290(13) Uani 1 1 d .
O78 O 0.7510(3) 0.5749(3) 0.75881(18) 0.0331(14) Uani 1 1 d .
O79 O 0.6402(3) 0.6075(4) 0.5440(2) 0.0369(15) Uani 1 1 d .
O80 O 0.6478(3) 0.6792(4) 0.7474(2) 0.0439(17) Uani 1 1 d .
O81 O 0.6512(3) 0.7905(4) 0.5109(2) 0.0416(16) Uani 1 1 d .
O82 O 0.6829(3) 0.8503(4) 0.7114(2) 0.0448(17) Uani 1 1 d .
O83 O 0.7723(3) 0.8434(3) 0.4983(2) 0.0352(14) Uani 1 1 d .
O84 O 0.8087(3) 0.9132(5) 0.6947(2) 0.054(2) Uani 1 1 d .
N3 N 0.8007(3) 0.5851(4) 0.4910(2) 0.0273(15) Uani 1 1 d .
N55 N 0.9002(3) 0.8055(4) 0.5674(3) 0.0314(16) Uani 1 1 d .
N56 N 0.9336(3) 0.6994(4) 0.5853(2) 0.0290(15) Uani 1 1 d .
N57 N 0.9461(3) 0.7406(4) 0.6626(2) 0.0339(16) Uani 1 1 d .
N58 N 0.9210(3) 0.8500(4) 0.6432(3) 0.0342(17) Uani 1 1 d U
N59 N 0.9207(3) 0.5791(4) 0.6094(2) 0.0289(16) Uani 1 1 d .
N60 N 0.8732(3) 0.4875(4) 0.6297(2) 0.0293(15) Uani 1 1 d .
N61 N 0.8767(3) 0.5354(4) 0.7060(2) 0.0338(17) Uani 1 1 d .
N62 N 0.9302(3) 0.6200(4) 0.6873(2) 0.0309(16) Uani 1 1 d .
N63 N 0.7852(3) 0.4400(4) 0.6376(2) 0.0277(15) Uani 1 1 d .
N64 N 0.7014(3) 0.4788(4) 0.6304(2) 0.0326(17) Uani 1 1 d .
N65 N 0.7001(3) 0.5061(4) 0.7108(2) 0.0324(17) Uani 1 1 d .
N66 N 0.7868(3) 0.4926(4) 0.7126(2) 0.0311(16) Uani 1 1 d .
N67 N 0.6322(3) 0.5636(4) 0.6164(2) 0.0305(16) Uani 1 1 d .
N68 N 0.5974(3) 0.6680(5) 0.5987(3) 0.0372(18) Uani 1 1 d .
N69 N 0.6021(3) 0.6975(4) 0.6789(3) 0.0384(19) Uani 1 1 d .
N70 N 0.6289(3) 0.5889(4) 0.6963(2) 0.0361(18) Uani 1 1 d .
N71 N 0.6078(3) 0.7896(5) 0.5772(3) 0.0383(19) Uani 1 1 d .
N72 N 0.6598(4) 0.8823(4) 0.5617(3) 0.0369(18) Uani 1 1 d .
N73 N 0.6725(4) 0.9064(5) 0.6425(3) 0.042(2) Uani 1 1 d .
N74 N 0.6187(3) 0.8201(4) 0.6571(3) 0.0380(18) Uani 1 1 d .
N75 N 0.7474(3) 0.9274(4) 0.5486(3) 0.0349(17) Uani 1 1 d .
N76 N 0.8324(3) 0.8945(4) 0.5515(3) 0.0349(18) Uani 1 1 d .
N77 N 0.8486(4) 0.9316(4) 0.6291(3) 0.0384(19) Uani 1 1 d .
N78 N 0.7616(4) 0.9448(5) 0.6290(3) 0.044(2) Uani 1 1 d .
C11 C 0.7222(3) 0.6344(4) 0.4527(3) 0.0250(17) Uani 1 1 d .
C12 C 0.7470(3) 0.6104(4) 0.4977(3) 0.0250(17) Uani 1 1 d .
H12 H 0.7261 0.5718 0.5097 0.030 Uiso 1 1 calc R
C13 C 0.7477(4) 0.6741(4) 0.5296(3) 0.0311(19) Uani 1 1 d .
H13A H 0.7718 0.7095 0.5191 0.037 Uiso 1 1 calc R
H13B H 0.7128 0.6951 0.5283 0.037 Uiso 1 1 calc R
C14 C 0.7636(4) 0.6567(5) 0.5768(3) 0.038(2) Uani 1 1 d .
H14A H 0.7997 0.6398 0.5790 0.046 Uiso 1 1 calc R
H14B H 0.7412 0.6190 0.5872 0.046 Uiso 1 1 calc R
C15 C 0.7579(7) 0.6964(10) 0.6679(6) 0.097(5) Uani 1 1 d U
H15A H 0.7311 0.6606 0.6684 0.146 Uiso 1 1 calc R
H15B H 0.7510 0.7329 0.6892 0.146 Uiso 1 1 calc R
H15C H 0.7917 0.6754 0.6757 0.146 Uiso 1 1 calc R
C93 C 0.8985(4) 0.7362(5) 0.5552(3) 0.036(2) Uani 1 1 d .
C94 C 0.9401(4) 0.8225(5) 0.6026(3) 0.038(2) Uani 1 1 d .
H94 H 0.9679 0.8526 0.5915 0.045 Uiso 1 1 calc R
C95 C 0.9618(3) 0.7465(6) 0.6173(3) 0.036(2) Uani 1 1 d .
H95 H 1.0001 0.7431 0.6157 0.043 Uiso 1 1 calc R
C96 C 0.9248(5) 0.8035(6) 0.6781(4) 0.045(3) Uani 1 1 d .
C97 C 0.9475(4) 0.6252(5) 0.5798(3) 0.034(2) Uani 1 1 d .
H97A H 0.9388 0.6111 0.5489 0.041 Uiso 1 1 calc R
H97B H 0.9853 0.6197 0.5856 0.041 Uiso 1 1 calc R
C98 C 0.9625(4) 0.6834(5) 0.6927(3) 0.035(2) Uani 1 1 d .
H98A H 0.9616 0.7001 0.7234 0.042 Uiso 1 1 calc R
H98B H 0.9988 0.6711 0.6877 0.042 Uiso 1 1 calc R
C99 C 0.8853(4) 0.5279(5) 0.5949(3) 0.0324(19) Uani 1 1 d .
C100 C 0.9412(3) 0.5657(5) 0.6563(3) 0.0286(18) Uani 1 1 d .
H100 H 0.9786 0.5523 0.6582 0.034 Uiso 1 1 calc R
C101 C 0.9055(3) 0.5042(5) 0.6700(3) 0.0293(18) Uani 1 1 d .
H101 H 0.9263 0.4630 0.6806 0.035 Uiso 1 1 calc R
C102 C 0.8926(4) 0.6030(5) 0.7157(3) 0.0311(19) Uani 1 1 d .
C103 C 0.8389(4) 0.4262(4) 0.6254(3) 0.0302(18) Uani 1 1 d .
H10D H 0.8537 0.3884 0.6443 0.036 Uiso 1 1 calc R
H10E H 0.8377 0.4096 0.5945 0.036 Uiso 1 1 calc R
C104 C 0.8405(4) 0.4961(5) 0.7323(3) 0.0323(19) Uani 1 1 d .
H10F H 0.8400 0.5179 0.7618 0.039 Uiso 1 1 calc R
H10G H 0.8538 0.4480 0.7366 0.039 Uiso 1 1 calc R
C105 C 0.7471(3) 0.4679(4) 0.6080(3) 0.0250(17) Uani 1 1 d U
C106 C 0.7674(4) 0.4352(4) 0.6828(3) 0.032(2) Uani 1 1 d .
H106 H 0.7746 0.3882 0.6961 0.038 Uiso 1 1 calc R
C107 C 0.7082(4) 0.4506(5) 0.6769(3) 0.0311(19) Uani 1 1 d .
H107 H 0.6868 0.4082 0.6813 0.037 Uiso 1 1 calc R
C108 C 0.7471(4) 0.5306(5) 0.7299(3) 0.0314(19) Uani 1 1 d .
C109 C 0.6515(4) 0.4934(6) 0.6079(3) 0.038(2) Uani 1 1 d .
H10H H 0.6261 0.4589 0.6174 0.045 Uiso 1 1 calc R
H10I H 0.6543 0.4876 0.5758 0.045 Uiso 1 1 calc R
C110 C 0.6511(4) 0.5298(6) 0.7225(3) 0.038(2) Uani 1 1 d .
H11A H 0.6540 0.5437 0.7539 0.046 Uiso 1 1 calc R
H11B H 0.6265 0.4903 0.7197 0.046 Uiso 1 1 calc R
C111 C 0.6248(4) 0.6127(5) 0.5818(3) 0.033(2) Uani 1 1 d .
C112 C 0.6001(4) 0.5795(5) 0.6539(3) 0.036(2) Uani 1 1 d .
H112 H 0.5718 0.5445 0.6561 0.043 Uiso 1 1 calc R
C113 C 0.5776(4) 0.6541(5) 0.6419(3) 0.034(2) Uani 1 1 d .
H113 H 0.5390 0.6553 0.6410 0.041 Uiso 1 1 calc R
C114 C 0.6292(4) 0.6588(6) 0.7104(3) 0.037(2) Uani 1 1 d .
C115 C 0.5783(3) 0.7264(5) 0.5691(3) 0.033(2) Uani 1 1 d .
H11C H 0.5807 0.7123 0.5380 0.040 Uiso 1 1 calc R
H11D H 0.5415 0.7356 0.5739 0.040 Uiso 1 1 calc R
C116 C 0.5894(5) 0.7716(6) 0.6839(3) 0.047(3) Uani 1 1 d .
H11E H 0.5955 0.7845 0.7152 0.056 Uiso 1 1 calc R
H11F H 0.5521 0.7780 0.6759 0.056 Uiso 1 1 calc R
C117 C 0.6406(4) 0.8168(5) 0.5466(3) 0.032(2) Uani 1 1 d .
C118 C 0.5988(4) 0.8434(7) 0.6123(4) 0.050(3) Uani 1 1 d .
H118 H 0.5620 0.8589 0.6118 0.060 Uiso 1 1 calc R
C119 C 0.6360(4) 0.9037(6) 0.6027(3) 0.041(2) Uani 1 1 d .
H119 H 0.6169 0.9486 0.5985 0.049 Uiso 1 1 calc R
C120 C 0.6607(4) 0.8580(5) 0.6738(3) 0.038(2) Uani 1 1 d .
C121 C 0.6928(4) 0.9277(5) 0.5361(3) 0.036(2) Uani 1 1 d .
H12A H 0.6881 0.9141 0.5048 0.043 Uiso 1 1 calc R
H12B H 0.6801 0.9761 0.5385 0.043 Uiso 1 1 calc R
C122 C 0.7112(5) 0.9599(5) 0.6499(3) 0.043(2) Uani 1 1 d .
H12C H 0.7184 0.9658 0.6820 0.051 Uiso 1 1 calc R
H12D H 0.6971 1.0044 0.6380 0.051 Uiso 1 1 calc R
C123 C 0.7828(4) 0.8828(5) 0.5290(3) 0.032(2) Uani 1 1 d .
C124 C 0.7719(4) 0.9685(5) 0.5864(3) 0.037(2) Uani 1 1 d U
H124 H 0.7649 1.0196 0.5830 0.045 Uiso 1 1 calc R
C125 C 0.8319(4) 0.9510(5) 0.5837(3) 0.035(2) Uani 1 1 d .
H125 H 0.8514 0.9925 0.5737 0.042 Uiso 1 1 calc R
C126 C 0.8053(5) 0.9263(6) 0.6559(3) 0.045(3) Uani 1 1 d .
C127 C 0.8782(4) 0.8606(5) 0.5368(3) 0.035(2) Uani 1 1 d .
H12E H 0.9050 0.8964 0.5330 0.042 Uiso 1 1 calc R
H12F H 0.8696 0.8393 0.5076 0.042 Uiso 1 1 calc R
C128 C 0.8998(4) 0.9232(6) 0.6471(4) 0.045(2) Uani 1 1 d U
H12G H 0.9011 0.9362 0.6786 0.054 Uiso 1 1 calc R
H12H H 0.9225 0.9558 0.6321 0.054 Uiso 1 1 calc R
Dy4 Dy 0.742750(16) 0.21213(2) 0.622054(12) 0.02660(8) Uani 1 1 d .
S4 S 0.73622(12) 0.21567(15) 0.38870(8) 0.0495(6) Uani 1 1 d .
O28 O 0.7464(2) 0.3031(3) 0.57081(18) 0.0270(12) Uani 1 1 d .
O29 O 0.6664(2) 0.3456(3) 0.5504(2) 0.0320(13) Uani 1 1 d .
O30 O 0.6718(3) 0.2892(4) 0.6339(2) 0.0378(15) Uani 1 1 d .
O31 O 0.7563(3) 0.2547(3) 0.69570(19) 0.0363(14) Uani 1 1 d .
O32 O 0.8319(2) 0.2508(3) 0.62756(19) 0.0328(13) Uani 1 1 d .
O33 O 0.7862(3) 0.1482(3) 0.56562(19) 0.0336(14) Uani 1 1 d .
O34 O 0.6767(3) 0.1699(4) 0.5667(2) 0.0434(17) Uani 1 1 d .
O35 O 0.6822(3) 0.1423(4) 0.6610(2) 0.0393(16) Uani 1 1 d .
O36 O 0.7889(3) 0.1138(3) 0.6560(2) 0.0375(15) Uani 1 1 d .
O85 O 0.8678(3) 0.3629(4) 0.44646(18) 0.0328(14) Uani 1 1 d .
O86 O 0.8647(3) 0.2673(3) 0.25110(19) 0.0356(14) Uani 1 1 d .
O87 O 0.7705(2) 0.4761(3) 0.42862(18) 0.0280(13) Uani 1 1 d .
O88 O 0.7601(3) 0.3642(3) 0.23562(19) 0.0338(14) Uani 1 1 d .
O89 O 0.6376(2) 0.4043(3) 0.44316(18) 0.0276(13) Uani 1 1 d .
O90 O 0.6369(3) 0.2901(3) 0.2494(2) 0.0334(14) Uani 1 1 d .
O91 O 0.6209(2) 0.2070(4) 0.47471(18) 0.0351(13) Uani 1 1 d .
O92 O 0.5997(3) 0.1207(4) 0.2755(2) 0.0407(16) Uani 1 1 d .
O93 O 0.7221(3) 0.0998(3) 0.49413(18) 0.0302(13) Uani 1 1 d .
O94 O 0.7042(3) 0.0265(4) 0.2958(2) 0.0436(17) Uani 1 1 d .
O95 O 0.8433(2) 0.1766(3) 0.48062(18) 0.0295(13) Uani 1 1 d .
O96 O 0.8404(3) 0.0966(3) 0.28136(18) 0.0325(14) Uani 1 1 d .
N4 N 0.7884(3) 0.3787(4) 0.5062(2) 0.0264(15) Uani 1 1 d .
H4A H 0.7956 0.4128 0.5222 0.032 Uiso 1 1 d R
H4B H 0.7963 0.3929 0.4823 0.032 Uiso 1 1 d R
H4C H 0.8115 0.3397 0.5152 0.032 Uiso 1 1 d R
N79 N 0.9141(3) 0.2945(4) 0.3978(2) 0.0286(16) Uani 1 1 d .
N80 N 0.8849(3) 0.4013(4) 0.3751(2) 0.0306(16) Uani 1 1 d .
N81 N 0.8873(3) 0.3649(4) 0.2965(2) 0.0303(16) Uani 1 1 d .
N82 N 0.9118(3) 0.2572(3) 0.3198(2) 0.0246(15) Uani 1 1 d .
N83 N 0.8134(3) 0.4850(4) 0.3622(2) 0.0283(15) Uani 1 1 d .
N84 N 0.7250(3) 0.4872(4) 0.3588(2) 0.0296(16) Uani 1 1 d .
N85 N 0.7212(3) 0.4480(4) 0.2804(2) 0.0300(16) Uani 1 1 d .
N86 N 0.8085(3) 0.4347(4) 0.2869(2) 0.0325(17) Uani 1 1 d .
N87 N 0.6378(3) 0.4384(4) 0.3685(2) 0.0348(17) Uani 1 1 d .
N88 N 0.5908(3) 0.3451(4) 0.3853(2) 0.0362(18) Uani 1 1 d .
N89 N 0.5812(3) 0.3086(4) 0.3074(2) 0.0286(15) Uani 1 1 d .
N90 N 0.6398(3) 0.3921(4) 0.2927(2) 0.0271(15) Uani 1 1 d .
N91 N 0.5726(3) 0.2229(4) 0.4075(2) 0.0331(17) Uani 1 1 d .
N92 N 0.5964(3) 0.1133(4) 0.4273(2) 0.0329(17) Uani 1 1 d .
N93 N 0.5897(4) 0.0785(4) 0.3481(3) 0.0385(19) Uani 1 1 d .
N94 N 0.5600(3) 0.1867(4) 0.3288(2) 0.0329(17) Uani 1 1 d .
N95 N 0.6721(3) 0.0357(5) 0.4405(3) 0.0354(17) Uani 1 1 d .
N96 N 0.7587(3) 0.0223(4) 0.4430(2) 0.0278(15) Uani 1 1 d .
N97 N 0.7517(3) 0.0014(4) 0.3616(2) 0.0353(18) Uani 1 1 d .
N98 N 0.6653(3) 0.0045(4) 0.3609(2) 0.0320(16) Uani 1 1 d .
N99 N 0.8449(3) 0.0798(4) 0.4336(2) 0.0272(15) Uani 1 1 d .
N100 N 0.8925(3) 0.1728(4) 0.4172(2) 0.0291(15) Uani 1 1 d .
N101 N 0.8992(3) 0.1336(4) 0.3395(2) 0.0295(16) Uani 1 1 d .
N102 N 0.8374(3) 0.0536(4) 0.3535(2) 0.0288(15) Uani 1 1 d .
C16 C 0.7125(4) 0.3333(5) 0.5438(3) 0.0315(19) Uani 1 1 d .
C17 C 0.7330(3) 0.3504(5) 0.4976(3) 0.0278(18) Uani 1 1 d .
H17 H 0.7107 0.3872 0.4828 0.033 Uiso 1 1 calc R
C18 C 0.7319(3) 0.2848(5) 0.4688(3) 0.0272(17) Uani 1 1 d .
H18A H 0.6970 0.2639 0.4685 0.033 Uiso 1 1 calc R
H18B H 0.7567 0.2505 0.4823 0.033 Uiso 1 1 calc R
C19 C 0.7457(4) 0.2983(4) 0.4206(3) 0.0309(19) Uani 1 1 d .
H19A H 0.7820 0.3139 0.4201 0.037 Uiso 1 1 calc R
H19B H 0.7232 0.3353 0.4073 0.037 Uiso 1 1 calc R
C20 C 0.7627(4) 0.2462(7) 0.3375(4) 0.055(3) Uani 1 1 d U
H20A H 0.7445 0.2885 0.3273 0.083 Uiso 1 1 calc R
H20B H 0.7583 0.2099 0.3150 0.083 Uiso 1 1 calc R
H20C H 0.7996 0.2566 0.3430 0.083 Uiso 1 1 calc R
C129 C 0.8863(3) 0.3531(5) 0.4103(3) 0.0304(19) Uani 1 1 d .
C130 C 0.9353(3) 0.3017(5) 0.3537(3) 0.0296(18) Uani 1 1 d .
H130 H 0.9738 0.2976 0.3555 0.036 Uiso 1 1 calc R
C131 C 0.9169(4) 0.3783(5) 0.3390(3) 0.0268(17) Uani 1 1 d .
H131 H 0.9468 0.4102 0.3354 0.032 Uiso 1 1 calc R
C132 C 0.8848(3) 0.2924(5) 0.2862(3) 0.0275(18) Uani 1 1 d .
C133 C 0.8652(4) 0.4740(5) 0.3801(3) 0.0307(19) Uani 1 1 d .
H13C H 0.8669 0.4858 0.4119 0.037 Uiso 1 1 calc R
H13D H 0.8884 0.5064 0.3656 0.037 Uiso 1 1 calc R
C134 C 0.8602(3) 0.4173(5) 0.2711(3) 0.0273(18) Uani 1 1 d .
H13E H 0.8557 0.4014 0.2401 0.033 Uiso 1 1 calc R
H13F H 0.8816 0.4601 0.2716 0.033 Uiso 1 1 calc R
C135 C 0.7698(4) 0.4826(4) 0.3877(3) 0.0277(18) Uani 1 1 d .
C136 C 0.7988(4) 0.4955(5) 0.3159(3) 0.0302(18) Uani 1 1 d .
H136 H 0.8152 0.5386 0.3047 0.036 Uiso 1 1 calc R
C137 C 0.7382(4) 0.5022(4) 0.3129(3) 0.0303(19) Uani 1 1 d .
H137 H 0.7266 0.5498 0.3031 0.036 Uiso 1 1 calc R
C138 C 0.7645(4) 0.4118(4) 0.2653(3) 0.0263(17) Uani 1 1 d .
C139 C 0.6740(4) 0.4991(5) 0.3750(3) 0.0298(18) Uani 1 1 d .
H13G H 0.6583 0.5402 0.3598 0.036 Uiso 1 1 calc R
H13H H 0.6781 0.5102 0.4068 0.036 Uiso 1 1 calc R
C140 C 0.6686(4) 0.4353(4) 0.2639(3) 0.0286(18) Uani 1 1 d .
H14C H 0.6689 0.4125 0.2347 0.034 Uiso 1 1 calc R
H14D H 0.6506 0.4806 0.2597 0.034 Uiso 1 1 calc R
C141 C 0.6231(3) 0.3967(5) 0.4039(3) 0.0300(18) Uani 1 1 d .
C142 C 0.6076(4) 0.4227(5) 0.3272(3) 0.034(2) Uani 1 1 d .
H142 H 0.5870 0.4637 0.3159 0.040 Uiso 1 1 calc R
C143 C 0.5722(3) 0.3607(5) 0.3404(3) 0.0311(19) Uani 1 1 d .
H143 H 0.5351 0.3750 0.3390 0.037 Uiso 1 1 calc R
C144 C 0.6205(3) 0.3241(5) 0.2799(3) 0.0276(18) Uani 1 1 d .
C145 C 0.5611(4) 0.2969(6) 0.4138(3) 0.040(2) Uani 1 1 d .
H14E H 0.5692 0.3091 0.4451 0.047 Uiso 1 1 calc R
H14F H 0.5237 0.3045 0.4073 0.047 Uiso 1 1 calc R
C146 C 0.5482(3) 0.2450(6) 0.2992(3) 0.0352(19) Uani 1 1 d .
H14G H 0.5116 0.2583 0.3016 0.042 Uiso 1 1 calc R
H14H H 0.5520 0.2292 0.2686 0.042 Uiso 1 1 calc R
C147 C 0.6000(4) 0.1860(5) 0.4396(3) 0.033(2) Uani 1 1 d .
C148 C 0.5450(3) 0.1803(6) 0.3743(3) 0.034(2) Uani 1 1 d .
H148 H 0.5068 0.1852 0.3758 0.041 Uiso 1 1 calc R
C149 C 0.5632(4) 0.1043(5) 0.3867(3) 0.036(2) Uani 1 1 d .
H149 H 0.5328 0.0742 0.3922 0.043 Uiso 1 1 calc R
C150 C 0.5866(4) 0.1290(5) 0.3141(3) 0.037(2) Uani 1 1 d .
C151 C 0.6204(4) 0.0581(5) 0.4546(3) 0.034(2) Uani 1 1 d .
H15D H 0.5971 0.0172 0.4537 0.041 Uiso 1 1 calc R
H15E H 0.6243 0.0745 0.4855 0.041 Uiso 1 1 calc R
C152 C 0.6105(4) 0.0104(4) 0.3430(3) 0.035(2) Uani 1 1 d .
H15F H 0.6086 -0.0018 0.3114 0.041 Uiso 1 1 calc R
H15G H 0.5892 -0.0236 0.3583 0.041 Uiso 1 1 calc R
C153 C 0.7175(4) 0.0581(4) 0.4625(3) 0.0273(18) Uani 1 1 d .
C154 C 0.6799(4) -0.0165(5) 0.4067(3) 0.0290(18) Uani 1 1 d .
H154 H 0.6636 -0.0618 0.4141 0.035 Uiso 1 1 calc R
C155 C 0.7418(4) -0.0235(5) 0.4074(3) 0.0327(19) Uani 1 1 d .
H155 H 0.7537 -0.0725 0.4127 0.039 Uiso 1 1 calc R
C156 C 0.7072(4) 0.0122(5) 0.3352(3) 0.037(2) Uani 1 1 d .
C157 C 0.8130(4) 0.0333(5) 0.4599(3) 0.0323(19) Uani 1 1 d .
H15H H 0.8302 -0.0128 0.4622 0.039 Uiso 1 1 calc R
H15I H 0.8128 0.0525 0.4901 0.039 Uiso 1 1 calc R
C158 C 0.8025(4) -0.0042(5) 0.3425(3) 0.038(2) Uani 1 1 d .
H15J H 0.8192 -0.0480 0.3529 0.046 Uiso 1 1 calc R
H15K H 0.7970 -0.0071 0.3101 0.046 Uiso 1 1 calc R
C159 C 0.8578(3) 0.1461(5) 0.4463(3) 0.0290(18) Uani 1 1 d .
C160 C 0.8698(3) 0.0566(5) 0.3949(3) 0.0279(18) Uani 1 1 d .
H160 H 0.8887 0.0117 0.4006 0.033 Uiso 1 1 calc R
C161 C 0.9084(4) 0.1179(5) 0.3866(3) 0.0308(19) Uani 1 1 d .
H161 H 0.9450 0.1034 0.3936 0.037 Uiso 1 1 calc R
C162 C 0.8569(3) 0.0954(5) 0.3206(3) 0.0270(17) Uani 1 1 d .
C163 C 0.9244(3) 0.2359(5) 0.4280(3) 0.0322(18) Uani 1 1 d .
H16A H 0.9180 0.2512 0.4583 0.039 Uiso 1 1 calc R
H16B H 0.9614 0.2232 0.4277 0.039 Uiso 1 1 calc R
C164 C 0.9286(4) 0.1843(5) 0.3151(3) 0.0318(19) Uani 1 1 d .
H16C H 0.9256 0.1718 0.2835 0.038 Uiso 1 1 calc R
H16D H 0.9655 0.1808 0.3253 0.038 Uiso 1 1 calc R
Dy5 Dy 0.5000 0.48161(5) 0.5000 0.04954(19) Uani 1 2 d S
O37 O 0.4739(5) 0.4413(7) 0.5730(4) 0.094(4) Uani 1 1 d .
O38 O 0.5250(4) 0.5329(7) 0.5739(3) 0.090(4) Uani 1 1 d .
O39 O 0.4839(6) 0.5094(7) 0.6357(5) 0.112(4) Uani 1 1 d U
O40 O 0.5000 0.6109(7) 0.5000 0.069(4) Uani 1 2 d S
O41 O 0.5873(3) 0.5145(4) 0.4879(3) 0.055(2) Uani 1 1 d .
O42 O 0.4440(4) 0.3834(7) 0.4764(4) 0.098(4) Uani 1 1 d .
N5 N 0.4941(5) 0.4981(7) 0.5957(5) 0.077(3) Uani 1 1 d U
Dy6 Dy 1.0000 0.03082(4) 0.0000 0.02956(13) Uani 1 2 d S
O43 O 1.0254(2) 0.0698(4) 0.0768(2) 0.0362(15) Uani 1 1 d .
O44 O 0.9634(3) -0.0046(5) 0.0736(3) 0.060(2) Uani 1 1 d U
O45 O 0.9860(3) 0.0410(5) 0.1362(2) 0.062(2) Uani 1 1 d .
O46 O 1.0000 -0.0901(6) 0.0000 0.050(3) Uani 1 2 d S
O47 O 0.9116(2) -0.0075(4) -0.0154(2) 0.0350(14) Uani 1 1 d .
O48 O 0.9447(3) 0.1301(3) 0.0150(2) 0.0367(14) Uani 1 1 d .
N6 N 0.9917(3) 0.0357(4) 0.0969(2) 0.0335(17) Uani 1 1 d .
O97 O 0.9858(4) 0.3026(7) 0.7214(3) 0.084(3) Uani 1 1 d .
O98 O 0.9331(5) 0.2446(6) 0.6772(4) 0.103(4) Uani 1 1 d .
O99 O 0.9090(4) 0.3428(5) 0.7036(3) 0.074(3) Uani 1 1 d .
O100 O 0.9011(5) 0.5724(7) 0.8531(3) 0.089(4) Uani 1 1 d .
O101 O 0.9737(5) 0.5753(7) 0.8213(4) 0.099(4) Uani 1 1 d .
O102 O 0.9252(4) 0.4838(5) 0.8176(3) 0.070(2) Uani 1 1 d .
O103 O 0.9712(5) 0.8677(7) 0.2984(4) 0.091(4) Uani 1 1 d .
O104 O 0.9161(4) 0.8344(5) 0.3458(3) 0.065(2) Uani 1 1 d .
O105 O 0.9131(4) 0.9414(5) 0.3156(3) 0.069(3) Uani 1 1 d .
O106 O 0.4210(7) 0.8398(10) 0.2101(6) 0.131(5) Uani 1 1 d U
O107 O 0.4967(8) 0.7967(10) 0.2357(6) 0.147(6) Uani 1 1 d U
O108 O 0.4393(6) 0.7366(7) 0.1834(5) 0.117(5) Uani 1 1 d .
O109 O 0.5149(5) 0.2364(7) 0.5133(4) 0.057(3) Uani 0.50 1 d PDU
O110 O 0.5326(6) 0.1321(6) 0.5426(5) 0.058(3) Uani 0.50 1 d PDU
O111 O 0.5755(4) 0.2261(6) 0.5677(4) 0.039(2) Uani 0.50 1 d PDU
O112 O 0.9562(5) 0.6558(8) 0.4650(5) 0.135(6) Uani 1 1 d D
O113 O 0.9115(5) 0.7380(5) 0.4267(5) 0.120(5) Uani 1 1 d DU
O114 O 0.8811(3) 0.6305(4) 0.4323(3) 0.0513(19) Uani 1 1 d D
O115 O 0.0547(6) 0.9911(10) 0.5237(5) 0.076(5) Uani 0.50 1 d PDU
O116 O 0.0432(6) 0.9273(9) 0.5818(5) 0.065(3) Uani 0.50 1 d PDU
O117 O -0.0225(5) 0.9775(10) 0.5473(5) 0.063(3) Uani 0.50 1 d PDU
O118 O 0.9679(5) 0.1072(6) 0.6217(4) 0.085(3) Uani 1 1 d U
O119 O 0.8939(4) 0.0974(6) 0.6531(4) 0.083(3) Uani 1 1 d U
O120 O 0.8933(4) 0.1146(5) 0.5813(4) 0.082(3) Uani 1 1 d .
O121 O 0.5508(4) 0.1459(6) 0.0366(4) 0.081(3) Uani 1 1 d .
O122 O 0.5946(5) 0.2263(7) 0.0723(4) 0.098(4) Uani 1 1 d .
O123 O 0.6296(3) 0.1235(5) 0.0638(2) 0.0498(19) Uani 1 1 d .
O124 O 0.4465(4) 0.4989(4) 0.8200(3) 0.070 Uani 1 1 d D
O125 O 0.4821(4) 0.4862(5) 0.7555(3) 0.070 Uani 1 1 d D
O126 O 0.4554(4) 0.3933(4) 0.7914(3) 0.070 Uani 1 1 d D
O127 O 0.5747(4) -0.0148(4) 0.6696(4) 0.0860(17) Uani 1 1 d DU
O128 O 0.5220(4) 0.0651(5) 0.6886(3) 0.0838(17) Uani 1 1 d DU
O129 O 0.5804(4) 0.0928(5) 0.6394(3) 0.0783(16) Uani 1 1 d DU
O130 O 0.4764(3) 0.6118(6) 0.1255(3) 0.070 Uani 1 1 d D
O131 O 0.4071(3) 0.5961(6) 0.1623(2) 0.070 Uani 1 1 d D
O132 O 0.4022(3) 0.6077(6) 0.0862(2) 0.070 Uani 1 1 d D
O133 O 0.5350(3) 0.7618(5) 0.3669(3) 0.070 Uani 1 1 d D
O134 O 0.5943(4) 0.8187(5) 0.4093(2) 0.070 Uani 1 1 d D
O135 O 0.5890(4) 0.8305(5) 0.3325(3) 0.070 Uani 1 1 d D
O136 O 1.0000 0.3649(7) 0.0000 0.0673(18) Uani 1 2 d SU
O137 O 1.0323(8) 0.2683(13) -0.0256(8) 0.0613(19) Uani 0.50 1 d PU
O138 O 0.9821(8) 0.2684(13) 0.0339(8) 0.0605(19) Uani 0.50 1 d PU
O139 O 0.9641(7) 0.3157(6) 0.5333(5) 0.070 Uani 0.50 1 d PD
O140 O 0.9799(7) 0.4127(8) 0.5703(3) 0.070 Uani 0.50 1 d PD
O141 O 1.0000 0.4040(7) 0.5000 0.070 Uani 1 2 d SD
N103 N 0.9444(3) 0.2997(5) 0.7007(3) 0.042(2) Uani 1 1 d .
N104 N 0.9345(4) 0.5441(6) 0.8315(3) 0.051(2) Uani 1 1 d .
N105 N 0.9349(4) 0.8808(5) 0.3191(3) 0.050(2) Uani 1 1 d .
N106 N 0.4528(6) 0.7868(8) 0.2079(5) 0.090(4) Uani 1 1 d .
N107 N 0.5406(6) 0.1987(6) 0.5416(5) 0.055(3) Uani 0.50 1 d PDU
N108 N 0.9152(5) 0.6743(6) 0.4412(4) 0.098(5) Uani 1 1 d D
N109 N 0.0241(5) 0.9657(10) 0.5481(5) 0.058(4) Uani 0.50 1 d PDU
N110 N 0.9184(5) 0.1057(7) 0.6212(4) 0.069(3) Uani 1 1 d U
N111 N 0.5930(5) 0.1616(7) 0.0577(4) 0.073(3) Uani 1 1 d U
N112 N 0.4590(4) 0.4588(4) 0.7882(3) 0.050 Uani 1 1 d D
N113 N 0.5583(3) 0.0476(4) 0.6637(3) 0.050 Uani 1 1 d DU
N114 N 0.4262(3) 0.6096(5) 0.1245(3) 0.050 Uani 1 1 d D
N115 N 0.5739(3) 0.8048(5) 0.3696(2) 0.050 Uani 1 1 d D
N116 N 1.0000 0.3023(8) 0.0000 0.050 Uani 1 2 d SU
N117 N 0.9727(6) 0.3813(7) 0.5328(4) 0.050 Uani 0.50 1 d PD
O142 O 0.6256(3) 0.7838(4) -0.0486(2) 0.0405(16) Uani 1 1 d .
O143 O 0.9272(3) 0.8341(6) -0.0483(4) 0.076(3) Uani 1 1 d .
O144 O 0.8105(4) 0.7984(7) -0.2466(3) 0.078(3) Uani 1 1 d .
O145 O 0.9111(3) 0.7265(5) -0.1792(3) 0.064(2) Uani 1 1 d .
O146 O 0.9120(3) 0.6893(6) -0.0828(3) 0.068(3) Uani 1 1 d .
O147 O 0.8942(3) 1.1151(4) 0.2006(2) 0.0458(18) Uani 1 1 d .
O148 O 0.7035(3) 1.1514(6) 0.2437(3) 0.060(2) Uani 1 1 d .
O149 O 0.6031(4) 1.1895(6) 0.1777(4) 0.080(3) Uani 1 1 d U
O150 O 0.9077(4) 1.3501(7) 0.0804(5) 0.095(4) Uani 1 1 d .
O151 O 0.9219(3) 1.3425(5) 0.1681(3) 0.061(2) Uani 1 1 d .
O152 O 0.5695(4) 0.6799(6) 0.4528(3) 0.079(3) Uani 1 1 d .
O153 O 0.9044(3) 0.6992(4) 0.3107(2) 0.0467(17) Uani 1 1 d .
O154 O 0.6240(3) 0.6110(4) 0.2963(2) 0.0475(18) Uani 1 1 d .
O155 O 0.7991(4) 0.6439(7) 0.2456(3) 0.079(3) Uani 1 1 d .
O156 O 0.8668(2) 0.2845(3) 0.54472(19) 0.0308(13) Uani 1 1 d .
O157 O 0.6812(4) 0.3135(7) 0.7420(3) 0.079(3) Uani 1 1 d .
O158 O 0.5825(3) 0.2354(7) 0.6773(3) 0.081(4) Uani 1 1 d .
O159 O 0.9515(3) 0.9234(4) 0.7805(3) 0.057(2) Uani 1 1 d .
O160 O 1.0247(4) 0.2226(6) 0.8028(5) 0.101(4) Uani 1 1 d .
O161 O 0.9668(4) 1.0102(5) 0.2461(3) 0.064(2) Uani 1 1 d .
O162 O 0.9366(3) 0.8554(5) -0.1411(3) 0.066(2) Uani 1 1 d .
O163 O 0.5323(10) 0.8718(13) -0.0383(8) 0.091(6) Uani 0.50 1 d PU
O164 O 0.5583(7) 0.3607(9) 0.6239(6) 0.056(4) Uani 0.50 1 d PU
O165 O 0.9518(4) 0.5392(6) 0.2847(4) 0.024(2) Uani 0.50 1 d PU
O166 O 0.5534(5) 1.4032(7) -0.2882(4) 0.032(3) Uani 0.50 1 d PU
O167 O 1.0124(5) 0.4296(7) 0.7714(4) 0.033(3) Uani 0.50 1 d PU
O168 O 0.9589(8) 0.1170(11) 0.7356(7) 0.074(5) Uani 0.50 1 d PU
O169 O 0.4628(8) 0.8755(11) 0.1066(6) 0.066(5) Uani 0.50 1 d PU
O170 O 0.5138(8) 0.6404(12) 0.2833(7) 0.078(5) Uani 0.50 1 d PU
O171 O 1.0000 0.7993(8) 0.5000 0.066(3) Uani 1 2 d S
O172 O 0.9653(6) 0.1767(8) 0.5255(5) 0.045(3) Uani 0.50 1 d PU
O173 O 0.5000 0.2829(12) 0.0000 0.114(6) Uani 1 2 d SU
O174 O 0.5690(5) 0.3804(7) 0.0595(4) 0.037(3) Uani 0.50 1 d PU
O175 O 1.0000 0.6886(9) 0.0000 0.088(4) Uani 1 2 d SU
O176 O 0.9738(4) 0.5915(6) -0.0287(4) 0.027(2) Uani 0.50 1 d P
O177 O 0.9563(8) 0.3682(11) 0.6028(7) 0.070(5) Uani 0.50 1 d PU
O178 O 0.5013(6) 0.9541(8) 0.0769(5) 0.050 Uani 0.50 1 d P

loop_
_atom_site_aniso_label
_atom_site_aniso_U_11
_atom_site_aniso_U_22
_atom_site_aniso_U_33
_atom_site_aniso_U_23
_atom_site_aniso_U_13
_atom_site_aniso_U_12
Dy1 0.0449(2) 0.02263(19) 0.01802(17) -0.00002(15) 0.00878(14) -0.00169(18)
S1 0.125(3) 0.0358(14) 0.0321(13) 0.0080(11) 0.0132(15) 0.0083(17)
O1 0.038(3) 0.031(3) 0.025(3) -0.012(2) 0.005(3) 0.004(3)
O2 0.036(3) 0.043(4) 0.026(3) -0.010(3) 0.005(3) 0.009(3)
O3 0.053(4) 0.022(3) 0.020(3) 0.000(2) 0.008(3) -0.004(3)
O4 0.060(4) 0.041(4) 0.022(3) 0.014(3) 0.014(3) -0.002(3)
O5 0.048(3) 0.025(3) 0.029(3) 0.004(3) 0.007(3) -0.004(3)
O6 0.063(4) 0.030(3) 0.017(3) -0.001(2) 0.009(3) -0.001(3)
O7 0.046(4) 0.045(4) 0.035(3) 0.003(3) 0.008(3) 0.009(3)
O8 0.052(4) 0.039(4) 0.025(3) -0.010(3) 0.016(3) 0.000(3)
O9 0.060(4) 0.028(3) 0.033(3) 0.003(3) 0.009(3) -0.005(3)
O49 0.047(4) 0.047(4) 0.020(3) 0.005(3) 0.007(3) -0.008(3)
O50 0.067(5) 0.038(4) 0.024(3) 0.008(3) 0.000(3) 0.007(3)
O51 0.051(4) 0.024(3) 0.020(3) 0.006(2) 0.006(3) 0.007(3)
O52 0.041(4) 0.035(3) 0.029(3) 0.014(3) 0.003(3) 0.008(3)
O53 0.039(3) 0.031(3) 0.026(3) -0.001(3) 0.002(3) -0.005(3)
O54 0.044(4) 0.034(3) 0.023(3) 0.010(3) 0.009(3) 0.001(3)
O55 0.049(4) 0.032(3) 0.026(3) 0.004(3) 0.008(3) 0.005(3)
O56 0.069(5) 0.032(4) 0.031(3) 0.009(3) 0.016(3) 0.006(3)
O57 0.057(4) 0.033(4) 0.022(3) -0.002(3) 0.006(3) -0.006(3)
O58 0.079(6) 0.090(6) 0.018(3) 0.020(4) 0.022(3) 0.026(5)
O59 0.063(5) 0.039(4) 0.028(3) 0.004(3) 0.016(3) -0.001(3)
O60 0.071(5) 0.046(4) 0.024(3) 0.007(3) 0.004(3) -0.009(4)
N1 0.041(4) 0.018(3) 0.024(3) 0.002(3) 0.001(3) 0.002(3)
N7 0.046(5) 0.037(4) 0.025(4) 0.002(3) 0.005(3) -0.004(4)
N8 0.051(5) 0.025(4) 0.023(4) 0.006(3) 0.008(3) 0.005(3)
N9 0.063(5) 0.029(4) 0.027(4) 0.009(3) 0.009(4) 0.009(4)
N10 0.051(5) 0.038(5) 0.023(4) -0.001(3) 0.002(3) -0.004(4)
N11 0.041(4) 0.025(4) 0.028(4) 0.008(3) 0.007(3) 0.008(3)
N12 0.045(4) 0.012(3) 0.024(3) -0.001(3) 0.004(3) 0.005(3)
N13 0.049(4) 0.022(3) 0.019(3) 0.011(3) 0.005(3) -0.002(3)
N14 0.054(5) 0.024(4) 0.016(3) -0.004(3) 0.004(3) 0.002(3)
N15 0.048(4) 0.023(4) 0.021(3) 0.003(3) 0.006(3) 0.001(3)
N16 0.038(4) 0.029(4) 0.029(4) 0.012(3) 0.004(3) 0.001(3)
N17 0.038(4) 0.040(4) 0.025(4) 0.006(3) 0.009(3) 0.003(3)
N18 0.045(4) 0.020(3) 0.022(3) 0.004(3) 0.004(3) 0.006(3)
N19 0.045(4) 0.018(4) 0.026(3) 0.007(3) 0.007(3) 0.006(3)
N20 0.059(5) 0.023(4) 0.026(4) 0.000(3) 0.007(3) 0.004(3)
N21 0.059(5) 0.032(4) 0.022(4) 0.005(3) 0.010(3) 0.004(4)
N22 0.053(5) 0.031(4) 0.021(3) 0.008(3) 0.007(3) 0.008(3)
N23 0.067(5) 0.026(4) 0.021(4) 0.005(3) 0.010(3) 0.011(4)
N24 0.066(6) 0.026(4) 0.028(4) 0.003(3) 0.008(4) -0.005(4)
N25 0.044(2) 0.043(2) 0.042(2) 0.0011(10) 0.0036(10) -0.0001(10)
N26 0.069(6) 0.036(5) 0.023(4) 0.015(3) 0.009(4) 0.000(4)
N27 0.074(6) 0.023(4) 0.033(4) 0.002(3) 0.021(4) -0.012(4)
N28 0.065(6) 0.045(5) 0.030(4) 0.006(4) 0.026(4) 0.004(4)
N29 0.058(5) 0.040(5) 0.018(4) 0.007(3) 0.005(3) -0.006(4)
N30 0.068(6) 0.029(4) 0.035(4) 0.006(3) 0.014(4) 0.013(4)
C1 0.053(5) 0.020(4) 0.018(4) 0.004(3) 0.007(4) -0.007(4)
C2 0.046(5) 0.028(4) 0.017(4) -0.001(3) 0.012(4) 0.007(4)
C3 0.049(5) 0.040(5) 0.024(4) -0.005(4) 0.003(4) 0.004(4)
C4 0.050(6) 0.040(5) 0.025(4) 0.002(4) 0.010(4) 0.001(4)
C5 0.108(10) 0.051(7) 0.029(5) 0.018(5) 0.012(6) 0.009(7)
C21 0.047(5) 0.031(5) 0.015(4) -0.003(3) 0.005(4) 0.007(4)
C22 0.038(5) 0.035(5) 0.035(5) 0.005(4) 0.016(4) 0.002(4)
C23 0.028(5) 0.054(6) 0.039(5) 0.018(5) 0.004(4) 0.002(4)
C24 0.053(6) 0.037(5) 0.023(4) -0.005(4) 0.012(4) 0.008(4)
C25 0.044(5) 0.026(4) 0.029(4) 0.011(4) 0.002(4) 0.010(4)
C26 0.060(6) 0.027(4) 0.019(4) -0.001(3) 0.009(4) -0.003(4)
C27 0.054(5) 0.014(4) 0.023(4) 0.002(3) 0.001(4) 0.011(4)
C28 0.047(5) 0.019(4) 0.022(4) -0.001(3) 0.005(4) 0.005(4)
C29 0.048(5) 0.021(4) 0.017(4) 0.002(3) 0.003(3) 0.011(3)
C30 0.040(5) 0.023(4) 0.023(4) 0.003(3) 0.005(3) 0.007(4)
C31 0.050(5) 0.018(4) 0.027(4) 0.010(3) -0.002(4) 0.001(4)
C32 0.039(5) 0.027(4) 0.022(4) -0.008(3) 0.000(3) 0.007(4)
C33 0.040(5) 0.026(4) 0.015(4) -0.004(3) 0.008(3) -0.010(3)
C34 0.053(6) 0.033(5) 0.017(4) 0.010(3) 0.001(4) -0.015(4)
C35 0.030(4) 0.040(5) 0.016(4) 0.003(3) 0.001(3) 0.000(4)
C36 0.037(5) 0.021(4) 0.018(4) -0.003(3) 0.001(3) -0.004(3)
C37 0.049(5) 0.028(5) 0.026(4) 0.001(4) 0.010(4) -0.005(4)
C38 0.043(5) 0.028(5) 0.025(4) 0.007(3) 0.005(3) 0.014(4)
C39 0.037(5) 0.036(5) 0.026(4) 0.006(4) 0.010(4) 0.007(4)
C40 0.047(5) 0.034(5) 0.017(4) 0.005(3) 0.008(4) 0.014(4)
C41 0.049(6) 0.042(6) 0.030(5) 0.007(4) 0.013(4) 0.013(4)
C42 0.057(6) 0.039(6) 0.036(5) 0.002(4) 0.015(5) 0.015(5)
C43 0.073(7) 0.030(5) 0.020(4) -0.004(4) 0.007(4) 0.003(5)
C44 0.070(7) 0.045(6) 0.028(5) 0.005(4) 0.008(5) 0.020(5)
C45 0.060(6) 0.016(4) 0.029(4) -0.003(3) 0.014(4) 0.004(4)
C46 0.078(7) 0.015(4) 0.029(5) 0.005(3) 0.017(5) 0.004(4)
C47 0.075(7) 0.017(4) 0.033(5) -0.003(4) 0.010(5) 0.005(4)
C48 0.089(8) 0.021(5) 0.038(6) 0.010(4) 0.016(6) 0.006(5)
C49 0.066(7) 0.040(5) 0.031(5) 0.004(4) 0.013(5) -0.002(5)
C50 0.078(8) 0.045(6) 0.038(6) 0.022(5) 0.020(5) 0.018(6)
C51 0.064(7) 0.045(6) 0.031(5) 0.001(4) 0.000(5) -0.001(5)
C52 0.076(7) 0.023(5) 0.027(5) 0.007(4) 0.013(5) -0.009(5)
C53 0.089(8) 0.032(5) 0.019(4) 0.002(4) 0.012(5) -0.008(5)
C54 0.052(6) 0.025(5) 0.037(5) 0.009(4) 0.009(4) 0.002(4)
C55 0.064(6) 0.039(6) 0.022(4) 0.010(4) 0.008(4) 0.001(4)
C56 0.061(6) 0.041(6) 0.026(5) -0.001(4) 0.020(4) -0.007(5)
Dy2 0.0437(2) 0.02098(18) 0.01480(15) -0.00072(15) 0.00123(13) -0.00472(17)
S2 0.0814(18) 0.0347(13) 0.0310(12) 0.0105(10) 0.0041(11) 0.0014(13)
O10 0.047(4) 0.028(3) 0.023(3) -0.014(2) 0.005(3) -0.009(3)
O11 0.043(4) 0.039(4) 0.022(3) 0.000(3) -0.004(3) -0.005(3)
O12 0.051(4) 0.034(3) 0.025(3) -0.006(3) -0.001(3) 0.001(3)
O13 0.052(4) 0.029(3) 0.023(3) 0.002(2) 0.005(3) -0.007(3)
O14 0.045(3) 0.022(3) 0.027(3) 0.000(2) 0.012(3) -0.008(3)
O15 0.040(3) 0.034(3) 0.022(3) 0.008(2) 0.000(2) 0.004(3)
O16 0.047(4) 0.027(3) 0.020(3) 0.008(2) 0.006(3) -0.004(3)
O17 0.049(4) 0.018(3) 0.026(3) -0.006(2) -0.002(3) -0.007(3)
O18 0.062(4) 0.030(3) 0.027(3) 0.001(3) 0.002(3) -0.003(3)
O61 0.047(4) 0.029(3) 0.027(3) 0.003(3) -0.003(3) 0.000(3)
O62 0.052(4) 0.043(4) 0.035(4) 0.010(3) 0.006(3) -0.002(3)
O63 0.051(4) 0.058(4) 0.027(3) 0.014(3) 0.015(3) 0.022(4)
O64 0.066(5) 0.058(5) 0.034(4) 0.021(3) 0.021(3) 0.017(4)
O65 0.057(4) 0.034(3) 0.026(3) 0.014(3) 0.003(3) 0.007(3)
O66 0.063(5) 0.070(5) 0.036(4) 0.017(4) 0.002(4) 0.019(4)
O67 0.067(5) 0.026(3) 0.021(3) 0.003(3) 0.002(3) -0.002(3)
O68 0.053(4) 0.040(4) 0.024(3) 0.007(3) -0.004(3) -0.005(3)
O69 0.030(3) 0.035(3) 0.028(3) -0.001(3) 0.004(3) 0.007(3)
O70 0.054(4) 0.045(4) 0.023(3) 0.003(3) -0.001(3) 0.003(3)
O71 0.038(3) 0.027(3) 0.023(3) 0.004(2) 0.002(2) -0.003(3)
O72 0.056(4) 0.032(3) 0.024(3) 0.003(3) 0.008(3) -0.002(3)
N2 0.044(4) 0.025(4) 0.015(3) 0.002(3) -0.003(3) -0.004(3)
N31 0.039(4) 0.034(4) 0.021(3) 0.001(3) -0.002(3) -0.005(3)
N32 0.051(5) 0.040(5) 0.021(4) 0.008(3) 0.006(3) 0.007(4)
N33 0.039(4) 0.043(5) 0.035(4) 0.010(4) 0.001(3) 0.006(4)
N34 0.056(5) 0.047(5) 0.020(4) 0.007(3) 0.009(3) 0.000(4)
N35 0.050(5) 0.034(4) 0.034(4) 0.015(3) 0.010(3) 0.013(4)
N36 0.054(5) 0.033(4) 0.032(4) 0.014(3) 0.016(4) 0.012(4)
N37 0.060(6) 0.037(5) 0.042(5) 0.016(4) 0.012(4) 0.010(4)
N38 0.054(5) 0.042(4) 0.030(4) 0.012(4) 0.006(3) 0.010(4)
N39 0.052(5) 0.034(4) 0.022(4) 0.010(3) 0.004(3) 0.011(4)
N40 0.062(5) 0.028(4) 0.023(4) 0.013(3) 0.011(4) 0.004(4)
N41 0.058(5) 0.034(4) 0.031(4) 0.011(3) 0.011(4) 0.019(4)
N42 0.051(5) 0.047(5) 0.027(4) 0.010(3) 0.015(4) 0.014(4)
N43 0.064(5) 0.025(4) 0.022(4) 0.007(3) 0.003(3) 0.004(4)
N44 0.045(4) 0.027(4) 0.028(4) 0.002(3) 0.008(3) -0.005(3)
N45 0.038(4) 0.021(4) 0.037(4) 0.004(3) 0.001(3) 0.001(3)
N46 0.048(5) 0.030(4) 0.026(4) 0.001(3) 0.001(3) -0.002(3)
N47 0.039(4) 0.028(4) 0.025(4) 0.004(3) 0.006(3) 0.002(3)
N48 0.032(4) 0.027(4) 0.024(3) -0.001(3) 0.005(3) 0.005(3)
N49 0.051(5) 0.028(4) 0.032(4) 0.001(3) 0.014(4) 0.006(4)
N50 0.052(5) 0.035(4) 0.020(3) 0.004(3) 0.006(3) 0.002(4)
N51 0.036(4) 0.033(4) 0.034(4) 0.001(3) -0.007(3) 0.005(3)
N52 0.042(4) 0.024(4) 0.029(4) 0.000(3) 0.002(3) -0.007(3)
N53 0.042(4) 0.019(3) 0.035(4) -0.005(3) -0.001(3) -0.001(3)
N54 0.055(5) 0.019(3) 0.020(3) 0.003(3) 0.008(3) 0.004(3)
C6 0.044(5) 0.023(4) 0.011(3) -0.003(3) 0.001(3) -0.009(3)
C7 0.041(5) 0.020(4) 0.017(4) -0.005(3) 0.004(3) -0.001(3)
C8 0.040(5) 0.021(4) 0.022(4) 0.002(3) 0.001(3) 0.004(3)
C9 0.040(5) 0.024(4) 0.026(4) 0.004(3) -0.001(4) 0.005(4)
C10 0.182(19) 0.095(12) 0.023(6) 0.002(7) -0.002(8) -0.021(12)
C57 0.046(5) 0.029(4) 0.023(4) -0.003(4) 0.005(4) -0.012(4)
C58 0.044(5) 0.042(5) 0.023(4) 0.003(4) -0.006(4) -0.019(4)
C59 0.027(4) 0.055(6) 0.026(4) 0.002(4) 0.000(3) -0.017(4)
C60 0.040(5) 0.042(5) 0.025(4) 0.000(4) -0.001(4) -0.004(4)
C61 0.041(5) 0.053(6) 0.028(5) 0.004(4) 0.015(4) 0.006(4)
C62 0.035(5) 0.051(6) 0.037(5) 0.010(4) -0.007(4) 0.003(4)
C63 0.042(5) 0.036(5) 0.034(5) 0.021(4) 0.017(4) 0.013(4)
C64 0.039(5) 0.045(5) 0.030(4) 0.004(4) 0.006(4) 0.016(5)
C65 0.046(6) 0.051(6) 0.032(5) 0.019(4) 0.019(4) 0.025(5)
C66 0.044(6) 0.040(6) 0.051(7) 0.019(5) 0.001(5) 0.011(5)
C67 0.047(6) 0.031(5) 0.042(5) 0.003(4) 0.016(4) 0.014(4)
C68 0.054(6) 0.035(5) 0.047(6) 0.021(5) 0.004(5) 0.021(5)
C69 0.058(6) 0.025(4) 0.023(4) -0.008(3) 0.017(4) 0.002(4)
C70 0.061(6) 0.033(5) 0.030(5) 0.008(4) 0.007(4) 0.010(4)
C71 0.037(2) 0.036(2) 0.036(2) 0.0002(10) 0.0027(10) 0.0007(10)
C72 0.065(7) 0.047(6) 0.034(5) 0.017(5) 0.017(5) 0.029(5)
C73 0.073(7) 0.022(4) 0.017(4) -0.002(3) 0.003(4) -0.008(4)
C74 0.060(6) 0.027(5) 0.042(5) 0.020(4) 0.015(5) 0.014(4)
C75 0.062(6) 0.019(4) 0.025(5) -0.006(3) -0.001(4) -0.011(4)
C76 0.066(7) 0.021(4) 0.026(4) 0.008(3) 0.002(4) -0.003(4)
C77 0.040(5) 0.027(4) 0.030(5) 0.000(4) 0.005(4) -0.005(4)
C78 0.053(6) 0.026(4) 0.024(4) 0.007(3) 0.014(4) -0.005(4)
C79 0.036(4) 0.040(6) 0.027(4) 0.009(4) 0.006(3) 0.001(4)
C80 0.046(5) 0.025(4) 0.025(4) 0.008(3) 0.010(4) -0.005(4)
C81 0.023(4) 0.034(5) 0.034(5) 0.003(4) 0.002(3) 0.014(3)
C82 0.039(5) 0.037(5) 0.039(5) -0.003(4) 0.016(4) 0.006(4)
C83 0.036(5) 0.037(5) 0.026(4) 0.003(4) 0.000(4) 0.009(4)
C84 0.038(5) 0.032(5) 0.025(4) 0.002(4) 0.012(4) 0.005(4)
C85 0.041(5) 0.023(4) 0.026(4) -0.001(3) 0.004(4) 0.002(4)
C86 0.046(5) 0.038(5) 0.031(5) -0.023(4) 0.013(4) 0.003(4)
C87 0.040(5) 0.028(4) 0.026(4) 0.007(4) -0.001(3) 0.005(4)
C88 0.055(6) 0.013(4) 0.024(4) -0.003(3) 0.008(4) 0.003(4)
C89 0.053(6) 0.030(5) 0.023(4) -0.001(4) -0.002(4) -0.009(4)
C90 0.054(5) 0.028(4) 0.015(4) -0.005(3) 0.004(4) 0.001(4)
C91 0.051(6) 0.027(5) 0.028(4) 0.002(4) -0.002(4) -0.014(4)
C92 0.054(6) 0.034(5) 0.020(4) 0.000(4) -0.004(4) -0.002(4)
Dy3 0.0401(2) 0.02167(18) 0.01701(16) 0.00262(15) 0.00427(14) 0.00283(18)
S3 0.106(2) 0.0321(14) 0.0376(13) -0.0156(11) 0.0114(14) -0.0043(15)
O19 0.043(4) 0.038(4) 0.030(3) 0.014(3) 0.008(3) 0.002(3)
O20 0.030(3) 0.035(3) 0.026(3) 0.003(3) 0.002(2) 0.001(3)
O21 0.045(4) 0.029(3) 0.027(3) 0.005(3) -0.003(3) 0.005(3)
O22 0.056(4) 0.028(3) 0.022(3) 0.001(3) 0.004(3) 0.009(3)
O23 0.047(4) 0.030(3) 0.028(3) 0.007(2) 0.007(3) 0.002(3)
O24 0.052(4) 0.026(3) 0.026(3) -0.002(2) 0.010(3) 0.008(3)
O25 0.035(3) 0.055(4) 0.020(3) -0.008(3) 0.004(2) -0.005(3)
O26 0.056(4) 0.019(3) 0.032(3) 0.008(3) 0.008(3) 0.001(3)
O27 0.054(4) 0.022(3) 0.025(3) 0.010(2) 0.008(3) 0.003(3)
O73 0.054(4) 0.030(3) 0.028(3) -0.006(3) 0.009(3) -0.011(3)
O74 0.075(5) 0.042(4) 0.021(3) -0.009(3) 0.017(3) -0.004(4)
O75 0.039(3) 0.034(3) 0.024(3) 0.000(3) 0.000(3) 0.008(3)
O76 0.058(4) 0.037(4) 0.031(3) -0.008(3) 0.007(3) -0.010(3)
O77 0.041(3) 0.022(3) 0.024(3) 0.002(2) 0.005(2) -0.004(3)
O78 0.057(4) 0.027(3) 0.017(3) -0.006(2) 0.006(3) -0.010(3)
O79 0.034(3) 0.051(4) 0.026(3) -0.001(3) 0.005(3) -0.009(3)
O80 0.056(4) 0.050(4) 0.026(3) -0.002(3) 0.010(3) -0.013(3)
O81 0.060(4) 0.034(4) 0.032(4) 0.004(3) 0.008(3) 0.005(3)
O82 0.063(5) 0.042(4) 0.029(4) -0.008(3) 0.002(3) -0.007(3)
O83 0.054(4) 0.029(3) 0.023(3) -0.002(3) 0.005(3) -0.002(3)
O84 0.069(5) 0.065(5) 0.029(4) -0.015(4) 0.012(4) -0.016(4)
N3 0.037(4) 0.019(3) 0.026(4) 0.002(3) 0.000(3) 0.005(3)
N55 0.038(4) 0.027(4) 0.030(4) -0.004(3) 0.011(3) -0.006(3)
N56 0.040(4) 0.019(4) 0.028(4) -0.005(3) 0.007(3) -0.005(3)
N57 0.049(4) 0.031(4) 0.022(3) -0.006(3) 0.006(3) -0.009(4)
N58 0.0353(19) 0.0332(19) 0.0341(19) 0.0001(10) 0.0025(10) -0.0012(10)
N59 0.046(4) 0.029(4) 0.012(3) -0.004(3) 0.001(3) -0.009(3)
N60 0.035(4) 0.029(4) 0.024(4) 0.005(3) 0.001(3) 0.000(3)
N61 0.057(5) 0.026(4) 0.020(3) -0.003(3) 0.009(3) -0.011(4)
N62 0.038(4) 0.029(4) 0.025(4) 0.000(3) -0.003(3) -0.004(3)
N63 0.034(4) 0.029(4) 0.020(3) -0.002(3) 0.001(3) -0.005(3)
N64 0.049(5) 0.031(4) 0.018(3) 0.005(3) 0.003(3) -0.007(3)
N65 0.042(4) 0.029(4) 0.027(4) -0.003(3) 0.005(3) -0.007(3)
N66 0.046(4) 0.021(3) 0.025(4) -0.001(3) -0.008(3) -0.009(3)
N67 0.039(4) 0.020(4) 0.032(4) -0.003(3) -0.001(3) -0.006(3)
N68 0.041(4) 0.046(5) 0.025(4) -0.004(3) 0.008(3) 0.008(4)
N69 0.051(5) 0.035(5) 0.030(4) -0.012(3) 0.008(3) -0.015(4)
N70 0.058(5) 0.034(4) 0.016(3) -0.002(3) 0.002(3) -0.006(4)
N71 0.042(5) 0.050(5) 0.023(4) 0.004(3) 0.005(3) 0.005(4)
N72 0.056(5) 0.029(4) 0.027(4) -0.006(3) 0.015(4) 0.000(4)
N73 0.057(5) 0.040(5) 0.029(4) -0.005(3) 0.006(4) -0.004(4)
N74 0.052(5) 0.035(4) 0.027(4) 0.006(3) 0.008(4) -0.003(4)
N75 0.055(5) 0.019(4) 0.031(4) -0.001(3) 0.008(4) -0.002(3)
N76 0.059(5) 0.019(4) 0.028(4) -0.006(3) 0.010(4) -0.011(3)
N77 0.059(5) 0.032(4) 0.026(4) -0.003(3) 0.018(4) -0.014(4)
N78 0.064(6) 0.035(5) 0.036(4) -0.014(4) 0.011(4) 0.005(4)
C11 0.039(5) 0.012(4) 0.024(4) 0.010(3) 0.002(3) 0.003(3)
C12 0.032(4) 0.020(4) 0.024(4) -0.002(3) 0.004(3) 0.005(3)
C13 0.045(5) 0.019(4) 0.030(4) 0.001(3) 0.011(4) 0.004(4)
C14 0.058(6) 0.033(5) 0.024(4) -0.003(4) 0.006(4) -0.003(4)
C15 0.098(5) 0.097(5) 0.097(5) -0.0001(10) 0.0061(11) 0.0000(10)
C93 0.040(5) 0.034(5) 0.034(5) -0.003(4) 0.011(4) -0.006(4)
C94 0.053(6) 0.036(5) 0.027(5) -0.008(4) 0.019(4) -0.010(4)
C95 0.029(4) 0.046(5) 0.032(4) 0.001(4) 0.005(3) -0.014(4)
C96 0.052(6) 0.043(6) 0.040(6) -0.008(5) 0.007(5) -0.018(5)
C97 0.044(5) 0.035(5) 0.023(4) -0.013(4) 0.010(4) -0.006(4)
C98 0.040(5) 0.030(5) 0.032(5) -0.002(4) -0.004(4) -0.012(4)
C99 0.043(5) 0.022(4) 0.031(5) 0.009(4) 0.001(4) 0.009(4)
C100 0.027(4) 0.032(4) 0.026(4) 0.003(3) -0.008(3) 0.007(3)
C101 0.030(4) 0.032(5) 0.025(4) -0.006(3) -0.002(3) 0.006(3)
C102 0.040(5) 0.025(4) 0.028(4) -0.004(4) -0.001(4) -0.002(4)
C103 0.047(5) 0.014(4) 0.029(4) -0.007(3) 0.002(4) 0.003(3)
C104 0.047(5) 0.026(4) 0.024(4) 0.003(3) -0.002(4) -0.005(4)
C105 0.0254(19) 0.0248(19) 0.0248(19) 0.0003(10) 0.0014(10) -0.0009(10)
C106 0.059(6) 0.014(4) 0.021(4) -0.003(3) -0.005(4) -0.001(4)
C107 0.044(5) 0.034(5) 0.016(4) 0.003(3) 0.001(3) -0.015(4)
C108 0.049(5) 0.028(4) 0.018(4) 0.014(4) 0.004(4) -0.008(4)
C109 0.033(5) 0.050(6) 0.029(5) 0.000(4) 0.000(4) -0.010(4)
C110 0.048(5) 0.041(5) 0.027(4) -0.002(4) 0.014(4) -0.014(4)
C111 0.032(5) 0.039(5) 0.028(5) -0.003(4) 0.005(4) -0.005(4)
C112 0.045(5) 0.028(5) 0.036(5) -0.002(4) 0.009(4) -0.009(4)
C113 0.031(4) 0.045(5) 0.027(4) -0.001(4) 0.010(4) -0.004(4)
C114 0.040(5) 0.048(6) 0.026(5) -0.009(4) 0.021(4) -0.014(4)
C115 0.037(4) 0.043(6) 0.021(4) 0.002(4) 0.003(3) -0.001(4)
C116 0.066(7) 0.045(6) 0.030(5) 0.000(4) 0.015(5) -0.012(5)
C117 0.047(5) 0.029(5) 0.021(4) 0.005(3) 0.006(4) 0.003(4)
C118 0.041(6) 0.071(8) 0.037(6) -0.008(5) 0.005(5) 0.011(5)
C119 0.056(6) 0.046(6) 0.021(4) 0.000(4) 0.011(4) 0.019(5)
C120 0.046(6) 0.031(5) 0.038(5) -0.004(4) 0.020(4) 0.002(4)
C121 0.062(6) 0.024(4) 0.023(4) 0.008(3) 0.012(4) 0.019(4)
C122 0.067(7) 0.030(5) 0.035(5) -0.013(4) 0.025(5) -0.007(5)
C123 0.045(5) 0.026(4) 0.025(4) 0.014(4) 0.010(4) -0.003(4)
C124 0.038(2) 0.037(2) 0.038(2) -0.0007(10) 0.0031(10) -0.0001(10)
C125 0.053(6) 0.020(4) 0.033(5) -0.005(4) 0.014(4) -0.006(4)
C126 0.064(7) 0.036(5) 0.037(6) -0.014(4) 0.013(5) -0.018(5)
C127 0.044(5) 0.038(5) 0.024(4) -0.001(4) 0.010(4) -0.009(4)
C128 0.045(3) 0.044(3) 0.044(3) -0.0005(10) 0.0029(10) -0.0005(10)
Dy4 0.0423(2) 0.02068(18) 0.01735(16) -0.00097(15) 0.00640(14) -0.00400(19)
S4 0.0823(19) 0.0395(13) 0.0275(11) -0.0103(11) 0.0089(11) -0.0067(14)
O28 0.037(3) 0.028(3) 0.016(3) 0.007(2) 0.004(2) -0.002(2)
O29 0.035(3) 0.036(3) 0.027(3) 0.001(3) 0.011(3) -0.003(3)
O30 0.047(4) 0.037(4) 0.030(3) -0.004(3) 0.010(3) 0.002(3)
O31 0.054(4) 0.036(4) 0.019(3) -0.008(2) 0.001(3) 0.003(3)
O32 0.044(3) 0.025(3) 0.029(3) -0.001(3) -0.003(2) -0.004(3)
O33 0.044(4) 0.037(3) 0.021(3) 0.000(3) 0.009(3) 0.004(3)
O34 0.043(4) 0.056(4) 0.033(3) -0.012(3) 0.012(3) -0.016(3)
O35 0.051(4) 0.043(4) 0.025(3) 0.011(3) 0.012(3) -0.009(3)
O36 0.068(5) 0.021(3) 0.024(3) -0.003(2) 0.008(3) 0.005(3)
O85 0.039(3) 0.046(4) 0.014(3) -0.002(3) 0.003(2) -0.003(3)
O86 0.053(4) 0.032(3) 0.022(3) -0.004(3) 0.001(3) -0.007(3)
O87 0.043(3) 0.026(3) 0.015(3) -0.004(2) 0.002(2) -0.004(3)
O88 0.051(4) 0.032(3) 0.019(3) -0.007(2) 0.003(3) -0.006(3)
O89 0.035(3) 0.034(3) 0.014(3) -0.003(2) -0.001(2) 0.004(3)
O90 0.041(4) 0.033(3) 0.027(3) -0.006(3) 0.008(3) -0.006(3)
O91 0.043(3) 0.042(4) 0.020(3) -0.004(3) 0.001(2) -0.001(3)
O92 0.061(5) 0.042(4) 0.020(3) -0.001(3) 0.012(3) -0.007(3)
O93 0.042(3) 0.031(3) 0.018(3) -0.005(2) 0.001(2) 0.002(3)
O94 0.050(4) 0.057(4) 0.025(3) -0.013(3) 0.012(3) -0.015(4)
O95 0.045(3) 0.024(3) 0.021(3) 0.003(2) 0.007(2) 0.000(3)
O96 0.044(4) 0.038(4) 0.016(3) -0.007(3) 0.000(2) 0.003(3)
N4 0.029(4) 0.030(4) 0.020(3) -0.001(3) 0.003(3) 0.000(3)
N79 0.040(4) 0.032(4) 0.014(3) -0.004(3) 0.007(3) -0.007(3)
N80 0.036(4) 0.028(4) 0.028(4) -0.009(3) 0.010(3) -0.004(3)
N81 0.040(4) 0.033(4) 0.018(3) -0.007(3) 0.003(3) -0.008(3)
N82 0.041(4) 0.015(3) 0.018(3) 0.003(2) 0.003(3) -0.002(3)
N83 0.052(4) 0.021(3) 0.012(3) 0.003(3) 0.005(3) -0.007(3)
N84 0.049(4) 0.024(4) 0.016(3) 0.004(3) 0.000(3) 0.001(3)
N85 0.047(4) 0.028(4) 0.015(3) -0.007(3) 0.000(3) -0.001(3)
N86 0.050(5) 0.029(4) 0.019(3) 0.001(3) 0.009(3) -0.006(3)
N87 0.043(4) 0.036(4) 0.025(4) -0.004(3) -0.003(3) 0.006(3)
N88 0.052(5) 0.038(4) 0.019(4) 0.001(3) 0.002(3) -0.002(4)
N89 0.030(4) 0.035(4) 0.021(3) 0.000(3) -0.001(3) -0.002(3)
N90 0.035(4) 0.027(4) 0.020(3) 0.005(3) 0.006(3) 0.003(3)
N91 0.037(4) 0.035(4) 0.028(4) -0.009(3) 0.005(3) -0.006(3)
N92 0.041(4) 0.038(4) 0.020(3) -0.001(3) 0.000(3) -0.010(3)
N93 0.055(5) 0.036(4) 0.024(4) -0.004(3) 0.004(4) -0.005(4)
N94 0.044(4) 0.028(4) 0.026(4) -0.006(3) 0.002(3) -0.010(3)
N95 0.037(4) 0.040(4) 0.030(4) -0.011(3) 0.008(3) -0.004(4)
N96 0.032(4) 0.029(4) 0.022(3) -0.002(3) 0.004(3) 0.003(3)
N97 0.045(4) 0.047(5) 0.014(3) -0.007(3) 0.006(3) -0.007(4)
N98 0.042(4) 0.030(4) 0.024(4) -0.002(3) 0.003(3) -0.002(3)
N99 0.036(4) 0.021(4) 0.025(3) 0.005(3) 0.009(3) 0.011(3)
N100 0.037(4) 0.033(4) 0.018(3) -0.007(3) 0.006(3) -0.003(3)
N101 0.035(4) 0.035(4) 0.019(3) 0.000(3) 0.002(3) -0.004(3)
N102 0.044(4) 0.014(3) 0.029(4) -0.002(3) 0.006(3) 0.000(3)
C16 0.048(5) 0.024(4) 0.023(4) 0.005(3) 0.005(4) 0.002(4)
C17 0.029(4) 0.029(4) 0.026(4) 0.000(3) 0.005(3) 0.003(3)
C18 0.022(4) 0.028(4) 0.033(4) 0.004(3) 0.009(3) -0.001(3)
C19 0.042(5) 0.018(4) 0.033(5) -0.003(3) 0.006(4) 0.001(3)
C20 0.055(3) 0.055(3) 0.055(3) -0.0008(10) 0.0039(10) 0.0003(10)
C129 0.026(4) 0.044(5) 0.021(4) -0.003(4) 0.000(3) -0.009(4)
C130 0.029(4) 0.040(5) 0.020(4) 0.000(4) 0.003(3) -0.006(4)
C131 0.039(5) 0.029(4) 0.013(4) -0.004(3) 0.006(3) -0.008(4)
C132 0.038(5) 0.031(4) 0.014(4) -0.001(3) 0.007(3) -0.005(4)
C133 0.039(5) 0.030(5) 0.023(4) -0.008(4) 0.005(3) -0.014(4)
C134 0.035(4) 0.031(4) 0.017(4) -0.013(3) 0.009(3) -0.006(4)
C135 0.043(5) 0.014(4) 0.026(4) -0.001(3) 0.001(4) -0.001(3)
C136 0.038(5) 0.034(5) 0.018(4) -0.008(3) -0.001(3) -0.003(4)
C137 0.049(5) 0.020(4) 0.022(4) -0.006(3) 0.002(4) -0.004(4)
C138 0.042(5) 0.017(4) 0.019(4) 0.000(3) 0.001(3) -0.009(3)
C139 0.039(5) 0.025(4) 0.026(4) -0.006(3) 0.006(4) 0.004(4)
C140 0.048(5) 0.022(4) 0.016(4) 0.003(3) -0.003(3) -0.003(4)
C141 0.031(4) 0.029(4) 0.030(5) -0.001(4) 0.006(4) 0.005(4)
C142 0.042(5) 0.026(4) 0.032(5) 0.004(4) 0.003(4) 0.013(4)
C143 0.024(4) 0.041(5) 0.027(4) 0.006(4) -0.002(3) 0.003(4)
C144 0.034(4) 0.026(4) 0.022(4) 0.006(3) -0.008(3) 0.002(3)
C145 0.042(5) 0.046(6) 0.032(5) -0.001(4) 0.010(4) -0.001(4)
C146 0.035(4) 0.045(5) 0.025(4) -0.004(4) -0.008(3) -0.005(4)
C147 0.035(5) 0.034(5) 0.033(5) -0.010(4) 0.015(4) 0.000(4)
C148 0.026(4) 0.054(6) 0.024(4) 0.003(4) 0.004(3) -0.004(4)
C149 0.043(5) 0.043(5) 0.021(4) -0.005(4) 0.008(4) -0.009(4)
C150 0.043(5) 0.041(5) 0.027(5) -0.008(4) 0.012(4) -0.022(4)
C151 0.037(5) 0.036(5) 0.031(5) 0.008(4) 0.010(4) -0.013(4)
C152 0.053(6) 0.023(4) 0.027(4) -0.007(3) -0.002(4) -0.020(4)
C153 0.043(5) 0.016(4) 0.022(4) 0.000(3) 0.003(3) -0.009(3)
C154 0.045(5) 0.022(4) 0.021(4) -0.003(3) 0.009(3) -0.008(4)
C155 0.048(5) 0.025(4) 0.026(4) -0.006(4) 0.009(4) -0.007(4)
C156 0.054(6) 0.032(5) 0.024(5) -0.004(4) 0.004(4) -0.008(4)
C157 0.047(5) 0.019(4) 0.031(4) 0.011(4) 0.008(4) 0.003(4)
C158 0.056(6) 0.030(5) 0.030(5) -0.011(4) 0.010(4) -0.008(4)
C159 0.027(4) 0.028(5) 0.032(5) 0.013(4) 0.000(3) 0.003(3)
C160 0.035(5) 0.025(4) 0.024(4) 0.001(3) 0.005(3) 0.002(3)
C161 0.038(5) 0.027(4) 0.027(4) 0.000(3) -0.002(4) -0.001(4)
C162 0.034(4) 0.024(4) 0.024(4) -0.003(3) 0.002(3) 0.001(3)
C163 0.037(4) 0.039(5) 0.020(4) -0.002(4) -0.001(3) -0.002(4)
C164 0.032(4) 0.040(5) 0.024(4) -0.005(4) 0.010(3) -0.001(4)
Dy5 0.0344(3) 0.0724(5) 0.0415(4) 0.000 -0.0007(3) 0.000
O37 0.113(9) 0.094(8) 0.070(6) 0.022(6) -0.045(6) -0.004(7)
O38 0.092(7) 0.128(9) 0.049(5) 0.023(6) 0.002(5) -0.067(7)
O39 0.112(4) 0.112(4) 0.111(4) 0.0001(10) 0.0073(11) -0.0009(10)
O40 0.067(8) 0.059(8) 0.087(9) 0.000 0.043(7) 0.000
O41 0.037(4) 0.066(6) 0.062(5) -0.020(4) 0.012(3) -0.007(4)
O42 0.040(5) 0.127(10) 0.124(9) -0.069(8) -0.009(5) -0.005(6)
N5 0.077(3) 0.078(4) 0.077(3) 0.0004(10) 0.0044(11) -0.0007(10)
Dy6 0.0325(3) 0.0280(3) 0.0280(3) 0.000 0.0006(2) 0.000
O43 0.034(3) 0.047(4) 0.028(3) -0.001(3) 0.003(3) -0.010(3)
O44 0.061(2) 0.060(2) 0.060(2) 0.0012(10) 0.0033(10) -0.0027(10)
O45 0.068(5) 0.085(7) 0.033(4) -0.001(4) 0.001(4) -0.028(5)
O46 0.031(5) 0.063(7) 0.053(6) 0.000 -0.014(4) 0.000
O47 0.037(3) 0.038(3) 0.030(3) 0.006(3) -0.003(3) 0.003(3)
O48 0.040(4) 0.029(3) 0.042(4) -0.005(3) 0.002(3) -0.002(3)
N6 0.046(4) 0.033(4) 0.021(4) -0.011(3) -0.010(3) -0.006(3)
O97 0.055(6) 0.138(10) 0.060(6) -0.023(6) 0.012(5) 0.022(6)
O98 0.133(10) 0.056(6) 0.116(9) -0.038(7) -0.027(8) 0.037(7)
O99 0.081(6) 0.070(6) 0.073(6) 0.039(5) 0.032(5) 0.027(5)
O100 0.091(8) 0.119(9) 0.059(6) -0.006(6) 0.018(5) 0.044(7)
O101 0.077(7) 0.100(9) 0.119(10) -0.040(7) -0.003(7) -0.045(7)
O102 0.072(6) 0.057(6) 0.082(7) -0.006(5) 0.008(5) 0.001(5)
O103 0.085(7) 0.093(8) 0.103(8) -0.004(7) 0.054(7) 0.015(6)
O104 0.073(6) 0.063(6) 0.057(5) 0.024(4) -0.005(4) -0.021(5)
O105 0.075(6) 0.065(6) 0.067(6) 0.015(5) 0.018(5) 0.027(5)
O106 0.132(5) 0.131(5) 0.131(5) 0.0003(10) 0.0087(11) 0.0004(10)
O107 0.146(6) 0.147(6) 0.147(6) -0.0007(10) 0.0094(11) 0.0003(10)
O108 0.163(13) 0.077(8) 0.105(9) -0.047(7) -0.034(9) 0.041(9)
O109 0.057(5) 0.059(5) 0.055(5) -0.008(5) 0.007(4) -0.002(5)
O110 0.058(3) 0.058(3) 0.057(3) 0.0000(10) 0.0039(10) 0.0004(10)
O111 0.038(5) 0.051(5) 0.027(4) 0.012(4) 0.002(4) -0.003(4)
O112 0.139(14) 0.142(14) 0.123(12) 0.006(11) 0.001(10) 0.028(11)
O113 0.120(5) 0.120(5) 0.120(5) 0.0008(10) 0.0076(11) 0.0003(10)
O114 0.064(5) 0.046(5) 0.043(4) 0.006(4) -0.008(4) -0.004(4)
O115 0.076(5) 0.076(5) 0.076(5) -0.0002(10) 0.0047(11) -0.0002(10)
O116 0.065(4) 0.065(4) 0.065(4) 0.0005(10) 0.0034(11) -0.0005(10)
O117 0.062(3) 0.063(3) 0.064(3) 0.0008(10) 0.0043(11) -0.0001(10)
O118 0.084(3) 0.085(3) 0.085(3) -0.0013(10) 0.0058(11) 0.0002(10)
O119 0.083(3) 0.083(3) 0.084(3) 0.0011(10) 0.0054(11) -0.0002(10)
O120 0.069(6) 0.036(5) 0.145(10) -0.023(5) 0.039(7) 0.002(4)
O121 0.059(6) 0.092(8) 0.093(8) -0.003(6) 0.010(5) -0.004(5)
O122 0.097(8) 0.096(9) 0.105(9) -0.045(7) 0.031(7) -0.015(7)
O123 0.039(4) 0.076(6) 0.035(4) 0.007(4) 0.004(3) -0.003(4)
O124 0.070 0.070 0.070 0.000 0.004 0.000
O125 0.070 0.070 0.070 0.000 0.004 0.000
O126 0.070 0.070 0.070 0.000 0.004 0.000
O127 0.0864(19) 0.0857(19) 0.0859(19) 0.0004(10) 0.0050(10) 0.0002(10)
O128 0.0831(18) 0.0841(19) 0.0841(18) -0.0006(10) 0.0048(10) -0.0002(10)
O129 0.076(3) 0.080(3) 0.078(3) 0.005(3) 0.002(3) -0.006(3)
O130 0.070 0.070 0.070 0.000 0.004 0.000
O131 0.070 0.070 0.070 0.000 0.004 0.000
O132 0.070 0.070 0.070 0.000 0.004 0.000
O133 0.070 0.070 0.070 0.000 0.004 0.000
O134 0.070 0.070 0.070 0.000 0.004 0.000
O135 0.070 0.070 0.070 0.000 0.004 0.000
O136 0.075(3) 0.060(3) 0.066(3) 0.000 0.003(3) 0.000
O137 0.065(4) 0.058(3) 0.060(3) 0.000(3) 0.001(3) 0.000(3)
O138 0.063(4) 0.058(3) 0.060(3) 0.000(3) 0.002(3) 0.000(3)
O139 0.070 0.070 0.070 0.000 0.004 0.000
O140 0.070 0.070 0.070 0.000 0.004 0.000
O141 0.070 0.070 0.070 0.000 0.004 0.000
N103 0.034(5) 0.041(5) 0.052(5) 0.003(4) 0.007(4) -0.001(4)
N104 0.051(5) 0.053(6) 0.047(5) -0.002(5) -0.003(4) -0.007(5)
N105 0.046(5) 0.046(5) 0.056(6) 0.000(5) -0.010(4) -0.003(4)
N106 0.068(8) 0.085(10) 0.117(12) -0.026(9) 0.013(8) -0.024(7)
N107 0.055(3) 0.055(3) 0.055(3) 0.0000(10) 0.0041(10) 0.0001(10)
N108 0.106(12) 0.127(14) 0.059(8) 0.039(9) -0.005(8) 0.021(11)
N109 0.058(4) 0.058(4) 0.058(4) 0.0000(10) 0.0032(11) 0.0000(10)
N110 0.069(3) 0.069(3) 0.070(3) -0.0009(10) 0.0042(11) 0.0003(10)
N111 0.073(3) 0.073(3) 0.073(3) -0.0006(10) 0.0050(11) -0.0006(10)
N112 0.050 0.050 0.050 0.000 0.003 0.000
N113 0.050 0.050 0.050 0.000 0.003 0.000
N114 0.050 0.050 0.050 0.000 0.003 0.000
N115 0.050 0.050 0.050 0.000 0.003 0.000
N116 0.050 0.050 0.050 0.000 0.003 0.000
N117 0.050 0.050 0.050 0.000 0.003 0.000
O142 0.052(4) 0.039(4) 0.032(3) -0.004(3) 0.018(3) -0.002(3)
O143 0.048(5) 0.089(7) 0.089(7) -0.045(6) -0.016(5) -0.007(5)
O144 0.077(6) 0.113(9) 0.048(5) 0.001(5) 0.030(5) -0.013(6)
O145 0.057(5) 0.075(7) 0.060(5) -0.031(5) 0.007(4) 0.001(4)
O146 0.048(4) 0.100(8) 0.057(5) -0.016(5) 0.011(4) 0.004(5)
O147 0.063(5) 0.047(4) 0.029(4) 0.000(3) 0.013(3) 0.001(4)
O148 0.050(5) 0.094(7) 0.038(4) 0.002(4) 0.013(3) -0.028(4)
O149 0.080(3) 0.081(3) 0.080(3) -0.0006(10) 0.0054(10) -0.0001(10)
O150 0.049(5) 0.098(9) 0.139(10) -0.042(8) 0.005(6) 0.023(6)
O151 0.055(5) 0.067(6) 0.062(5) 0.022(4) 0.001(4) -0.003(4)
O152 0.057(5) 0.121(9) 0.061(6) 0.002(6) 0.013(4) -0.004(6)
O153 0.047(4) 0.049(5) 0.045(4) 0.003(3) 0.014(3) 0.003(3)
O154 0.068(5) 0.049(4) 0.024(3) 0.002(3) -0.007(3) -0.004(4)
O155 0.063(6) 0.141(10) 0.037(4) 0.012(5) 0.022(4) 0.038(6)
O156 0.036(3) 0.034(3) 0.023(3) 0.001(3) 0.008(2) -0.001(3)
O157 0.071(6) 0.110(9) 0.058(6) 0.019(5) 0.027(5) 0.038(6)
O158 0.043(4) 0.161(11) 0.040(4) 0.035(6) 0.014(3) -0.004(6)
O159 0.069(5) 0.041(4) 0.064(5) -0.017(4) 0.015(4) 0.000(4)
O160 0.086(7) 0.067(7) 0.155(11) 0.012(7) 0.051(7) 0.006(6)
O161 0.067(5) 0.080(7) 0.044(4) -0.007(4) 0.000(4) -0.026(5)
O162 0.044(5) 0.072(6) 0.082(6) 0.002(5) 0.015(4) 0.007(4)
O163 0.091(7) 0.092(7) 0.091(7) 0.0001(11) 0.0059(11) 0.0003(11)
O164 0.056(4) 0.056(4) 0.056(4) 0.0009(10) 0.0034(11) 0.0000(10)
O165 0.024(2) 0.024(2) 0.024(2) 0.0009(10) 0.0000(10) -0.0013(10)
O166 0.032(3) 0.032(3) 0.032(3) 0.0009(10) 0.0013(10) -0.0007(10)
O167 0.033(3) 0.033(3) 0.032(3) 0.0000(10) 0.0022(10) 0.0007(10)
O168 0.074(5) 0.074(5) 0.074(5) 0.0007(10) 0.0053(11) 0.0004(10)
O169 0.066(5) 0.066(5) 0.066(5) -0.0001(10) 0.0033(11) 0.0006(10)
O170 0.078(6) 0.078(6) 0.078(6) -0.0001(10) 0.0050(11) 0.0003(10)
O171 0.065(8) 0.079(9) 0.052(7) 0.000 -0.003(6) 0.000
O172 0.045(3) 0.045(3) 0.045(3) 0.0004(10) 0.0026(11) 0.0000(10)
O173 0.114(6) 0.114(6) 0.114(6) 0.000 0.0079(11) 0.000
O174 0.037(3) 0.037(3) 0.036(3) 0.0002(10) 0.0026(10) -0.0007(10)
O175 0.088(5) 0.089(5) 0.088(5) 0.000 0.0057(11) 0.000
O176 0.025(6) 0.030(6) 0.027(6) -0.002(5) 0.011(4) -0.002(5)
O177 0.070(5) 0.070(5) 0.070(5) 0.0000(10) 0.0044(11) 0.0000(10)
O178 0.050 0.050 0.050 0.000 0.003 0.000

loop_
_atom_type_symbol
_atom_type_description
_atom_type_scat_dispersion_real
_atom_type_scat_dispersion_imag
_atom_type_scat_source
C C 0.0033 0.0016 'International Tables Vol C Tables 4.2.6.8 and 6.1.1.4'
H H 0.0000 0.0000 'International Tables Vol C Tables 4.2.6.8 and 6.1.1.4'
N N 0.0061 0.0033 'International Tables Vol C Tables 4.2.6.8 and 6.1.1.4'
O O 0.0106 0.0060 'International Tables Vol C Tables 4.2.6.8 and 6.1.1.4'
S S 0.1246 0.1234 'International Tables Vol C Tables 4.2.6.8 and 6.1.1.4'
Dy Dy -0.1892 4.4098 'International Tables Vol C Tables 4.2.6.8 and 6.1.1.4'

loop_
_geom_angle_atom_site_label_1
_geom_angle_atom_site_label_2
_geom_angle_atom_site_label_3
_geom_angle
_geom_angle_site_symmetry_1
_geom_angle_site_symmetry_3
O1 Dy1 O3 74.1(2) . .
O1 Dy1 O7 82.0(2) . .
O3 Dy1 O7 80.4(2) . .
O1 Dy1 O5 72.6(2) . .
O3 Dy1 O5 120.8(2) . .
O7 Dy1 O5 139.0(2) . .
O1 Dy1 O4 113.0(2) . .
O3 Dy1 O4 74.1(2) . .
O7 Dy1 O4 144.7(2) . .
O5 Dy1 O4 75.9(2) . .
O1 Dy1 O8 142.3(2) . .
O3 Dy1 O8 74.4(2) . .
O7 Dy1 O8 72.8(2) . .
O5 Dy1 O8 143.1(2) . .
O4 Dy1 O8 77.2(2) . .
O1 Dy1 O6 80.5(2) . .
O3 Dy1 O6 144.3(2) . .
O7 Dy1 O6 71.5(2) . .
O5 Dy1 O6 72.9(2) . .
O4 Dy1 O6 140.2(2) . .
O8 Dy1 O6 115.8(2) . .
O1 Dy1 O9 145.0(2) . .
O3 Dy1 O9 139.4(2) . .
O7 Dy1 O9 109.1(2) . .
O5 Dy1 O9 78.4(2) . .
O4 Dy1 O9 77.5(2) . .
O8 Dy1 O9 71.4(2) . .
O6 Dy1 O9 72.5(2) . .
C5 S1 C4 99.5(5) . .
C1 O1 Dy1 132.2(6) . .
C2 N1 H1A 110.3 . .
C2 N1 H1B 116.9 . .
H1A N1 H1B 99.5 . .
C2 N1 H1C 115.4 . .
H1A N1 H1C 90.0 . .
H1B N1 H1C 118.9 . .
C21 N7 C22 112.7(7) . .
C21 N7 C55 121.4(7) . .
C22 N7 C55 124.9(8) . .
C21 N8 C25 120.7(7) . .
C21 N8 C23 110.6(8) . .
C25 N8 C23 126.6(8) . .
C24 N9 C23 113.9(9) . .
C24 N9 C26 120.3(8) . .
C23 N9 C26 125.1(8) . .
C24 N10 C22 113.3(8) . .
C24 N10 C56 122.4(8) . .
C22 N10 C56 122.5(9) . .
C27 N11 C25 122.9(8) . .
C27 N11 C28 112.2(7) . .
C25 N11 C28 124.7(7) . .
C27 N12 C31 122.3(7) . .
C27 N12 C29 111.9(7) . .
C31 N12 C29 124.2(7) . .
C30 N13 C29 113.0(8) . .
C30 N13 C32 122.7(7) . .
C29 N13 C32 123.9(7) . .
C30 N14 C26 120.9(7) . .
C30 N14 C28 111.1(8) . .
C26 N14 C28 125.3(8) . .
C33 N15 C31 125.1(7) . .
C33 N15 C34 110.9(8) . .
C31 N15 C34 122.5(7) . .
C33 N16 C37 123.8(7) . .
C33 N16 C35 110.4(7) . .
C37 N16 C35 123.0(7) . .
C36 N17 C35 114.3(7) . .
C36 N17 C38 121.8(7) . .
C35 N17 C38 122.4(7) . .
C36 N18 C32 121.8(7) . .
C36 N18 C34 112.4(7) . .
C32 N18 C34 123.2(7) . .
C39 N19 C37 121.9(7) . .
C39 N19 C40 112.1(7) . .
C37 N19 C40 122.8(8) . .
C39 N20 C41 113.3(8) . .
C39 N20 C43 122.2(8) . .
C41 N20 C43 124.5(8) . .
C42 N21 C44 123.0(8) . .
C42 N21 C41 111.0(8) . .
C44 N21 C41 123.3(8) . .
C42 N22 C38 122.7(7) . .
C42 N22 C40 112.4(8) . .
C38 N22 C40 124.8(7) . .
C45 N23 C43 123.9(8) . .
C45 N23 C46 111.1(8) . .
C43 N23 C46 123.9(9) . .
C45 N24 C47 111.8(9) . .
C45 N24 C49 122.6(8) . .
C47 N24 C49 125.6(9) . .
C48 N25 C50 120.2(9) . .
C48 N25 C47 111.1(8) . .
C50 N25 C47 127.3(9) . .
C48 N26 C46 114.2(10) . .
C48 N26 C44 121.7(9) . .
C46 N26 C44 124.0(8) . .
C51 N27 C52 115.0(9) . .
C51 N27 C49 121.7(8) . .
C52 N27 C49 122.7(8) . .
C51 N28 C53 114.3(9) . .
C51 N28 C55 123.3(8) . .
C53 N28 C55 120.3(8) . .
C54 N29 C56 122.3(8) . .
C54 N29 C53 113.2(9) . .
C56 N29 C53 123.3(9) . .
C54 N30 C52 113.4(8) . .
C54 N30 C50 119.9(9) . .
C52 N30 C50 124.3(9) . .
O2 C1 O1 126.4(8) . .
O2 C1 C2 120.4(8) . .
O1 C1 C2 113.2(8) . .
N1 C2 C1 108.6(7) . .
N1 C2 C3 112.3(7) . .
C1 C2 C3 108.2(7) . .
N1 C2 H2 109.2 . .
C1 C2 H2 109.2 . .
C3 C2 H2 109.2 . .
C4 C3 C2 114.0(8) . .
C4 C3 H3A 108.8 . .
C2 C3 H3A 108.8 . .
C4 C3 H3B 108.8 . .
C2 C3 H3B 108.8 . .
H3A C3 H3B 107.6 . .
C3 C4 S1 109.1(7) . .
C3 C4 H4D 109.9 . .
S1 C4 H4D 109.9 . .
C3 C4 H4E 109.9 . .
S1 C4 H4E 109.9 . .
H4D C4 H4E 108.3 . .
S1 C5 H5A 109.5 . .
S1 C5 H5B 109.5 . .
H5A C5 H5B 109.5 . .
S1 C5 H5C 109.5 . .
H5A C5 H5C 109.5 . .
H5B C5 H5C 109.5 . .
O49 C21 N8 126.5(9) . .
O49 C21 N7 125.2(8) . .
N8 C21 N7 108.3(7) . .
N10 C22 N7 114.3(8) . .
N10 C22 C23 103.5(8) . .
N7 C22 C23 103.3(7) . .
N10 C22 H22 111.7 . .
N7 C22 H22 111.7 . .
C23 C22 H22 111.7 . .
N9 C23 N8 115.4(8) . .
N9 C23 C22 103.3(8) . .
N8 C23 C22 104.7(8) . .
N9 C23 H23 111.0 . .
N8 C23 H23 111.0 . .
C22 C23 H23 111.0 . .
O50 C24 N9 128.4(9) . .
O50 C24 N10 125.7(9) . .
N9 C24 N10 105.8(8) . .
N11 C25 N8 115.1(7) . .
N11 C25 H25A 108.5 . .
N8 C25 H25A 108.5 . .
N11 C25 H25B 108.5 . .
N8 C25 H25B 108.5 . .
H25A C25 H25B 107.5 . .
N14 C26 N9 115.1(7) . .
N14 C26 H26A 108.5 . .
N9 C26 H26A 108.5 . .
N14 C26 H26B 108.5 . .
N9 C26 H26B 108.5 . .
H26A C26 H26B 107.5 . .
O51 C27 N11 127.2(9) . .
O51 C27 N12 124.0(8) . .
N11 C27 N12 108.7(7) . .
N14 C28 N11 116.5(7) . .
N14 C28 C29 103.8(7) . .
N11 C28 C29 104.3(7) . .
N14 C28 H28 110.6 . .
N11 C28 H28 110.6 . .
C29 C28 H28 110.6 . .
N13 C29 N12 115.1(7) . .
N13 C29 C28 102.6(7) . .
N12 C29 C28 102.6(7) . .
N13 C29 H29 111.9 . .
N12 C29 H29 111.9 . .
C28 C29 H29 111.9 . .
O52 C30 N13 125.7(8) . .
O52 C30 N14 125.0(8) . .
N13 C30 N14 109.3(7) . .
N12 C31 N15 114.9(7) . .
N12 C31 H31A 108.5 . .
N15 C31 H31A 108.5 . .
N12 C31 H31B 108.5 . .
N15 C31 H31B 108.5 . .
H31A C31 H31B 107.5 . .
N18 C32 N13 114.1(7) . .
N18 C32 H32A 108.7 . .
N13 C32 H32A 108.7 . .
N18 C32 H32B 108.7 . .
N13 C32 H32B 108.7 . .
H32A C32 H32B 107.6 . .
O53 C33 N15 125.1(9) . .
O53 C33 N16 125.5(8) . .
N15 C33 N16 109.5(7) . .
N18 C34 N15 115.1(8) . .
N18 C34 C35 103.6(7) . .
N15 C34 C35 103.6(7) . .
N18 C34 H34 111.3 . .
N15 C34 H34 111.3 . .
C35 C34 H34 111.3 . .
N17 C35 N16 115.0(8) . .
N17 C35 C34 102.8(6) . .
N16 C35 C34 103.9(7) . .
N17 C35 H35 111.5 . .
N16 C35 H35 111.5 . .
C34 C35 H35 111.5 . .
O54 C36 N17 127.9(8) . .
O54 C36 N18 125.4(8) . .
N17 C36 N18 106.6(7) . .
N19 C37 N16 113.0(7) . .
N19 C37 H37A 109.0 . .
N16 C37 H37A 109.0 . .
N19 C37 H37B 109.0 . .
N16 C37 H37B 109.0 . .
H37A C37 H37B 107.8 . .
N22 C38 N17 114.4(7) . .
N22 C38 H38A 108.6 . .
N17 C38 H38A 108.6 . .
N22 C38 H38B 108.6 . .
N17 C38 H38B 108.6 . .
H38A C38 H38B 107.6 . .
O55 C39 N20 127.3(9) . .
O55 C39 N19 125.2(8) . .
N20 C39 N19 107.4(8) . .
N19 C40 N22 115.8(7) . .
N19 C40 C41 103.6(7) . .
N22 C40 C41 102.7(7) . .
N19 C40 H40 111.4 . .
N22 C40 H40 111.4 . .
C41 C40 H40 111.4 . .
N20 C41 N21 115.2(9) . .
N20 C41 C40 103.2(7) . .
N21 C41 C40 103.7(7) . .
N20 C41 H41 111.4 . .
N21 C41 H41 111.4 . .
C40 C41 H41 111.4 . .
O56 C42 N22 125.2(10) . .
O56 C42 N21 125.0(10) . .
N22 C42 N21 109.7(8) . .
N23 C43 N20 114.8(8) . .
N23 C43 H43A 108.6 . .
N20 C43 H43A 108.6 . .
N23 C43 H43B 108.6 . .
N20 C43 H43B 108.6 . .
H43A C43 H43B 107.5 . .
N21 C44 N26 112.2(8) . .
N21 C44 H44A 109.2 . .
N26 C44 H44A 109.2 . .
N21 C44 H44B 109.2 . .
N26 C44 H44B 109.2 . .
H44A C44 H44B 107.9 . .
O57 C45 N24 124.7(10) . .
O57 C45 N23 126.5(9) . .
N24 C45 N23 108.7(8) . .
N23 C46 N26 114.1(8) . .
N23 C46 C47 103.1(8) . .
N26 C46 C47 103.2(8) . .
N23 C46 H46 111.9 . .
N26 C46 H46 111.9 . .
C47 C46 H46 111.9 . .
N24 C47 N25 115.4(8) . .
N24 C47 C46 105.2(8) . .
N25 C47 C46 103.2(8) . .
N24 C47 H47 110.9 . .
N25 C47 H47 110.9 . .
C46 C47 H47 110.9 . .
O58 C48 N26 129.4(13) . .
O58 C48 N25 122.5(11) . .
N26 C48 N25 108.1(9) . .
N27 C49 N24 117.9(9) . .
N27 C49 H49A 107.8 . .
N24 C49 H49A 107.8 . .
N27 C49 H49B 107.8 . .
N24 C49 H49B 107.8 . .
H49A C49 H49B 107.2 . .
N25 C50 N30 113.6(8) . .
N25 C50 H50A 108.8 . .
N30 C50 H50A 108.8 . .
N25 C50 H50B 108.8 . .
N30 C50 H50B 108.8 . .
H50A C50 H50B 107.7 . .
O59 C51 N28 126.2(10) . .
O59 C51 N27 127.3(10) . .
N28 C51 N27 106.4(9) . .
N30 C52 N27 116.0(10) . .
N30 C52 C53 103.9(8) . .
N27 C52 C53 101.9(7) . .
N30 C52 H52 111.5 . .
N27 C52 H52 111.5 . .
C53 C52 H52 111.5 . .
N28 C53 N29 114.7(9) . .
N28 C53 C52 102.0(8) . .
N29 C53 C52 101.3(9) . .
N28 C53 H53 112.6 . .
N29 C53 H53 112.6 . .
C52 C53 H53 112.6 . .
O60 C54 N29 127.7(9) . .
O60 C54 N30 124.6(9) . .
N29 C54 N30 107.6(8) . .
N7 C55 N28 113.3(8) . .
N7 C55 H55A 108.9 . .
N28 C55 H55A 108.9 . .
N7 C55 H55B 108.9 . .
N28 C55 H55B 108.9 . .
H55A C55 H55B 107.7 . .
N29 C56 N10 113.7(8) . .
N29 C56 H56A 108.8 . .
N10 C56 H56A 108.8 . .
N29 C56 H56B 108.8 . .
N10 C56 H56B 108.8 . .
H56A C56 H56B 107.7 . .
O10 Dy2 O18 137.0(2) . .
O10 Dy2 O14 70.5(2) . .
O18 Dy2 O14 76.3(2) . .
O10 Dy2 O13 117.5(2) . .
O18 Dy2 O13 77.9(2) . .
O14 Dy2 O13 75.3(2) . .
O10 Dy2 O16 79.3(2) . .
O18 Dy2 O16 116.9(2) . .
O14 Dy2 O16 143.8(2) . .
O13 Dy2 O16 138.5(2) . .
O10 Dy2 O15 77.6(2) . .
O18 Dy2 O15 70.6(2) . .
O14 Dy2 O15 80.6(2) . .
O13 Dy2 O15 144.0(2) . .
O16 Dy2 O15 73.7(2) . .
O10 Dy2 O12 75.8(2) . .
O18 Dy2 O12 144.8(2) . .
O14 Dy2 O12 114.7(2) . .
O13 Dy2 O12 73.4(2) . .
O16 Dy2 O12 75.1(2) . .
O15 Dy2 O12 142.0(2) . .
O10 Dy2 O17 147.4(2) . .
O18 Dy2 O17 72.7(2) . .
O14 Dy2 O17 141.1(2) . .
O13 Dy2 O17 75.8(2) . .
O16 Dy2 O17 73.0(2) . .
O15 Dy2 O17 109.8(2) . .
O12 Dy2 O17 80.7(2) . .
C9 S2 C10 99.6(6) . .
C6 O10 Dy2 135.5(6) . .
C7 N2 H2A 111.5 . .
C7 N2 H2B 111.3 . .
H2A N2 H2B 111.6 . .
C7 N2 H2C 98.9 . .
H2A N2 H2C 106.7 . .
H2B N2 H2C 116.2 . .
C57 N31 C91 125.4(8) . .
C57 N31 C58 110.7(8) . .
C91 N31 C58 122.9(7) . .
C57 N32 C61 123.6(8) . .
C57 N32 C59 111.6(8) . .
C61 N32 C59 122.0(8) . .
C59 N33 C60 112.2(8) . .
C59 N33 C62 126.1(8) . .
C60 N33 C62 120.1(8) . .
C60 N34 C92 122.3(8) . .
C60 N34 C58 110.0(8) . .
C92 N34 C58 127.1(9) . .
C63 N35 C64 112.8(8) . .
C63 N35 C61 120.9(8) . .
C64 N35 C61 124.6(9) . .
C65 N36 C63 115.1(9) . .
C65 N36 C67 121.4(8) . .
C63 N36 C67 121.2(8) . .
C68 N37 C66 122.6(9) . .
C68 N37 C65 122.8(10) . .
C66 N37 C65 114.5(9) . .
C66 N38 C62 121.4(8) . .
C66 N38 C64 112.8(9) . .
C62 N38 C64 124.3(9) . .
C69 N39 C70 112.8(9) . .
C69 N39 C67 122.8(8) . .
C70 N39 C67 124.0(8) . .
C69 N40 C71 112.4(8) . .
C69 N40 C73 124.6(8) . .
C71 N40 C73 122.9(7) . .
C72 N41 C71 114.4(8) . .
C72 N41 C74 121.1(8) . .
C71 N41 C74 121.1(9) . .
C72 N42 C70 112.6(9) . .
C72 N42 C68 121.0(9) . .
C70 N42 C68 126.4(8) . .
C75 N43 C73 121.7(7) . .
C75 N43 C76 112.3(8) . .
C73 N43 C76 124.7(7) . .
C75 N44 C77 112.5(8) . .
C75 N44 C79 121.3(7) . .
C77 N44 C79 126.2(7) . .
C78 N45 C77 113.3(7) . .
C78 N45 C80 119.6(7) . .
C77 N45 C80 124.6(8) . .
C78 N46 C74 123.6(8) . .
C78 N46 C76 113.0(8) . .
C74 N46 C76 122.8(8) . .
C81 N47 C82 109.2(7) . .
C81 N47 C79 121.6(7) . .
C82 N47 C79 121.7(7) . .
C81 N48 C85 123.3(7) . .
C81 N48 C83 112.9(7) . .
C85 N48 C83 122.4(7) . .
C84 N49 C83 112.5(8) . .
C84 N49 C86 125.5(8) . .
C83 N49 C86 120.4(8) . .
C84 N50 C80 124.8(8) . .
C84 N50 C82 112.5(8) . .
C80 N50 C82 122.0(8) . .
C87 N51 C85 122.4(7) . .
C87 N51 C88 111.1(7) . .
C85 N51 C88 123.4(8) . .
C87 N52 C89 112.2(7) . .
C87 N52 C91 123.8(7) . .
C89 N52 C91 122.9(8) . .
C90 N53 C92 122.7(8) . .
C90 N53 C89 110.4(8) . .
C92 N53 C89 124.3(8) . .
C90 N54 C86 126.0(8) . .
C90 N54 C88 112.1(8) . .
C86 N54 C88 121.9(8) . .
O10 C6 O11 126.5(7) . .
O10 C6 C7 114.9(8) . .
O11 C6 C7 118.6(7) . .
N2 C7 C8 112.4(7) . .
N2 C7 C6 108.1(6) . .
C8 C7 C6 108.1(6) . .
N2 C7 H7 109.4 . .
C8 C7 H7 109.4 . .
C6 C7 H7 109.4 . .
C9 C8 C7 113.0(7) . .
C9 C8 H8A 109.0 . .
C7 C8 H8A 109.0 . .
C9 C8 H8B 109.0 . .
C7 C8 H8B 109.0 . .
H8A C8 H8B 107.8 . .
C8 C9 S2 109.2(6) . .
C8 C9 H9A 109.8 . .
S2 C9 H9A 109.8 . .
C8 C9 H9B 109.8 . .
S2 C9 H9B 109.8 . .
H9A C9 H9B 108.3 . .
S2 C10 H10A 109.5 . .
S2 C10 H10B 109.5 . .
H10A C10 H10B 109.5 . .
S2 C10 H10C 109.5 . .
H10A C10 H10C 109.5 . .
H10B C10 H10C 109.5 . .
O61 C57 N31 123.6(9) . .
O61 C57 N32 126.8(8) . .
N31 C57 N32 109.6(8) . .
N34 C58 N31 113.4(8) . .
N34 C58 C59 106.0(8) . .
N31 C58 C59 104.2(7) . .
N34 C58 H58 111.0 . .
N31 C58 H58 111.0 . .
C59 C58 H58 111.0 . .
N33 C59 N32 114.5(8) . .
N33 C59 C58 104.8(7) . .
N32 C59 C58 102.8(8) . .
N33 C59 H59 111.4 . .
N32 C59 H59 111.4 . .
C58 C59 H59 111.4 . .
O62 C60 N34 126.3(9) . .
O62 C60 N33 126.9(10) . .
N34 C60 N33 106.7(8) . .
N35 C61 N32 113.9(7) . .
N35 C61 H61A 108.8 . .
N32 C61 H61A 108.8 . .
N35 C61 H61B 108.8 . .
N32 C61 H61B 108.8 . .
H61A C61 H61B 107.7 . .
N33 C62 N38 112.5(8) . .
N33 C62 H62A 109.1 . .
N38 C62 H62A 109.1 . .
N33 C62 H62B 109.1 . .
N38 C62 H62B 109.1 . .
H62A C62 H62B 107.8 . .
O63 C63 N35 127.4(9) . .
O63 C63 N36 126.2(10) . .
N35 C63 N36 106.4(8) . .
N35 C64 N38 113.5(7) . .
N35 C64 C65 103.3(8) . .
N38 C64 C65 103.4(8) . .
N35 C64 H64 112.0 . .
N38 C64 H64 112.0 . .
C65 C64 H64 112.0 . .
N36 C65 N37 117.6(9) . .
N36 C65 C64 102.2(8) . .
N37 C65 C64 102.0(8) . .
N36 C65 H65 111.4 . .
N37 C65 H65 111.4 . .
C64 C65 H65 111.4 . .
O64 C66 N37 128.8(11) . .
O64 C66 N38 124.3(11) . .
N37 C66 N38 106.9(9) . .
N39 C67 N36 115.8(8) . .
N39 C67 H67A 108.3 . .
N36 C67 H67A 108.3 . .
N39 C67 H67B 108.3 . .
N36 C67 H67B 108.3 . .
H67A C67 H67B 107.4 . .
N37 C68 N42 115.7(8) . .
N37 C68 H68A 108.4 . .
N42 C68 H68A 108.4 . .
N37 C68 H68B 108.4 . .
N42 C68 H68B 108.4 . .
H68A C68 H68B 107.4 . .
O65 C69 N39 128.4(9) . .
O65 C69 N40 122.6(10) . .
N39 C69 N40 108.8(8) . .
N39 C70 N42 117.4(9) . .
N39 C70 C71 104.3(8) . .
N42 C70 C71 104.0(8) . .
N39 C70 H70 110.2 . .
N42 C70 H70 110.2 . .
C71 C70 H70 110.2 . .
N41 C71 N40 114.3(8) . .
N41 C71 C70 100.9(8) . .
N40 C71 C70 101.4(8) . .
N41 C71 H71 113.0 . .
N40 C71 H71 113.0 . .
C70 C71 H71 113.0 . .
O66 C72 N42 126.6(12) . .
O66 C72 N41 126.8(10) . .
N42 C72 N41 106.5(9) . .
N43 C73 N40 113.1(7) . .
N43 C73 H73A 109.0 . .
N40 C73 H73A 109.0 . .
N43 C73 H73B 109.0 . .
N40 C73 H73B 109.0 . .
H73A C73 H73B 107.8 . .
N46 C74 N41 112.7(7) . .
N46 C74 H74A 109.1 . .
N41 C74 H74A 109.1 . .
N46 C74 H74B 109.1 . .
N41 C74 H74B 109.1 . .
H74A C74 H74B 107.8 . .
O67 C75 N43 126.0(9) . .
O67 C75 N44 127.6(9) . .
N43 C75 N44 106.3(8) . .
N43 C76 N46 113.7(9) . .
N43 C76 C77 103.8(7) . .
N46 C76 C77 103.1(7) . .
N43 C76 H76 111.9 . .
N46 C76 H76 111.9 . .
C77 C76 H76 111.9 . .
N44 C77 N45 116.1(7) . .
N44 C77 C76 105.0(7) . .
N45 C77 C76 103.8(8) . .
N44 C77 H77 110.5 . .
N45 C77 H77 110.5 . .
C76 C77 H77 110.5 . .
O68 C78 N46 125.7(9) . .
O68 C78 N45 127.6(9) . .
N46 C78 N45 106.7(8) . .
N44 C79 N47 113.2(7) . .
N44 C79 H79A 108.9 . .
N47 C79 H79A 108.9 . .
N44 C79 H79B 108.9 . .
N47 C79 H79B 108.9 . .
H79A C79 H79B 107.8 . .
N45 C80 N50 113.7(7) . .
N45 C80 H80A 108.8 . .
N50 C80 H80A 108.8 . .
N45 C80 H80B 108.8 . .
N50 C80 H80B 108.8 . .
H80A C80 H80B 107.7 . .
O69 C81 N48 126.1(9) . .
O69 C81 N47 124.5(8) . .
N48 C81 N47 109.4(7) . .
N47 C82 N50 114.2(7) . .
N47 C82 C83 106.6(8) . .
N50 C82 C83 101.0(8) . .
N47 C82 H82 111.5 . .
N50 C82 H82 111.5 . .
C83 C82 H82 111.5 . .
N49 C83 N48 115.9(8) . .
N49 C83 C82 105.3(8) . .
N48 C83 C82 100.5(7) . .
N49 C83 H83 111.5 . .
N48 C83 H83 111.5 . .
C82 C83 H83 111.5 . .
O70 C84 N50 125.0(9) . .
O70 C84 N49 126.7(9) . .
N50 C84 N49 108.2(8) . .
N51 C85 N48 114.2(7) . .
N51 C85 H85A 108.7 . .
N48 C85 H85A 108.7 . .
N51 C85 H85B 108.7 . .
N48 C85 H85B 108.7 . .
H85A C85 H85B 107.6 . .
N54 C86 N49 112.7(7) . .
N54 C86 H86A 109.0 . .
N49 C86 H86A 109.0 . .
N54 C86 H86B 109.0 . .
N49 C86 H86B 109.0 . .
H86A C86 H86B 107.8 . .
O71 C87 N52 124.8(8) . .
O71 C87 N51 126.8(8) . .
N52 C87 N51 108.4(7) . .
N51 C88 N54 112.9(7) . .
N51 C88 C89 103.5(7) . .
N54 C88 C89 102.0(7) . .
N51 C88 H88 112.6 . .
N54 C88 H88 112.6 . .
C89 C88 H88 112.6 . .
N52 C89 N53 115.6(8) . .
N52 C89 C88 102.8(7) . .
N53 C89 C88 103.6(7) . .
N52 C89 H89 111.4 . .
N53 C89 H89 111.4 . .
C88 C89 H89 111.4 . .
O72 C90 N54 124.2(9) . .
O72 C90 N53 125.0(9) . .
N54 C90 N53 110.7(8) . .
N31 C91 N52 115.3(7) . .
N31 C91 H91A 108.4 . .
N52 C91 H91A 108.4 . .
N31 C91 H91B 108.4 . .
N52 C91 H91B 108.4 . .
H91A C91 H91B 107.5 . .
N53 C92 N34 113.0(7) . .
N53 C92 H92A 109.0 . .
N34 C92 H92A 109.0 . .
N53 C92 H92B 109.0 . .
N34 C92 H92B 109.0 . .
H92A C92 H92B 107.8 . .
O19 Dy3 O23 76.8(2) . .
O19 Dy3 O22 117.3(2) . .
O23 Dy3 O22 73.0(2) . .
O19 Dy3 O21 70.7(2) . .
O23 Dy3 O21 116.7(2) . .
O22 Dy3 O21 76.2(2) . .
O19 Dy3 O27 146.1(2) . .
O23 Dy3 O27 79.2(2) . .
O22 Dy3 O27 77.1(2) . .
O21 Dy3 O27 142.5(2) . .
O19 Dy3 O25 79.1(2) . .
O23 Dy3 O25 141.2(2) . .
O22 Dy3 O25 145.7(2) . .
O21 Dy3 O25 82.4(2) . .
O27 Dy3 O25 106.6(2) . .
O19 Dy3 O26 139.3(2) . .
O23 Dy3 O26 141.8(2) . .
O22 Dy3 O26 77.0(2) . .
O21 Dy3 O26 77.3(2) . .
O27 Dy3 O26 71.5(2) . .
O25 Dy3 O26 72.4(2) . .
O19 Dy3 O24 78.9(2) . .
O23 Dy3 O24 73.3(2) . .
O22 Dy3 O24 137.3(2) . .
O21 Dy3 O24 143.7(2) . .
O27 Dy3 O24 71.5(2) . .
O25 Dy3 O24 72.6(2) . .
O26 Dy3 O24 117.7(2) . .
C15 S3 C14 102.5(7) . .
C11 O19 Dy3 135.3(6) . .
C93 N55 C94 114.7(8) . .
C93 N55 C127 120.5(8) . .
C94 N55 C127 121.0(7) . .
C93 N56 C97 123.4(7) . .
C93 N56 C95 112.7(7) . .
C97 N56 C95 123.0(8) . .
C96 N57 C95 112.5(8) . .
C96 N57 C98 122.0(8) . .
C95 N57 C98 123.7(8) . .
C96 N58 C94 113.9(8) . .
C96 N58 C128 123.0(9) . .
C94 N58 C128 123.1(8) . .
C99 N59 C97 123.9(7) . .
C99 N59 C100 111.2(7) . .
C97 N59 C100 121.9(7) . .
C99 N60 C101 112.0(8) . .
C99 N60 C103 123.4(8) . .
C101 N60 C103 123.7(7) . .
C102 N61 C104 123.5(8) . .
C102 N61 C101 112.1(7) . .
C104 N61 C101 124.0(7) . .
C102 N62 C100 114.4(7) . .
C102 N62 C98 122.8(8) . .
C100 N62 C98 122.1(8) . .
C105 N63 C106 111.9(7) . .
C105 N63 C103 122.7(7) . .
C106 N63 C103 124.9(7) . .
C105 N64 C109 123.4(7) . .
C105 N64 C107 110.0(7) . .
C109 N64 C107 123.8(7) . .
C108 N65 C110 124.0(8) . .
C108 N65 C107 111.5(8) . .
C110 N65 C107 124.4(8) . .
C108 N66 C104 121.5(7) . .
C108 N66 C106 112.8(8) . .
C104 N66 C106 123.4(8) . .
C111 N67 C109 120.8(8) . .
C111 N67 C112 112.1(8) . .
C109 N67 C112 122.5(7) . .
C111 N68 C113 114.1(8) . .
C111 N68 C115 120.4(7) . .
C113 N68 C115 123.4(8) . .
C114 N69 C116 124.1(8) . .
C114 N69 C113 113.4(8) . .
C116 N69 C113 121.6(9) . .
C114 N70 C112 112.2(8) . .
C114 N70 C110 124.9(8) . .
C112 N70 C110 122.6(8) . .
C117 N71 C115 122.3(8) . .
C117 N71 C118 110.0(9) . .
C115 N71 C118 126.1(8) . .
C117 N72 C121 123.9(7) . .
C117 N72 C119 111.2(8) . .
C121 N72 C119 124.3(8) . .
C120 N73 C122 123.6(9) . .
C120 N73 C119 112.4(9) . .
C122 N73 C119 123.4(9) . .
C120 N74 C116 123.5(8) . .
C120 N74 C118 113.4(9) . .
C116 N74 C118 122.0(9) . .
C123 N75 C121 123.0(8) . .
C123 N75 C124 112.8(8) . .
C121 N75 C124 123.9(8) . .
C123 N76 C127 120.6(7) . .
C123 N76 C125 113.0(8) . .
C127 N76 C125 125.6(8) . .
C128 N77 C126 121.4(9) . .
C128 N77 C125 127.5(8) . .
C126 N77 C125 110.9(9) . .
C126 N78 C124 115.1(9) . .
C126 N78 C122 119.4(8) . .
C124 N78 C122 122.6(9) . .
O20 C11 O19 123.9(8) . .
O20 C11 C12 119.0(7) . .
O19 C11 C12 117.1(8) . .
N3 C12 C11 108.3(7) . .
N3 C12 C13 111.3(7) . .
C11 C12 C13 107.8(7) . .
N3 C12 H12 109.8 . .
C11 C12 H12 109.8 . .
C13 C12 H12 109.8 . .
C14 C13 C12 114.3(7) . .
C14 C13 H13A 108.7 . .
C12 C13 H13A 108.7 . .
C14 C13 H13B 108.7 . .
C12 C13 H13B 108.7 . .
H13A C13 H13B 107.6 . .
C13 C14 S3 110.3(7) . .
C13 C14 H14A 109.6 . .
S3 C14 H14A 109.6 . .
C13 C14 H14B 109.6 . .
S3 C14 H14B 109.6 . .
H14A C14 H14B 108.1 . .
S3 C15 H15A 109.5 . .
S3 C15 H15B 109.5 . .
H15A C15 H15B 109.5 . .
S3 C15 H15C 109.5 . .
H15A C15 H15C 109.5 . .
H15B C15 H15C 109.5 . .
O73 C93 N55 129.3(10) . .
O73 C93 N56 123.6(9) . .
N55 C93 N56 107.0(8) . .
N58 C94 N55 115.7(8) . .
N58 C94 C95 102.9(7) . .
N55 C94 C95 102.5(7) . .
N58 C94 H94 111.7 . .
N55 C94 H94 111.7 . .
C95 C94 H94 111.7 . .
N57 C95 N56 114.5(7) . .
N57 C95 C94 102.5(8) . .
N56 C95 C94 102.6(7) . .
N57 C95 H95 112.1 . .
N56 C95 H95 112.1 . .
C94 C95 H95 112.1 . .
O74 C96 N58 127.4(11) . .
O74 C96 N57 124.9(10) . .
N58 C96 N57 107.7(8) . .
N59 C97 N56 112.4(7) . .
N59 C97 H97A 109.1 . .
N56 C97 H97A 109.1 . .
N59 C97 H97B 109.1 . .
N56 C97 H97B 109.1 . .
H97A C97 H97B 107.8 . .
N57 C98 N62 113.8(7) . .
N57 C98 H98A 108.8 . .
N62 C98 H98A 108.8 . .
N57 C98 H98B 108.8 . .
N62 C98 H98B 108.8 . .
H98A C98 H98B 107.7 . .
O75 C99 N60 126.0(9) . .
O75 C99 N59 124.4(8) . .
N60 C99 N59 109.5(8) . .
N62 C100 N59 114.8(7) . .
N62 C100 C101 103.0(7) . .
N59 C100 C101 101.4(7) . .
N62 C100 H100 112.2 . .
N59 C100 H100 112.2 . .
C101 C100 H100 112.2 . .
N60 C101 N61 114.6(7) . .
N60 C101 C100 104.9(7) . .
N61 C101 C100 103.0(7) . .
N60 C101 H101 111.3 . .
N61 C101 H101 111.3 . .
C100 C101 H101 111.3 . .
O76 C102 N62 126.2(8) . .
O76 C102 N61 126.3(9) . .
N62 C102 N61 107.4(8) . .
N60 C103 N63 113.8(7) . .
N60 C103 H10D 108.8 . .
N63 C103 H10D 108.8 . .
N60 C103 H10E 108.8 . .
N63 C103 H10E 108.8 . .
H10D C103 H10E 107.7 . .
N61 C104 N66 114.5(7) . .
N61 C104 H10F 108.6 . .
N66 C104 H10F 108.6 . .
N61 C104 H10G 108.6 . .
N66 C104 H10G 108.6 . .
H10F C104 H10G 107.6 . .
O77 C105 N63 126.3(8) . .
O77 C105 N64 124.6(7) . .
N63 C105 N64 109.0(7) . .
N63 C106 N66 113.9(7) . .
N63 C106 C107 104.1(7) . .
N66 C106 C107 102.7(7) . .
N63 C106 H106 111.8 . .
N66 C106 H106 111.8 . .
C107 C106 H106 111.8 . .
N65 C107 N64 112.0(7) . .
N65 C107 C106 103.6(7) . .
N64 C107 C106 103.3(7) . .
N65 C107 H107 112.4 . .
N64 C107 H107 112.4 . .
C106 C107 H107 112.4 . .
O78 C108 N66 127.3(9) . .
O78 C108 N65 124.4(9) . .
N66 C108 N65 108.2(8) . .
N64 C109 N67 113.4(8) . .
N64 C109 H10H 108.9 . .
N67 C109 H10H 108.9 . .
N64 C109 H10I 108.9 . .
N67 C109 H10I 108.9 . .
H10H C109 H10I 107.7 . .
N65 C110 N70 115.8(7) . .
N65 C110 H11A 108.3 . .
N70 C110 H11A 108.3 . .
N65 C110 H11B 108.3 . .
N70 C110 H11B 108.3 . .
H11A C110 H11B 107.4 . .
O79 C111 N68 127.1(9) . .
O79 C111 N67 126.5(9) . .
N68 C111 N67 106.4(7) . .
N70 C112 N67 115.0(8) . .
N70 C112 C113 104.7(7) . .
N67 C112 C113 103.0(7) . .
N70 C112 H112 111.2 . .
N67 C112 H112 111.2 . .
C113 C112 H112 111.2 . .
N68 C113 N69 114.5(8) . .
N68 C113 C112 103.1(7) . .
N69 C113 C112 101.2(8) . .
N68 C113 H113 112.4 . .
N69 C113 H113 112.4 . .
C112 C113 H113 112.4 . .
O80 C114 N69 127.5(10) . .
O80 C114 N70 124.2(10) . .
N69 C114 N70 108.0(8) . .
N71 C115 N68 111.9(7) . .
N71 C115 H11C 109.2 . .
N68 C115 H11C 109.2 . .
N71 C115 H11D 109.2 . .
N68 C115 H11D 109.2 . .
H11C C115 H11D 107.9 . .
N69 C116 N74 115.2(9) . .
N69 C116 H11E 108.5 . .
N74 C116 H11E 108.5 . .
N69 C116 H11F 108.5 . .
N74 C116 H11F 108.5 . .
H11E C116 H11F 107.5 . .
O81 C117 N71 127.4(9) . .
O81 C117 N72 123.3(9) . .
N71 C117 N72 109.3(8) . .
N74 C118 N71 112.3(9) . .
N74 C118 C119 102.3(9) . .
N71 C118 C119 104.5(8) . .
N74 C118 H118 112.3 . .
N71 C118 H118 112.3 . .
C119 C118 H118 112.3 . .
N72 C119 N73 114.6(9) . .
N72 C119 C118 104.4(8) . .
N73 C119 C118 104.2(8) . .
N72 C119 H119 111.1 . .
N73 C119 H119 111.1 . .
C118 C119 H119 111.1 . .
O82 C120 N73 126.8(10) . .
O82 C120 N74 125.4(9) . .
N73 C120 N74 107.8(9) . .
N75 C121 N72 116.8(7) . .
N75 C121 H12A 108.1 . .
N72 C121 H12A 108.1 . .
N75 C121 H12B 108.1 . .
N72 C121 H12B 108.1 . .
H12A C121 H12B 107.3 . .
N73 C122 N78 114.1(8) . .
N73 C122 H12C 108.7 . .
N78 C122 H12C 108.7 . .
N73 C122 H12D 108.7 . .
N78 C122 H12D 108.7 . .
H12C C122 H12D 107.6 . .
O83 C123 N75 125.4(9) . .
O83 C123 N76 127.8(9) . .
N75 C123 N76 106.8(8) . .
N78 C124 N75 116.0(8) . .
N78 C124 C125 102.7(8) . .
N75 C124 C125 102.3(7) . .
N78 C124 H124 111.7 . .
N75 C124 H124 111.7 . .
C125 C124 H124 111.7 . .
N76 C125 N77 115.2(8) . .
N76 C125 C124 103.9(8) . .
N77 C125 C124 103.5(7) . .
N76 C125 H125 111.2 . .
N77 C125 H125 111.2 . .
C124 C125 H125 111.2 . .
O84 C126 N78 129.2(11) . .
O84 C126 N77 124.1(11) . .
N78 C126 N77 106.5(9) . .
N76 C127 N55 114.3(7) . .
N76 C127 H12E 108.7 . .
N55 C127 H12E 108.7 . .
N76 C127 H12F 108.7 . .
N55 C127 H12F 108.7 . .
H12E C127 H12F 107.6 . .
N77 C128 N58 114.3(9) . .
N77 C128 H12G 108.7 . .
N58 C128 H12G 108.7 . .
N77 C128 H12H 108.7 . .
N58 C128 H12H 108.7 . .
H12G C128 H12H 107.6 . .
O28 Dy4 O31 111.0(2) . .
O28 Dy4 O30 72.9(2) . .
O31 Dy4 O30 73.6(2) . .
O28 Dy4 O32 74.9(2) . .
O31 Dy4 O32 75.4(2) . .
O30 Dy4 O32 122.5(2) . .
O28 Dy4 O36 145.2(2) . .
O31 Dy4 O36 80.1(2) . .
O30 Dy4 O36 140.8(2) . .
O32 Dy4 O36 76.5(2) . .
O28 Dy4 O35 142.1(2) . .
O31 Dy4 O35 78.0(2) . .
O30 Dy4 O35 75.0(2) . .
O32 Dy4 O35 141.1(2) . .
O36 Dy4 O35 71.3(2) . .
O28 Dy4 O33 82.3(2) . .
O31 Dy4 O33 141.6(2) . .
O30 Dy4 O33 143.6(2) . .
O32 Dy4 O33 73.9(2) . .
O36 Dy4 O33 70.9(2) . .
O35 Dy4 O33 114.0(2) . .
O28 Dy4 O34 81.2(2) . .
O31 Dy4 O34 143.9(2) . .
O30 Dy4 O34 78.4(2) . .
O32 Dy4 O34 140.1(2) . .
O36 Dy4 O34 109.7(3) . .
O35 Dy4 O34 73.1(2) . .
O33 Dy4 O34 71.7(2) . .
C20 S4 C19 97.2(5) . .
C16 O28 Dy4 134.2(6) . .
C17 N4 H4A 123.1 . .
C17 N4 H4B 104.5 . .
H4A N4 H4B 101.6 . .
C17 N4 H4C 108.9 . .
H4A N4 H4C 109.0 . .
H4B N4 H4C 108.8 . .
C129 N79 C163 121.5(7) . .
C129 N79 C130 113.2(7) . .
C163 N79 C130 125.0(7) . .
C129 N80 C131 112.0(7) . .
C129 N80 C133 121.8(7) . .
C131 N80 C133 124.3(7) . .
C132 N81 C134 123.7(7) . .
C132 N81 C131 112.0(7) . .
C134 N81 C131 124.1(7) . .
C132 N82 C130 114.2(7) . .
C132 N82 C164 122.2(7) . .
C130 N82 C164 121.2(7) . .
C135 N83 C133 123.4(7) . .
C135 N83 C136 111.8(7) . .
C133 N83 C136 124.7(7) . .
C135 N84 C139 121.7(7) . .
C135 N84 C137 111.5(7) . .
C139 N84 C137 123.8(7) . .
C138 N85 C140 123.6(7) . .
C138 N85 C137 110.6(7) . .
C140 N85 C137 125.7(7) . .
C138 N86 C134 121.1(7) . .
C138 N86 C136 112.0(8) . .
C134 N86 C136 123.6(7) . .
C141 N87 C142 112.3(8) . .
C141 N87 C139 122.4(7) . .
C142 N87 C139 124.5(8) . .
C141 N88 C143 113.0(8) . .
C141 N88 C145 121.1(7) . .
C143 N88 C145 121.1(8) . .
C144 N89 C143 115.2(7) . .
C144 N89 C146 120.4(7) . .
C143 N89 C146 124.2(7) . .
C144 N90 C140 122.6(7) . .
C144 N90 C142 110.1(7) . .
C140 N90 C142 122.0(7) . .
C147 N91 C148 114.5(8) . .
C147 N91 C145 120.6(8) . .
C148 N91 C145 122.7(8) . .
C147 N92 C151 122.5(8) . .
C147 N92 C149 110.7(8) . .
C151 N92 C149 126.7(8) . .
C150 N93 C152 123.4(8) . .
C150 N93 C149 110.0(8) . .
C152 N93 C149 126.2(8) . .
C150 N94 C146 120.0(8) . .
C150 N94 C148 113.7(8) . .
C146 N94 C148 126.2(8) . .
C153 N95 C154 113.8(7) . .
C153 N95 C151 121.5(8) . .
C154 N95 C151 124.4(8) . .
C153 N96 C155 113.8(7) . .
C153 N96 C157 120.5(7) . .
C155 N96 C157 125.6(7) . .
C156 N97 C158 121.0(8) . .
C156 N97 C155 113.6(8) . .
C158 N97 C155 123.2(8) . .
C156 N98 C154 113.5(8) . .
C156 N98 C152 123.2(8) . .
C154 N98 C152 123.1(7) . .
C159 N99 C160 113.8(7) . .
C159 N99 C157 122.8(7) . .
C160 N99 C157 123.0(7) . .
C159 N100 C161 110.7(7) . .
C159 N100 C163 122.0(7) . .
C161 N100 C163 122.8(7) . .
C162 N101 C161 111.6(7) . .
C162 N101 C164 123.5(7) . .
C161 N101 C164 124.9(7) . .
C162 N102 C158 121.2(7) . .
C162 N102 C160 112.1(7) . .
C158 N102 C160 122.7(7) . .
O29 C16 O28 126.7(8) . .
O29 C16 C17 119.2(8) . .
O28 C16 C17 114.0(8) . .
C18 C17 N4 111.5(7) . .
C18 C17 C16 110.2(7) . .
N4 C17 C16 106.7(7) . .
C18 C17 H17 109.5 . .
N4 C17 H17 109.5 . .
C16 C17 H17 109.5 . .
C17 C18 C19 113.9(7) . .
C17 C18 H18A 108.8 . .
C19 C18 H18A 108.8 . .
C17 C18 H18B 108.8 . .
C19 C18 H18B 108.8 . .
H18A C18 H18B 107.7 . .
C18 C19 S4 108.5(6) . .
C18 C19 H19A 110.0 . .
S4 C19 H19A 110.0 . .
C18 C19 H19B 110.0 . .
S4 C19 H19B 110.0 . .
H19A C19 H19B 108.4 . .
S4 C20 H20A 109.5 . .
S4 C20 H20B 109.5 . .
H20A C20 H20B 109.5 . .
S4 C20 H20C 109.5 . .
H20A C20 H20C 109.5 . .
H20B C20 H20C 109.5 . .
O85 C129 N79 126.5(9) . .
O85 C129 N80 125.2(9) . .
N79 C129 N80 108.1(7) . .
N82 C130 N79 115.2(7) . .
N82 C130 C131 103.9(7) . .
N79 C130 C131 102.5(7) . .
N82 C130 H130 111.6 . .
N79 C130 H130 111.6 . .
C131 C130 H130 111.6 . .
N80 C131 N81 114.4(7) . .
N80 C131 C130 103.8(6) . .
N81 C131 C130 102.3(7) . .
N80 C131 H131 111.9 . .
N81 C131 H131 111.9 . .
C130 C131 H131 111.9 . .
O86 C132 N82 127.3(8) . .
O86 C132 N81 125.0(8) . .
N82 C132 N81 107.5(7) . .
N83 C133 N80 114.6(7) . .
N83 C133 H13C 108.6 . .
N80 C133 H13C 108.6 . .
N83 C133 H13D 108.6 . .
N80 C133 H13D 108.6 . .
H13C C133 H13D 107.6 . .
N81 C134 N86 113.8(7) . .
N81 C134 H13E 108.8 . .
N86 C134 H13E 108.8 . .
N81 C134 H13F 108.8 . .
N86 C134 H13F 108.8 . .
H13E C134 H13F 107.7 . .
O87 C135 N83 126.1(8) . .
O87 C135 N84 125.8(8) . .
N83 C135 N84 108.2(7) . .
N83 C136 N86 115.0(8) . .
N83 C136 C137 105.4(7) . .
N86 C136 C137 103.5(7) . .
N83 C136 H136 110.8 . .
N86 C136 H136 110.8 . .
C137 C136 H136 110.8 . .
N85 C137 N84 114.4(7) . .
N85 C137 C136 103.5(7) . .
N84 C137 C136 102.6(7) . .
N85 C137 H137 111.9 . .
N84 C137 H137 111.9 . .
C136 C137 H137 111.9 . .
O88 C138 N86 127.5(9) . .
O88 C138 N85 122.5(8) . .
N86 C138 N85 109.9(7) . .
N84 C139 N87 114.0(7) . .
N84 C139 H13G 108.8 . .
N87 C139 H13G 108.8 . .
N84 C139 H13H 108.8 . .
N87 C139 H13H 108.8 . .
H13G C139 H13H 107.7 . .
N85 C140 N90 113.4(7) . .
N85 C140 H14C 108.9 . .
N90 C140 H14C 108.9 . .
N85 C140 H14D 108.9 . .
N90 C140 H14D 108.9 . .
H14C C140 H14D 107.7 . .
O89 C141 N88 127.8(8) . .
O89 C141 N87 126.1(9) . .
N88 C141 N87 106.1(7) . .
N87 C142 N90 112.8(8) . .
N87 C142 C143 103.1(7) . .
N90 C142 C143 104.0(7) . .
N87 C142 H142 112.1 . .
N90 C142 H142 112.1 . .
C143 C142 H142 112.1 . .
N89 C143 N88 116.9(8) . .
N89 C143 C142 103.0(7) . .
N88 C143 C142 103.5(7) . .
N89 C143 H143 111.0 . .
N88 C143 H143 111.0 . .
C142 C143 H143 111.0 . .
O90 C144 N89 129.8(8) . .
O90 C144 N90 123.5(8) . .
N89 C144 N90 106.7(7) . .
N91 C145 N88 113.7(8) . .
N91 C145 H14E 108.8 . .
N88 C145 H14E 108.8 . .
N91 C145 H14F 108.8 . .
N88 C145 H14F 108.8 . .
H14E C145 H14F 107.7 . .
N94 C146 N89 115.2(7) . .
N94 C146 H14G 108.5 . .
N89 C146 H14G 108.5 . .
N94 C146 H14H 108.5 . .
N89 C146 H14H 108.5 . .
H14G C146 H14H 107.5 . .
O91 C147 N91 128.9(9) . .
O91 C147 N92 123.7(9) . .
N91 C147 N92 107.2(8) . .
N91 C148 N94 117.4(8) . .
N91 C148 C149 103.2(7) . .
N94 C148 C149 102.2(7) . .
N91 C148 H148 111.1 . .
N94 C148 H148 111.1 . .
C149 C148 H148 111.1 . .
N92 C149 N93 115.3(8) . .
N92 C149 C148 104.1(7) . .
N93 C149 C148 105.5(7) . .
N92 C149 H149 110.5 . .
N93 C149 H149 110.5 . .
C148 C149 H149 110.5 . .
O92 C150 N94 124.9(10) . .
O92 C150 N93 126.3(10) . .
N94 C150 N93 108.3(7) . .
N92 C151 N95 113.8(7) . .
N92 C151 H15D 108.8 . .
N95 C151 H15D 108.8 . .
N92 C151 H15E 108.8 . .
N95 C151 H15E 108.8 . .
H15D C151 H15E 107.7 . .
N93 C152 N98 112.8(7) . .
N93 C152 H15F 109.0 . .
N98 C152 H15F 109.0 . .
N93 C152 H15G 109.0 . .
N98 C152 H15G 109.0 . .
H15F C152 H15G 107.8 . .
O93 C153 N95 127.3(8) . .
O93 C153 N96 126.0(8) . .
N95 C153 N96 106.6(7) . .
N95 C154 N98 116.1(8) . .
N95 C154 C155 103.4(7) . .
N98 C154 C155 103.3(7) . .
N95 C154 H154 111.2 . .
N98 C154 H154 111.2 . .
C155 C154 H154 111.2 . .
N96 C155 N97 116.1(7) . .
N96 C155 C154 102.3(7) . .
N97 C155 C154 100.9(7) . .
N96 C155 H155 112.2 . .
N97 C155 H155 112.2 . .
C154 C155 H155 112.2 . .
O94 C156 N97 127.1(9) . .
O94 C156 N98 124.8(10) . .
N97 C156 N98 108.1(8) . .
N96 C157 N99 116.6(7) . .
N96 C157 H15H 108.1 . .
N99 C157 H15H 108.1 . .
N96 C157 H15I 108.1 . .
N99 C157 H15I 108.1 . .
H15H C157 H15I 107.3 . .
N102 C158 N97 114.3(7) . .
N102 C158 H15J 108.7 . .
N97 C158 H15J 108.7 . .
N102 C158 H15K 108.7 . .
N97 C158 H15K 108.7 . .
H15J C158 H15K 107.6 . .
O95 C159 N99 125.5(8) . .
O95 C159 N100 125.8(8) . .
N99 C159 N100 108.6(8) . .
N99 C160 N102 116.6(7) . .
N99 C160 C161 102.8(7) . .
N102 C160 C161 103.0(7) . .
N99 C160 H160 111.2 . .
N102 C160 H160 111.2 . .
C161 C160 H160 111.2 . .
N101 C161 N100 115.7(7) . .
N101 C161 C160 104.2(7) . .
N100 C161 C160 103.0(7) . .
N101 C161 H161 111.1 . .
N100 C161 H161 111.1 . .
C160 C161 H161 111.1 . .
O96 C162 N102 125.3(8) . .
O96 C162 N101 126.6(8) . .
N102 C162 N101 108.1(7) . .
N79 C163 N100 114.1(7) . .
N79 C163 H16A 108.7 . .
N100 C163 H16A 108.7 . .
N79 C163 H16B 108.7 . .
N100 C163 H16B 108.7 . .
H16A C163 H16B 107.6 . .
N101 C164 N82 114.4(7) . .
N101 C164 H16C 108.7 . .
N82 C164 H16C 108.7 . .
N101 C164 H16D 108.7 . .
N82 C164 H16D 108.7 . .
H16C C164 H16D 107.6 . .
O41 Dy5 O41 149.5(4) . 2_656
O41 Dy5 O42 134.6(3) . .
O41 Dy5 O42 72.6(3) 2_656 .
O41 Dy5 O42 72.6(3) . 2_656
O41 Dy5 O42 134.6(3) 2_656 2_656
O42 Dy5 O42 80.0(6) . 2_656
O41 Dy5 O40 74.8(2) . .
O41 Dy5 O40 74.8(2) 2_656 .
O42 Dy5 O40 140.0(3) . .
O42 Dy5 O40 140.0(3) 2_656 .
O41 Dy5 O37 68.4(3) . 2_656
O41 Dy5 O37 122.1(3) 2_656 2_656
O42 Dy5 O37 71.9(4) . 2_656
O42 Dy5 O37 80.4(4) 2_656 2_656
O40 Dy5 O37 108.1(3) . 2_656
O41 Dy5 O37 122.1(3) . .
O41 Dy5 O37 68.4(3) 2_656 .
O42 Dy5 O37 80.4(4) . .
O42 Dy5 O37 71.9(4) 2_656 .
O40 Dy5 O37 108.1(3) . .
O37 Dy5 O37 143.7(6) 2_656 .
O41 Dy5 O38 80.9(3) . .
O41 Dy5 O38 87.2(4) 2_656 .
O42 Dy5 O38 132.7(4) . .
O42 Dy5 O38 85.7(5) 2_656 .
O40 Dy5 O38 66.9(3) . .
O37 Dy5 O38 148.9(4) 2_656 .
O37 Dy5 O38 52.3(3) . .
O41 Dy5 O38 87.2(4) . 2_656
O41 Dy5 O38 80.9(3) 2_656 2_656
O42 Dy5 O38 85.7(5) . 2_656
O42 Dy5 O38 132.7(4) 2_656 2_656
O40 Dy5 O38 66.9(3) . 2_656
O37 Dy5 O38 52.3(3) 2_656 2_656
O37 Dy5 O38 148.9(4) . 2_656
O38 Dy5 O38 133.7(6) . 2_656
O41 Dy5 N5 103.5(3) . .
O41 Dy5 N5 73.2(3) 2_656 .
O42 Dy5 N5 107.7(4) . .
O42 Dy5 N5 82.0(4) 2_656 .
O40 Dy5 N5 83.8(3) . .
O37 Dy5 N5 162.1(4) 2_656 .
O37 Dy5 N5 27.8(4) . .
O38 Dy5 N5 25.2(3) . .
O38 Dy5 N5 145.1(3) 2_656 .
O41 Dy5 N5 73.2(3) . 2_656
O41 Dy5 N5 103.5(3) 2_656 2_656
O42 Dy5 N5 82.0(4) . 2_656
O42 Dy5 N5 107.7(4) 2_656 2_656
O40 Dy5 N5 83.8(3) . 2_656
O37 Dy5 N5 27.8(4) 2_656 2_656
O37 Dy5 N5 162.1(4) . 2_656
O38 Dy5 N5 145.1(3) . 2_656
O38 Dy5 N5 25.2(3) 2_656 2_656
N5 Dy5 N5 167.6(5) . 2_656
N5 O37 Dy5 94.9(9) . .
N5 O38 Dy5 97.3(9) . .
O38 N5 O39 125.8(15) . .
O38 N5 O37 112.9(13) . .
O39 N5 O37 121.1(14) . .
O38 N5 Dy5 57.5(7) . .
O39 N5 Dy5 170.4(11) . .
O37 N5 Dy5 57.4(7) . .
O46 Dy6 O47 72.34(16) . .
O46 Dy6 O47 72.34(16) . 2_755
O47 Dy6 O47 144.7(3) . 2_755
O46 Dy6 O48 141.17(15) . 2_755
O47 Dy6 O48 139.4(2) . 2_755
O47 Dy6 O48 73.4(2) 2_755 2_755
O46 Dy6 O48 141.17(15) . .
O47 Dy6 O48 73.4(2) . .
O47 Dy6 O48 139.4(2) 2_755 .
O48 Dy6 O48 77.7(3) 2_755 .
O46 Dy6 O43 107.39(17) . .
O47 Dy6 O43 117.4(2) . .
O47 Dy6 O43 73.8(2) 2_755 .
O48 Dy6 O43 79.6(2) 2_755 .
O48 Dy6 O43 73.5(2) . .
O46 Dy6 O43 107.39(17) . 2_755
O47 Dy6 O43 73.8(2) . 2_755
O47 Dy6 O43 117.4(2) 2_755 2_755
O48 Dy6 O43 73.5(2) 2_755 2_755
O48 Dy6 O43 79.6(2) . 2_755
O43 Dy6 O43 145.2(3) . 2_755
O46 Dy6 O44 74.7(2) . 2_755
O47 Dy6 O44 98.5(3) . 2_755
O47 Dy6 O44 72.1(3) 2_755 2_755
O48 Dy6 O44 77.9(3) 2_755 2_755
O48 Dy6 O44 128.3(3) . 2_755
O43 Dy6 O44 143.2(3) . 2_755
O43 Dy6 O44 50.0(2) 2_755 2_755
O46 Dy6 O44 74.7(2) . .
O47 Dy6 O44 72.1(3) . .
O47 Dy6 O44 98.5(3) 2_755 .
O48 Dy6 O44 128.3(3) 2_755 .
O48 Dy6 O44 77.9(3) . .
O43 Dy6 O44 50.0(2) . .
O43 Dy6 O44 143.2(3) 2_755 .
O44 Dy6 O44 149.4(4) 2_755 .
O46 Dy6 N6 91.82(16) . 2_755
O47 Dy6 N6 86.8(2) . 2_755
O47 Dy6 N6 94.3(2) 2_755 2_755
O48 Dy6 N6 73.1(2) 2_755 2_755
O48 Dy6 N6 104.0(2) . 2_755
O43 Dy6 N6 152.4(2) . 2_755
O43 Dy6 N6 25.2(2) 2_755 2_755
O44 Dy6 N6 24.8(3) 2_755 2_755
O44 Dy6 N6 157.5(3) . 2_755
O46 Dy6 N6 91.82(16) . .
O47 Dy6 N6 94.3(2) . .
O47 Dy6 N6 86.9(2) 2_755 .
O48 Dy6 N6 104.0(2) 2_755 .
O48 Dy6 N6 73.1(2) . .
O43 Dy6 N6 25.2(2) . .
O43 Dy6 N6 152.4(2) 2_755 .
O44 Dy6 N6 157.5(3) 2_755 .
O44 Dy6 N6 24.8(3) . .
N6 Dy6 N6 176.4(3) 2_755 .
N6 O43 Dy6 98.4(5) . .
N6 O44 Dy6 95.4(6) . .
O45 N6 O44 120.3(9) . .
O45 N6 O43 123.8(8) . .
O44 N6 O43 116.0(7) . .
O45 N6 Dy6 176.0(8) . .
O44 N6 Dy6 59.7(5) . .
O43 N6 Dy6 56.4(4) . .
O109 O109 N107 145.1(7) 2_656 .
O138 O137 N116 78(6) 2_755 .
O137 O138 N116 83(6) 2_755 .
N117 O140 O177 106.2(13) . .
N117 O141 N117 141.9(14) . 2_756
O97 N103 O99 124.5(12) . .
O97 N103 O98 119.0(11) . .
O99 N103 O98 116.1(11) . .
O101 N104 O100 122.2(13) . .
O101 N104 O102 120.5(11) . .
O100 N104 O102 117.2(12) . .
O103 N105 O105 120.1(11) . .
O103 N105 O104 121.2(11) . .
O105 N105 O104 118.7(10) . .
O108 N106 O106 118.2(16) . .
O108 N106 O107 130.9(18) . .
O106 N106 O107 110.8(16) . .
O109 N107 O111 120.3(9) . .
O109 N107 O110 119.8(9) . .
O111 N107 O110 119.9(9) . .
O114 N108 O112 119.0(9) . .
O114 N108 O113 122.0(9) . .
O112 N108 O113 119.1(9) . .
O115 N109 O117 126.2(10) . .
O115 N109 O116 117.7(9) . .
O117 N109 O116 115.7(9) . .
O119 N110 O118 124.9(14) . .
O119 N110 O120 119.5(13) . .
O118 N110 O120 115.7(12) . .
O123 N111 O121 125.5(14) . .
O123 N111 O122 120.8(14) . .
O121 N111 O122 113.7(14) . .
O126 N112 O124 120.6(7) . .
O126 N112 O125 119.9(7) . .
O124 N112 O125 118.7(7) . .
O127 N113 O128 114.2(7) . .
O127 N113 O129 123.4(8) . .
O128 N113 O129 121.8(8) . .
O132 N114 O130 116.7(7) . .
O132 N114 O131 127.1(8) . .
O130 N114 O131 114.8(7) . .
O133 N115 O135 117.2(7) . .
O133 N115 O134 116.8(7) . .
O135 N115 O134 126.0(7) . .
O136 N116 O138 119.3(12) . .
O136 N116 O137 118.9(12) . .
O138 N116 O137 118.1(14) . .
O139 N117 O140 117.6(10) . .
O139 N117 O141 115.6(10) . .
O140 N117 O141 117.0(10) . .

loop_
_geom_bond_atom_site_label_1
_geom_bond_atom_site_label_2
_geom_bond_distance
_geom_bond_site_symmetry_2
Dy1 O1 2.311(5) .
Dy1 O3 2.355(6) .
Dy1 O7 2.373(7) .
Dy1 O5 2.373(6) .
Dy1 O4 2.378(6) .
Dy1 O8 2.401(6) .
Dy1 O6 2.420(6) .
Dy1 O9 2.423(7) .
S1 C5 1.801(11) .
S1 C4 1.829(10) .
O1 C1 1.286(11) .
O2 C1 1.257(11) .
O49 C21 1.208(10) .
O50 C24 1.200(11) .
O51 C27 1.226(10) .
O52 C30 1.247(10) .
O53 C33 1.204(10) .
O54 C36 1.201(10) .
O55 C39 1.230(11) .
O56 C42 1.289(12) .
O57 C45 1.233(11) .
O58 C48 1.231(13) .
O59 C51 1.214(12) .
O60 C54 1.229(12) .
N1 C2 1.448(11) .
N1 H1A 0.9012 .
N1 H1B 0.8454 .
N1 H1C 0.9671 .
N7 C21 1.400(12) .
N7 C22 1.449(11) .
N7 C55 1.464(12) .
N8 C21 1.378(11) .
N8 C25 1.438(12) .
N8 C23 1.484(11) .
N9 C24 1.362(13) .
N9 C23 1.434(12) .
N9 C26 1.470(13) .
N10 C24 1.400(12) .
N10 C22 1.421(12) .
N10 C56 1.434(13) .
N11 C27 1.350(12) .
N11 C25 1.438(12) .
N11 C28 1.445(11) .
N12 C27 1.388(12) .
N12 C31 1.432(12) .
N12 C29 1.449(10) .
N13 C30 1.343(11) .
N13 C29 1.433(10) .
N13 C32 1.446(12) .
N14 C30 1.363(12) .
N14 C26 1.434(12) .
N14 C28 1.440(11) .
N15 C33 1.359(11) .
N15 C31 1.438(11) .
N15 C34 1.466(11) .
N16 C33 1.375(12) .
N16 C37 1.456(12) .
N16 C35 1.456(11) .
N17 C36 1.347(11) .
N17 C35 1.442(11) .
N17 C38 1.473(11) .
N18 C36 1.390(11) .
N18 C32 1.430(10) .
N18 C34 1.439(11) .
N19 C39 1.370(12) .
N19 C37 1.439(11) .
N19 C40 1.439(11) .
N20 C39 1.359(12) .
N20 C41 1.430(13) .
N20 C43 1.458(12) .
N21 C42 1.361(13) .
N21 C44 1.416(14) .
N21 C41 1.444(12) .
N22 C42 1.327(13) .
N22 C38 1.440(12) .
N22 C40 1.453(10) .
N23 C45 1.376(13) .
N23 C43 1.422(14) .
N23 C46 1.462(11) .
N24 C45 1.351(12) .
N24 C47 1.435(13) .
N24 C49 1.437(14) .
N25 C48 1.385(15) .
N25 C50 1.429(14) .
N25 C47 1.478(12) .
N26 C48 1.308(14) .
N26 C46 1.464(13) .
N26 C44 1.507(15) .
N27 C51 1.367(14) .
N27 C52 1.426(11) .
N27 C49 1.426(13) .
N28 C51 1.365(14) .
N28 C53 1.436(12) .
N28 C55 1.475(13) .
N29 C54 1.369(13) .
N29 C56 1.419(13) .
N29 C53 1.469(12) .
N30 C54 1.382(12) .
N30 C52 1.418(14) .
N30 C50 1.474(13) .
C1 C2 1.526(11) .
C2 C3 1.533(12) .
C2 H2 0.9800 .
C3 C4 1.514(12) .
C3 H3A 0.9700 .
C3 H3B 0.9700 .
C4 H4D 0.9700 .
C4 H4E 0.9700 .
C5 H5A 0.9600 .
C5 H5B 0.9600 .
C5 H5C 0.9600 .
C22 C23 1.539(15) .
C22 H22 0.9800 .
C23 H23 0.9800 .
C25 H25A 0.9700 .
C25 H25B 0.9700 .
C26 H26A 0.9700 .
C26 H26B 0.9700 .
C28 C29 1.551(13) .
C28 H28 0.9800 .
C29 H29 0.9800 .
C31 H31A 0.9700 .
C31 H31B 0.9700 .
C32 H32A 0.9700 .
C32 H32B 0.9700 .
C34 C35 1.535(13) .
C34 H34 0.9800 .
C35 H35 0.9800 .
C37 H37A 0.9700 .
C37 H37B 0.9700 .
C38 H38A 0.9700 .
C38 H38B 0.9700 .
C40 C41 1.531(14) .
C40 H40 0.9800 .
C41 H41 0.9800 .
C43 H43A 0.9700 .
C43 H43B 0.9700 .
C44 H44A 0.9700 .
C44 H44B 0.9700 .
C46 C47 1.508(16) .
C46 H46 0.9800 .
C47 H47 0.9800 .
C49 H49A 0.9700 .
C49 H49B 0.9700 .
C50 H50A 0.9700 .
C50 H50B 0.9700 .
C52 C53 1.591(15) .
C52 H52 0.9800 .
C53 H53 0.9800 .
C55 H55A 0.9700 .
C55 H55B 0.9700 .
C56 H56A 0.9700 .
C56 H56B 0.9700 .
Dy2 O10 2.322(5) .
Dy2 O18 2.371(7) .
Dy2 O14 2.376(6) .
Dy2 O13 2.376(6) .
Dy2 O16 2.389(5) .
Dy2 O15 2.390(6) .
Dy2 O12 2.399(7) .
Dy2 O17 2.403(6) .
S2 C9 1.792(9) .
S2 C10 1.806(13) .
O10 C6 1.226(10) .
O11 C6 1.268(11) .
O61 C57 1.251(11) .
O62 C60 1.183(11) .
O63 C63 1.207(11) .
O64 C66 1.167(13) .
O65 C69 1.248(11) .
O66 C72 1.198(13) .
O67 C75 1.187(11) .
O68 C78 1.205(11) .
O69 C81 1.231(11) .
O70 C84 1.213(11) .
O71 C87 1.223(10) .
O72 C90 1.255(11) .
N2 C7 1.458(11) .
N2 H2A 0.7141 .
N2 H2B 0.6899 .
N2 H2C 0.9569 .
N31 C57 1.339(11) .
N31 C91 1.408(13) .
N31 C58 1.495(11) .
N32 C57 1.358(13) .
N32 C61 1.457(12) .
N32 C59 1.478(11) .
N33 C59 1.401(12) .
N33 C60 1.413(12) .
N33 C62 1.433(13) .
N34 C60 1.407(14) .
N34 C92 1.425(12) .
N34 C58 1.431(11) .
N35 C63 1.371(14) .
N35 C64 1.429(11) .
N35 C61 1.445(13) .
N36 C65 1.380(13) .
N36 C63 1.401(12) .
N36 C67 1.473(14) .
N37 C68 1.383(14) .
N37 C66 1.396(15) .
N37 C65 1.455(12) .
N38 C66 1.402(14) .
N38 C62 1.450(14) .
N38 C64 1.466(11) .
N39 C69 1.327(13) .
N39 C70 1.428(11) .
N39 C67 1.434(13) .
N40 C69 1.362(12) .
N40 C71 1.456(12) .
N40 C73 1.481(14) .
N41 C72 1.366(15) .
N41 C71 1.449(12) .
N41 C74 1.453(13) .
N42 C72 1.363(13) .
N42 C70 1.449(13) .
N42 C68 1.477(14) .
N43 C75 1.390(12) .
N43 C73 1.428(12) .
N43 C76 1.450(12) .
N44 C75 1.412(12) .
N44 C77 1.417(11) .
N44 C79 1.429(12) .
N45 C78 1.388(12) .
N45 C77 1.437(12) .
N45 C80 1.446(11) .
N46 C78 1.363(12) .
N46 C74 1.454(12) .
N46 C76 1.467(12) .
N47 C81 1.373(12) .
N47 C82 1.438(11) .
N47 C79 1.451(12) .
N48 C81 1.331(12) .
N48 C85 1.458(11) .
N48 C83 1.476(11) .
N49 C84 1.347(12) .
N49 C83 1.413(12) .
N49 C86 1.472(12) .
N50 C84 1.343(12) .
N50 C80 1.452(12) .
N50 C82 1.475(12) .
N51 C87 1.382(12) .
N51 C85 1.434(12) .
N51 C88 1.442(11) .
N52 C87 1.383(12) .
N52 C89 1.430(11) .
N52 C91 1.455(12) .
N53 C90 1.360(12) .
N53 C92 1.418(12) .
N53 C89 1.477(12) .
N54 C90 1.352(12) .
N54 C86 1.425(12) .
N54 C88 1.472(10) .
C6 C7 1.569(10) .
C7 C8 1.535(11) .
C7 H7 0.9800 .
C8 C9 1.520(11) .
C8 H8A 0.9700 .
C8 H8B 0.9700 .
C9 H9A 0.9700 .
C9 H9B 0.9700 .
C10 H10A 0.9600 .
C10 H10B 0.9600 .
C10 H10C 0.9600 .
C58 C59 1.508(14) .
C58 H58 0.9800 .
C59 H59 0.9800 .
C61 H61A 0.9700 .
C61 H61B 0.9700 .
C62 H62A 0.9700 .
C62 H62B 0.9700 .
C64 C65 1.600(16) .
C64 H64 0.9800 .
C65 H65 0.9800 .
C67 H67A 0.9700 .
C67 H67B 0.9700 .
C68 H68A 0.9700 .
C68 H68B 0.9700 .
C70 C71 1.543(14) .
C70 H70 0.9800 .
C71 H71 0.9800 .
C73 H73A 0.9700 .
C73 H73B 0.9700 .
C74 H74A 0.9700 .
C74 H74B 0.9700 .
C76 C77 1.531(13) .
C76 H76 0.9800 .
C77 H77 0.9800 .
C79 H79A 0.9700 .
C79 H79B 0.9700 .
C80 H80A 0.9700 .
C80 H80B 0.9700 .
C82 C83 1.523(14) .
C82 H82 0.9800 .
C83 H83 0.9800 .
C85 H85A 0.9700 .
C85 H85B 0.9700 .
C86 H86A 0.9700 .
C86 H86B 0.9700 .
C88 C89 1.565(14) .
C88 H88 0.9800 .
C89 H89 0.9800 .
C91 H91A 0.9700 .
C91 H91B 0.9700 .
C92 H92A 0.9700 .
C92 H92B 0.9700 .
Dy3 O19 2.294(6) .
Dy3 O23 2.363(7) .
Dy3 O22 2.365(6) .
Dy3 O21 2.372(6) .
Dy3 O27 2.381(6) .
Dy3 O25 2.400(6) .
Dy3 O26 2.402(6) .
Dy3 O24 2.403(6) .
S3 C15 1.809(18) .
S3 C14 1.820(9) .
O19 C11 1.278(10) .
O20 C11 1.246(11) .
O73 C93 1.207(11) .
O74 C96 1.215(12) .
O75 C99 1.247(11) .
O76 C102 1.222(11) .
O77 C105 1.238(10) .
O78 C108 1.200(11) .
O79 C111 1.221(11) .
O80 C114 1.233(11) .
O81 C117 1.220(11) .
O82 C120 1.230(12) .
O83 C123 1.195(11) .
O84 C126 1.182(13) .
N3 C12 1.471(11) .
N55 C93 1.353(12) .
N55 C94 1.448(13) .
N55 C127 1.469(12) .
N56 C93 1.407(12) .
N56 C97 1.452(12) .
N56 C95 1.458(11) .
N57 C96 1.392(14) .
N57 C95 1.437(11) .
N57 C98 1.445(12) .
N58 C96 1.357(14) .
N58 C94 1.429(11) .
N58 C128 1.486(14) .
N59 C99 1.369(12) .
N59 C97 1.440(11) .
N59 C100 1.485(10) .
N60 C99 1.337(11) .
N60 C101 1.446(11) .
N60 C103 1.447(11) .
N61 C102 1.360(12) .
N61 C104 1.449(11) .
N61 C101 1.460(11) .
N62 C102 1.356(12) .
N62 C100 1.417(11) .
N62 C98 1.451(11) .
N63 C105 1.370(11) .
N63 C106 1.450(11) .
N63 C103 1.458(12) .
N64 C105 1.392(11) .
N64 C109 1.423(12) .
N64 C107 1.486(10) .
N65 C108 1.369(12) .
N65 C110 1.389(13) .
N65 C107 1.476(11) .
N66 C108 1.365(13) .
N66 C104 1.454(12) .
N66 C106 1.465(10) .
N67 C111 1.389(12) .
N67 C109 1.436(13) .
N67 C112 1.458(12) .
N68 C111 1.364(12) .
N68 C113 1.438(11) .
N68 C115 1.473(12) .
N69 C114 1.344(14) .
N69 C116 1.441(14) .
N69 C113 1.478(12) .
N70 C114 1.380(13) .
N70 C112 1.433(12) .
N70 C110 1.452(13) .
N71 C117 1.374(12) .
N71 C115 1.417(13) .
N71 C118 1.484(14) .
N72 C117 1.389(12) .
N72 C121 1.447(12) .
N72 C119 1.456(11) .
N73 C120 1.352(13) .
N73 C122 1.413(13) .
N73 C119 1.460(13) .
N74 C120 1.353(13) .
N74 C116 1.449(12) .
N74 C118 1.465(13) .
N75 C123 1.386(12) .
N75 C121 1.415(14) .
N75 C124 1.472(12) .
N76 C123 1.407(13) .
N76 C127 1.422(13) .
N76 C125 1.431(11) .
N77 C128 1.385(14) .
N77 C126 1.405(13) .
N77 C125 1.441(13) .
N78 C126 1.372(15) .
N78 C124 1.387(13) .
N78 C122 1.487(13) .
C11 C12 1.515(11) .
C12 C13 1.530(11) .
C12 H12 0.9800 .
C13 C14 1.478(12) .
C13 H13A 0.9700 .
C13 H13B 0.9700 .
C14 H14A 0.9700 .
C14 H14B 0.9700 .
C15 H15A 0.9600 .
C15 H15B 0.9600 .
C15 H15C 0.9600 .
C94 C95 1.584(15) .
C94 H94 0.9800 .
C95 H95 0.9800 .
C97 H97A 0.9700 .
C97 H97B 0.9700 .
C98 H98A 0.9700 .
C98 H98B 0.9700 .
C100 C101 1.541(12) .
C100 H100 0.9800 .
C101 H101 0.9800 .
C103 H10D 0.9700 .
C103 H10E 0.9700 .
C104 H10F 0.9700 .
C104 H10G 0.9700 .
C106 C107 1.531(14) .
C106 H106 0.9800 .
C107 H107 0.9800 .
C109 H10H 0.9700 .
C109 H10I 0.9700 .
C110 H11A 0.9700 .
C110 H11B 0.9700 .
C112 C113 1.548(14) .
C112 H112 0.9800 .
C113 H113 0.9800 .
C115 H11C 0.9700 .
C115 H11D 0.9700 .
C116 H11E 0.9700 .
C116 H11F 0.9700 .
C118 C119 1.515(17) .
C118 H118 0.9800 .
C119 H119 0.9800 .
C121 H12A 0.9700 .
C121 H12B 0.9700 .
C122 H12C 0.9700 .
C122 H12D 0.9700 .
C124 C125 1.568(14) .
C124 H124 0.9800 .
C125 H125 0.9800 .
C127 H12E 0.9700 .
C127 H12F 0.9700 .
C128 H12G 0.9700 .
C128 H12H 0.9700 .
Dy4 O28 2.300(5) .
Dy4 O31 2.342(6) .
Dy4 O30 2.357(7) .
Dy4 O32 2.375(6) .
Dy4 O36 2.380(6) .
Dy4 O35 2.381(6) .
Dy4 O33 2.395(6) .
Dy4 O34 2.413(7) .
S4 C20 1.802(12) .
S4 C19 1.830(9) .
O28 C16 1.276(11) .
O29 C16 1.225(11) .
O85 C129 1.219(11) .
O86 C132 1.229(10) .
O87 C135 1.226(10) .
O88 C138 1.258(10) .
O89 C141 1.213(10) .
O90 C144 1.210(11) .
O91 C147 1.211(11) .
O92 C150 1.228(11) .
O93 C153 1.226(10) .
O94 C156 1.203(11) .
O95 C159 1.250(11) .
O96 C162 1.217(10) .
N4 C17 1.513(11) .
N4 H4A 0.8138 .
N4 H4B 0.7977 .
N4 H4C 0.9665 .
N79 C129 1.372(12) .
N79 C163 1.437(12) .
N79 C130 1.460(10) .
N80 C129 1.385(12) .
N80 C131 1.456(10) .
N80 C133 1.466(12) .
N81 C132 1.397(12) .
N81 C134 1.399(12) .
N81 C131 1.455(10) .
N82 C132 1.353(11) .
N82 C130 1.415(11) .
N82 C164 1.446(11) .
N83 C135 1.382(11) .
N83 C133 1.405(12) .
N83 C136 1.421(10) .
N84 C135 1.388(11) .
N84 C139 1.429(11) .
N84 C137 1.457(11) .
N85 C138 1.393(12) .
N85 C140 1.418(12) .
N85 C137 1.453(10) .
N86 C138 1.326(12) .
N86 C134 1.463(11) .
N86 C136 1.463(11) .
N87 C141 1.385(12) .
N87 C142 1.442(12) .
N87 C139 1.471(12) .
N88 C141 1.367(12) .
N88 C143 1.423(11) .
N88 C145 1.482(12) .
N89 C144 1.362(12) .
N89 C143 1.418(12) .
N89 C146 1.472(12) .
N90 C144 1.413(11) .
N90 C140 1.420(11) .
N90 C142 1.473(11) .
N91 C147 1.340(12) .
N91 C148 1.425(11) .
N91 C145 1.437(13) .
N92 C147 1.416(12) .
N92 C151 1.431(12) .
N92 C149 1.444(12) .
N93 C150 1.389(13) .
N93 C152 1.399(13) .
N93 C149 1.452(12) .
N94 C150 1.365(13) .
N94 C146 1.428(12) .
N94 C148 1.438(11) .
N95 C153 1.357(12) .
N95 C154 1.428(11) .
N95 C151 1.467(12) .
N96 C153 1.401(11) .
N96 C155 1.413(11) .
N96 C157 1.454(12) .
N97 C156 1.352(13) .
N97 C158 1.446(13) .
N97 C155 1.481(11) .
N98 C156 1.360(12) .
N98 C154 1.447(11) .
N98 C152 1.464(13) .
N99 C159 1.337(12) .
N99 C160 1.419(10) .
N99 C157 1.456(11) .
N100 C159 1.370(11) .
N100 C161 1.454(11) .
N100 C163 1.462(12) .
N101 C162 1.382(11) .
N101 C161 1.438(11) .
N101 C164 1.440(12) .
N102 C162 1.377(11) .
N102 C158 1.428(12) .
N102 C160 1.442(11) .
C16 C17 1.535(11) .
C17 C18 1.504(12) .
C17 H17 0.9800 .
C18 C19 1.523(11) .
C18 H18A 0.9700 .
C18 H18B 0.9700 .
C19 H19A 0.9700 .
C19 H19B 0.9700 .
C20 H20A 0.9600 .
C20 H20B 0.9600 .
C20 H20C 0.9600 .
C130 C131 1.567(13) .
C130 H130 0.9800 .
C131 H131 0.9800 .
C133 H13C 0.9700 .
C133 H13D 0.9700 .
C134 H13E 0.9700 .
C134 H13F 0.9700 .
C136 C137 1.544(13) .
C136 H136 0.9800 .
C137 H137 0.9800 .
C139 H13G 0.9700 .
C139 H13H 0.9700 .
C140 H14C 0.9700 .
C140 H14D 0.9700 .
C142 C143 1.538(13) .
C142 H142 0.9800 .
C143 H143 0.9800 .
C145 H14E 0.9700 .
C145 H14F 0.9700 .
C146 H14G 0.9700 .
C146 H14H 0.9700 .
C148 C149 1.539(14) .
C148 H148 0.9800 .
C149 H149 0.9800 .
C151 H15D 0.9700 .
C151 H15E 0.9700 .
C152 H15F 0.9700 .
C152 H15G 0.9700 .
C154 C155 1.578(13) .
C154 H154 0.9800 .
C155 H155 0.9800 .
C157 H15H 0.9700 .
C157 H15I 0.9700 .
C158 H15J 0.9700 .
C158 H15K 0.9700 .
C160 C161 1.544(12) .
C160 H160 0.9800 .
C161 H161 0.9800 .
C163 H16A 0.9700 .
C163 H16B 0.9700 .
C164 H16C 0.9700 .
C164 H16D 0.9700 .
Dy5 O41 2.353(7) .
Dy5 O41 2.353(7) 2_656
Dy5 O42 2.410(10) .
Dy5 O42 2.410(10) 2_656
Dy5 O40 2.432(13) .
Dy5 O37 2.438(12) 2_656
Dy5 O37 2.438(12) .
Dy5 O38 2.453(10) .
Dy5 O38 2.453(10) 2_656
Dy5 N5 2.885(14) .
Dy5 N5 2.885(14) 2_656
O37 N5 1.349(17) .
O38 N5 1.237(15) .
O39 N5 1.253(17) .
Dy6 O46 2.275(12) .
Dy6 O47 2.378(6) .
Dy6 O47 2.378(6) 2_755
Dy6 O48 2.397(6) 2_755
Dy6 O48 2.397(6) .
Dy6 O43 2.452(6) .
Dy6 O43 2.452(6) 2_755
Dy6 O44 2.526(9) 2_755
Dy6 O44 2.526(9) .
Dy6 N6 2.912(7) 2_755
Dy6 N6 2.912(7) .
O43 N6 1.253(10) .
O44 N6 1.229(11) .
O45 N6 1.195(10) .
O97 N103 1.188(13) .
O98 N103 1.273(14) .
O99 N103 1.217(12) .
O100 N104 1.220(13) .
O101 N104 1.211(14) .
O102 N104 1.226(14) .
O103 N105 1.169(13) .
O104 N105 1.293(12) .
O105 N105 1.269(13) .
O106 N106 1.29(2) .
O107 N106 1.36(2) .
O108 N106 1.229(17) .
O109 N107 1.253(9) .
O110 N107 1.269(9) .
O111 N107 1.254(9) .
O112 N108 1.273(8) .
O113 N108 1.274(8) .
O114 N108 1.213(8) .
O115 N109 1.197(9) .
O116 N109 1.307(9) .
O117 N109 1.203(9) .
O118 N110 1.257(16) .
O119 N110 1.179(15) .
O120 N110 1.326(16) .
O121 N111 1.243(16) .
O122 N111 1.293(17) .
O123 N111 1.178(15) .
O124 N112 1.267(7) .
O125 N112 1.278(7) .
O126 N112 1.240(7) .
O127 N113 1.254(8) .
O128 N113 1.264(8) .
O129 N113 1.271(7) .
O130 N114 1.276(8) .
O131 N114 1.282(7) .
O132 N114 1.261(7) .
O133 N115 1.275(7) .
O134 N115 1.290(7) .
O135 N115 1.289(7) .
O136 N116 1.178(19) .
O137 N116 1.32(3) .
O138 N116 1.30(3) .
O139 N117 1.253(9) .
O140 N117 1.268(9) .
O140 O177 1.44(2) .
O141 N117 1.306(9) .

loop_
_geom_hbond_atom_site_label_D
_geom_hbond_atom_site_label_H
_geom_hbond_atom_site_label_A
_geom_hbond_distance_DH
_geom_hbond_distance_HA
_geom_hbond_distance_DA
_geom_hbond_angle_DHA
_geom_hbond_site_symmetry_A
N1 H1A O49 0.90 2.09 2.800(9) 134.9 .
N1 H1B O71 0.85 2.27 2.911(9) 132.7 .
N1 H1C O142 0.97 1.94 2.877(7) 161.7 .
N2 H2A O51 0.71 2.14 2.840(9) 165.8 .
N2 H2B O61 0.69 2.15 2.809(9) 159.3 .
N2 H2C O123 0.96 2.26 2.861(7) 120.1 1_565
N4 H4A O77 0.81 2.19 2.817(9) 134.3 .
N4 H4B O85 0.80 2.24 2.789(9) 126.7 .
N4 H4B O87 0.80 2.30 2.964(9) 140.5 .
N4 H4C O156 0.97 1.92 2.854(10) 162.5 .
